data_4328574
loop_
_publ_author_name
'Hiroyuki Yajima'
'Biao Zhou'
'Emiko Fujiwara'
'Akiko Kobayashi'
'Hayao Kobayashi'

_publ_contact_author_address
;
Department of Chemistry, College of Humanities and Sciences,
Nihon University,Sakurajosui,Setagaya-ku,Tokyo 156-8550,Japan
;
_publ_contact_author_email akoba@chs.nihon-u.ac.jp
_publ_contact_author_fax (+81)-3-3329-1151
_publ_contact_author_name 'Prof. Akiko Kobayashi'
_publ_contact_author_phone (+81)-3-3303-9899
_publ_section_title
;
 Charge Ordering and Carrier Generation by Air Oxidation of a Nickel
 Complex with Selenium-Containing Extended-Tetrathiafulvalenedithiolate
 Ligands
;
_journal_name_full 'Inorganic Chemistry'
_journal_page_first 2731
_journal_page_last 2733
_journal_paper_doi 10.1021/ic2026768
_journal_volume 51
_journal_year 2012
_chemical_formula_moiety 'C80 H132 N3 Ni2 S16 Se8 '
_chemical_formula_sum 'C80 H132 N3 Ni2 S16 Se8'
_chemical_formula_weight 2397.98
_space_group_IT_number 61
_symmetry_cell_setting orthorhombic
_symmetry_Int_Tables_number 61
_symmetry_space_group_name_Hall '-P 2ac 2ab'
_symmetry_space_group_name_H-M 'P b c a'
_cell_angle_alpha 90.0000
_cell_angle_beta 90.0000
_cell_angle_gamma 90.0000
_cell_formula_units_Z 16
_cell_length_a 26.250(8)
_cell_length_b 34.15(2)
_cell_length_c 46.160(8)
_cell_measurement_reflns_used 587
_cell_measurement_temperature 293.1
_cell_measurement_theta_max 27.5
_cell_measurement_theta_min 3.0
_cell_volume 41380(3)
_computing_cell_refinement CrystalClear
_computing_data_collection CrystalClear
_computing_data_reduction CrystalStructure
_computing_publication_material 'CrystalStructure 3.8'
_computing_structure_refinement CRYSTALS
_computing_structure_solution SHELXS97
_diffrn_ambient_temperature 293
_diffrn_detector_area_resol_mean 7.31
_diffrn_measured_fraction_theta_full 0.921
_diffrn_measured_fraction_theta_max 0.921
_diffrn_measurement_device_type 'Rigaku Saturn'
_diffrn_measurement_method \w
_diffrn_radiation_type 'Mo K\a'
_diffrn_radiation_wavelength 0.71070
_diffrn_reflns_av_R_equivalents 0.096
_diffrn_reflns_limit_h_max 34
_diffrn_reflns_limit_h_min -31
_diffrn_reflns_limit_k_max 44
_diffrn_reflns_limit_k_min -16
_diffrn_reflns_limit_l_max 48
_diffrn_reflns_limit_l_min -51
_diffrn_reflns_number 110314
_diffrn_reflns_theta_full 27.48
_diffrn_reflns_theta_max 27.48
_exptl_absorpt_coefficient_mu 3.542
_exptl_absorpt_correction_T_max 0.492
_exptl_absorpt_correction_T_min 0.372
_exptl_absorpt_correction_type multi-scan
_exptl_absorpt_process_details 'Jacobson, R. (1998) Private communication'
_exptl_crystal_colour darkbrown
_exptl_crystal_density_diffrn 1.540
_exptl_crystal_description Block
_exptl_crystal_F_000 19472.00
_exptl_crystal_size_max 0.30
_exptl_crystal_size_mid 0.30
_exptl_crystal_size_min 0.30
_refine_diff_density_max 1.78
_refine_diff_density_min -1.51
_refine_ls_extinction_method none
_refine_ls_goodness_of_fit_ref 1.278
_refine_ls_hydrogen_treatment refall
_refine_ls_number_parameters 2227
_refine_ls_number_reflns 38856
_refine_ls_R_factor_gt 0.0909
_refine_ls_shift/su_max 0.0741
_refine_ls_structure_factor_coef Fsqd
_refine_ls_weighting_details
;
    Chebychev polynomial with 3 parameters (Carruthers & Watkin, 1979)
    4633.3400    6361.4600    2073.8400
;
_refine_ls_weighting_scheme calc
_refine_ls_wR_factor_ref 0.0776
_reflns_number_gt 37635
_reflns_number_total 43678
_reflns_threshold_expression F^2^>2.0\s(F^2^)
_cod_data_source_file ic2026768_si_004.cif
_cod_data_source_block (nBu4N)3[Ni(dmstfdt)2]2-3
_cod_original_cell_volume 41380(29)
_cod_original_formula_sum 'C80 H132 N3 Ni2 S16 Se8 '
_cod_database_code 4328574

loop_
_symmetry_equiv_pos_site_id
_symmetry_equiv_pos_as_xyz
1 +X,+Y,+Z
2 1/2-X,1/2+Y,+Z
3 +X,1/2-Y,1/2+Z
4 1/2-X,-Y,1/2+Z
5 -X,-Y,-Z
6 1/2+X,1/2-Y,-Z
7 -X,1/2+Y,1/2-Z
8 1/2+X,+Y,1/2-Z

loop_
_atom_site_label
_atom_site_type_symbol
_atom_site_fract_x
_atom_site_fract_y
_atom_site_fract_z
_atom_site_U_iso_or_equiv
_atom_site_adp_type
_atom_site_occupancy
_atom_site_symmetry_multiplicity
_atom_site_calc_flag
_atom_site_refinement_flags
Se(1) Se 0.15948(3) 0.13967(3) 0.31388(2) 0.1044(3) Uani 1.00 1 d .
Se(2) Se 0.28093(3) 0.14085(2) 0.31477(2) 0.0879(3) Uani 1.00 1 d .
Se(3) Se 0.15474(3) 0.13137(3) 0.65255(2) 0.0949(3) Uani 1.00 1 d .
Se(4) Se 0.27501(3) 0.14352(2) 0.65254(2) 0.0846(2) Uani 1.00 1 d .
Se(5) Se 0.40701(3) 0.08849(2) 0.08031(2) 0.0790(2) Uani 1.00 1 d .
Se(6) Se 0.52833(3) 0.09184(2) 0.07912(2) 0.0834(2) Uani 1.00 1 d .
Se(7) Se 0.40534(3) 0.10913(2) 0.41821(2) 0.0700(2) Uani 1.00 1 d .
Se(8) Se 0.52582(3) 0.09452(2) 0.41802(2) 0.0708(2) Uani 1.00 1 d .
Se(9) Se -0.08269(3) 0.13804(2) 0.54705(2) 0.0785(2) Uani 1.00 1 d .
Se(10) Se 0.03363(3) 0.16356(3) 0.54993(2) 0.0925(3) Uani 1.00 1 d .
Se(11) Se -0.09038(3) 0.15751(2) 0.88820(2) 0.0815(2) Uani 1.00 1 d .
Se(12) Se 0.02951(3) 0.14360(3) 0.88933(2) 0.0936(3) Uani 1.00 1 d .
Se(13) Se 0.15909(3) 0.37986(2) 0.35270(2) 0.0792(3) Uani 1.00 1 d .
Se(14) Se 0.28066(3) 0.38194(2) 0.35264(2) 0.0786(2) Uani 1.00 1 d .
Se(15) Se 0.15082(3) 0.40141(3) 0.68820(2) 0.0810(2) Uani 1.00 1 d .
Se(16) Se 0.27208(3) 0.40087(2) 0.68894(2) 0.0812(2) Uani 1.00 1 d .
Ni(1) Ni 0.21905(3) 0.13267(2) 0.48275(2) 0.0654(3) Uani 1.00 1 d .
Ni(2) Ni 0.46630(3) 0.10073(2) 0.24846(2) 0.0605(2) Uani 1.00 1 d .
Ni(3) Ni -0.03165(3) 0.14772(2) 0.71923(2) 0.0585(2) Uani 1.00 1 d .
Ni(4) Ni 0.21801(3) 0.39050(2) 0.51960(2) 0.0538(2) Uani 1.00 1 d .
S(1) S 0.15974(7) 0.12459(7) 0.45055(4) 0.0883(8) Uani 1.00 1 d .
S(2) S 0.27901(7) 0.13471(5) 0.45043(4) 0.0668(6) Uani 1.00 1 d .
S(3) S 0.16416(7) 0.11746(6) 0.38499(4) 0.0890(8) Uani 1.00 1 d .
S(4) S 0.27661(7) 0.12442(5) 0.38517(4) 0.0635(6) Uani 1.00 1 d .
S(5) S 0.15841(7) 0.12979(6) 0.51476(4) 0.0821(7) Uani 1.00 1 d .
S(6) S 0.27804(7) 0.13891(5) 0.51555(4) 0.0694(6) Uani 1.00 1 d .
S(7) S 0.16089(7) 0.12709(6) 0.58031(4) 0.0877(7) Uani 1.00 1 d .
S(8) S 0.27335(7) 0.13627(6) 0.58111(4) 0.0754(6) Uani 1.00 1 d .
S(9) S 0.40707(6) 0.10522(6) 0.21596(4) 0.0697(6) Uani 1.00 1 d .
S(10) S 0.52693(6) 0.10041(5) 0.21646(4) 0.0641(6) Uani 1.00 1 d .
S(11) S 0.41178(7) 0.10940(6) 0.15022(4) 0.0742(7) Uani 1.00 1 d .
S(12) S 0.52499(6) 0.10738(5) 0.15084(4) 0.0613(6) Uani 1.00 1 d .
S(13) S 0.40619(7) 0.10440(6) 0.28070(4) 0.0804(7) Uani 1.00 1 d .
S(14) S 0.52545(7) 0.09565(6) 0.28111(4) 0.0721(6) Uani 1.00 1 d .
S(15) S 0.40948(7) 0.10986(6) 0.34615(4) 0.0733(6) Uani 1.00 1 d .
S(16) S 0.52233(7) 0.10270(6) 0.34629(4) 0.0703(6) Uani 1.00 1 d .
S(17) S -0.08885(6) 0.13310(5) 0.68574(4) 0.0686(6) Uani 1.00 1 d .
S(18) S 0.02641(7) 0.16399(5) 0.68715(4) 0.0736(6) Uani 1.00 1 d .
S(19) S -0.07955(6) 0.13002(5) 0.61972(4) 0.0674(6) Uani 1.00 1 d .
S(20) S 0.02680(7) 0.15876(5) 0.62146(4) 0.0721(6) Uani 1.00 1 d .
S(21) S -0.09204(6) 0.15028(6) 0.75195(4) 0.0746(7) Uani 1.00 1 d .
S(22) S 0.02911(7) 0.14044(5) 0.75162(4) 0.0669(6) Uani 1.00 1 d .
S(23) S -0.08818(7) 0.14120(6) 0.81759(4) 0.0745(6) Uani 1.00 1 d .
S(24) S 0.02282(7) 0.12828(5) 0.81722(4) 0.0720(6) Uani 1.00 1 d .
S(25) S 0.15792(7) 0.37823(5) 0.48775(4) 0.0660(6) Uani 1.00 1 d .
S(26) S 0.27968(7) 0.38142(5) 0.48802(4) 0.0679(6) Uani 1.00 1 d .
S(27) S 0.16409(7) 0.35856(6) 0.42323(4) 0.0700(6) Uani 1.00 1 d .
S(28) S 0.27638(6) 0.36080(5) 0.42346(4) 0.0646(6) Uani 1.00 1 d .
S(29) S 0.15618(6) 0.40146(5) 0.55128(4) 0.0642(6) Uani 1.00 1 d .
S(30) S 0.27759(7) 0.39718(6) 0.55286(4) 0.0720(6) Uani 1.00 1 d .
S(31) S 0.15716(6) 0.38545(5) 0.61648(4) 0.0659(6) Uani 1.00 1 d .
S(32) S 0.26953(7) 0.38389(6) 0.61817(4) 0.0757(7) Uani 1.00 1 d .
N(1) N 0.2015(2) 0.2674(2) 0.5581(2) 0.107(3) Uani 1.00 1 d .
N(2) N 0.3534(2) 0.24930(19) 0.37785(16) 0.090(2) Uani 1.00 1 d .
N(3) N -0.0040(2) 0.23693(18) 0.30393(15) 0.081(2) Uani 1.00 1 d .
N(4) N 0.2768(2) -0.00686(17) 0.42959(14) 0.077(2) Uani 1.00 1 d .
N(5) N 0.6290(2) -0.0198(2) 0.37026(18) 0.091(2) Uani 1.00 1 d .
N(6) N -0.0165(2) -0.02413(18) 0.32762(15) 0.081(2) Uani 1.00 1 d .
C(1) C 0.1940(2) 0.12419(19) 0.41897(15) 0.066(2) Uani 1.00 1 d .
C(2) C 0.2455(2) 0.12790(17) 0.41872(13) 0.056(2) Uani 1.00 1 d .
C(3) C 0.2197(2) 0.12694(16) 0.36453(15) 0.059(2) Uani 1.00 1 d .
C(4) C 0.2206(2) 0.13494(18) 0.33632(15) 0.071(2) Uani 1.00 1 d .
C(5) C 0.1936(4) 0.1580(2) 0.2819(2) 0.116(4) Uani 1.00 1 d .
C(6) C 0.2444(4) 0.1593(2) 0.28134(17) 0.097(3) Uani 1.00 1 d .
C(7) C 0.1603(3) 0.1709(2) 0.25557(17) 0.142(4) Uani 1.00 1 d .
C(8) C 0.2800(4) 0.1714(2) 0.25707(18) 0.138(4) Uani 1.00 1 d .
C(9) C 0.1918(2) 0.13137(19) 0.54681(14) 0.063(2) Uani 1.00 1 d .
C(10) C 0.2442(2) 0.13516(18) 0.54704(14) 0.055(2) Uani 1.00 1 d .
C(11) C 0.2166(2) 0.13319(16) 0.60154(15) 0.062(2) Uani 1.00 1 d .
C(12) C 0.2153(2) 0.13552(17) 0.63083(14) 0.061(2) Uani 1.00 1 d .
C(13) C 0.1884(3) 0.1422(2) 0.68819(15) 0.084(3) Uani 1.00 1 d .
C(14) C 0.2386(3) 0.1475(2) 0.68835(16) 0.081(2) Uani 1.00 1 d .
C(15) C 0.1543(2) 0.1442(2) 0.71442(17) 0.143(4) Uani 1.00 1 d .
C(16) C 0.2718(2) 0.1573(2) 0.71409(16) 0.123(3) Uani 1.00 1 d .
C(17) C 0.4409(2) 0.10621(17) 0.18436(13) 0.056(2) Uani 1.00 1 d .
C(18) C 0.4933(2) 0.10421(17) 0.18430(13) 0.055(2) Uani 1.00 1 d .
C(19) C 0.4686(2) 0.10229(17) 0.13031(15) 0.057(2) Uani 1.00 1 d .
C(20) C 0.4683(2) 0.09494(18) 0.10153(15) 0.058(2) Uani 1.00 1 d .
C(21) C 0.4430(3) 0.0721(2) 0.04659(16) 0.078(2) Uani 1.00 1 d .
C(22) C 0.4933(3) 0.0736(2) 0.04518(17) 0.085(3) Uani 1.00 1 d .
C(23) C 0.4087(3) 0.0576(2) 0.02233(17) 0.111(3) Uani 1.00 1 d .
C(24) C 0.5275(3) 0.0641(2) 0.02009(16) 0.118(3) Uani 1.00 1 d .
C(25) C 0.4398(2) 0.10434(18) 0.31239(14) 0.058(2) Uani 1.00 1 d .
C(26) C 0.4920(2) 0.10110(18) 0.31254(13) 0.056(2) Uani 1.00 1 d .
C(27) C 0.4653(2) 0.10425(17) 0.36724(16) 0.060(2) Uani 1.00 1 d .
C(28) C 0.4654(2) 0.10192(18) 0.39609(15) 0.061(2) Uani 1.00 1 d .
C(29) C 0.4404(2) 0.10458(19) 0.45433(15) 0.066(2) Uani 1.00 1 d .
C(30) C 0.4899(3) 0.09748(19) 0.45394(15) 0.066(2) Uani 1.00 1 d .
C(31) C 0.4062(2) 0.1101(2) 0.48034(14) 0.086(2) Uani 1.00 1 d .
C(32) C 0.5239(2) 0.0912(2) 0.48056(14) 0.086(2) Uani 1.00 1 d .
C(33) C -0.0534(2) 0.14133(18) 0.65458(13) 0.059(2) Uani 1.00 1 d .
C(34) C -0.0048(2) 0.15425(17) 0.65468(13) 0.052(2) Uani 1.00 1 d .
C(35) C -0.0271(2) 0.14725(17) 0.60033(15) 0.063(2) Uani 1.00 1 d .
C(36) C -0.0263(2) 0.15025(18) 0.57113(15) 0.062(2) Uani 1.00 1 d .
C(37) C -0.0519(3) 0.1593(2) 0.51358(16) 0.078(2) Uani 1.00 1 d .
C(38) C -0.0038(3) 0.1703(2) 0.51437(15) 0.081(3) Uani 1.00 1 d .
C(39) C -0.0864(3) 0.1638(2) 0.48702(16) 0.108(3) Uani 1.00 1 d .
C(40) C 0.0286(3) 0.1865(2) 0.49022(16) 0.123(3) Uani 1.00 1 d .
C(41) C -0.0570(2) 0.14239(17) 0.78335(13) 0.052(2) Uani 1.00 1 d .
C(42) C -0.0075(2) 0.13798(17) 0.78335(13) 0.052(2) Uani 1.00 1 d .
C(43) C -0.0312(2) 0.13960(17) 0.83822(15) 0.058(2) Uani 1.00 1 d .
C(44) C -0.0305(2) 0.14563(17) 0.86683(14) 0.063(2) Uani 1.00 1 d .
C(45) C -0.0543(3) 0.1644(2) 0.92344(16) 0.085(3) Uani 1.00 1 d .
C(46) C -0.0035(3) 0.1595(2) 0.92423(16) 0.082(3) Uani 1.00 1 d .
C(47) C -0.0871(2) 0.1766(2) 0.94900(16) 0.110(3) Uani 1.00 1 d .
C(48) C 0.0311(2) 0.1644(2) 0.94988(15) 0.121(3) Uani 1.00 1 d .
C(49) C 0.1933(2) 0.36960(17) 0.45661(14) 0.057(2) Uani 1.00 1 d .
C(50) C 0.2457(2) 0.37106(18) 0.45680(14) 0.059(2) Uani 1.00 1 d .
C(51) C 0.2202(2) 0.36525(15) 0.40284(14) 0.057(2) Uani 1.00 1 d .
C(52) C 0.2194(2) 0.37503(16) 0.37431(14) 0.058(2) Uani 1.00 1 d .
C(53) C 0.1937(2) 0.3954(2) 0.31861(15) 0.069(2) Uani 1.00 1 d .
C(54) C 0.2446(2) 0.39557(19) 0.31832(14) 0.064(2) Uani 1.00 1 d .
C(55) C 0.1592(2) 0.4046(2) 0.29314(15) 0.105(3) Uani 1.00 1 d .
C(56) C 0.2778(2) 0.4059(2) 0.29321(15) 0.109(3) Uani 1.00 1 d .
C(57) C 0.1899(2) 0.39424(17) 0.58319(13) 0.054(2) Uani 1.00 1 d .
C(58) C 0.2412(2) 0.39326(18) 0.58392(14) 0.060(2) Uani 1.00 1 d .
C(59) C 0.2124(2) 0.38940(17) 0.63769(15) 0.062(2) Uani 1.00 1 d .
C(60) C 0.2119(2) 0.39655(18) 0.66615(15) 0.064(2) Uani 1.00 1 d .
C(61) C 0.1865(3) 0.4217(2) 0.72151(15) 0.072(2) Uani 1.00 1 d .
C(62) C 0.2365(2) 0.4209(2) 0.72188(15) 0.066(2) Uani 1.00 1 d .
C(63) C 0.1518(2) 0.4350(2) 0.74608(16) 0.098(3) Uani 1.00 1 d .
C(64) C 0.2697(2) 0.4346(2) 0.74662(15) 0.092(3) Uani 1.00 1 d .
C(65) C 0.1573(2) 0.2949(2) 0.55391(17) 0.090(3) Uani 1.00 1 d .
C(66) C 0.1066(3) 0.2763(2) 0.5472(2) 0.127(4) Uani 1.00 1 d .
C(67) C 0.0668(3) 0.3059(2) 0.5418(2) 0.139(4) Uani 1.00 1 d .
C(68) C 0.0151(3) 0.2905(2) 0.5352(2) 0.151(4) Uani 1.00 1 d .
C(69) C 0.2105(3) 0.2432(2) 0.5294(3) 0.130(4) Uani 1.00 1 d .
C(70) C 0.2209(5) 0.2669(3) 0.5026(3) 0.178(6) Uani 1.00 1 d .
C(71) C 0.2139(6) 0.2495(3) 0.4707(3) 0.204(7) Uani 1.00 1 d .
C(72) C 0.1648(6) 0.2431(4) 0.4664(4) 0.258(9) Uani 1.00 1 d .
C(73) C 0.2485(3) 0.2923(2) 0.56354(19) 0.104(3) Uani 1.00 1 d .
C(74) C 0.2986(3) 0.2706(2) 0.5692(2) 0.154(5) Uani 1.00 1 d .
C(75) C 0.3384(3) 0.2988(3) 0.5791(2) 0.168(5) Uani 1.00 1 d .
C(76) C 0.3852(4) 0.2835(3) 0.5867(2) 0.211(7) Uani 1.00 1 d .
C(77) C 0.1930(4) 0.2405(3) 0.5818(3) 0.172(6) Uani 1.00 1 d .
C(78) C 0.1840(5) 0.2610(4) 0.6118(4) 0.230(8) Uani 1.00 1 d .
C(79) C 0.1752(6) 0.2389(4) 0.6355(5) 0.283(11) Uani 1.00 1 d .
C(80) C 0.1660(5) 0.2571(5) 0.6642(3) 0.267(9) Uani 1.00 1 d .
C(81) C 0.3019(3) 0.2285(2) 0.37775(19) 0.109(3) Uani 1.00 1 d .
C(82) C 0.2556(4) 0.2542(2) 0.3805(2) 0.131(4) Uani 1.00 1 d .
C(83) C 0.2091(4) 0.2330(2) 0.3757(2) 0.166(5) Uani 1.00 1 d .
C(84) C 0.1628(4) 0.2565(3) 0.3768(2) 0.186(5) Uani 1.00 1 d .
C(85) C 0.3563(4) 0.2797(2) 0.3541(2) 0.142(4) Uani 1.00 1 d .
C(86) C 0.3485(9) 0.2635(5) 0.3230(3) 0.284(11) Uani 1.00 1 d .
C(87) C 0.3282(9) 0.2766(6) 0.3038(3) 0.363(14) Uani 1.00 1 d .
C(88) C 0.3212(5) 0.2717(3) 0.2753(2) 0.238(7) Uani 1.00 1 d .
C(89) C 0.3949(3) 0.2191(2) 0.3737(2) 0.118(4) Uani 1.00 1 d .
C(90) C 0.4485(4) 0.2361(2) 0.3738(2) 0.145(5) Uani 1.00 1 d .
C(91) C 0.4857(5) 0.2051(3) 0.3713(2) 0.190(6) Uani 1.00 1 d .
C(92) C 0.5394(4) 0.2182(3) 0.3719(2) 0.197(6) Uani 1.00 1 d .
C(93) C 0.3593(3) 0.2707(2) 0.4066(2) 0.098(3) Uani 1.00 1 d .
C(94) C 0.3596(4) 0.2433(3) 0.4331(2) 0.166(6) Uani 1.00 1 d .
C(95) C 0.3683(5) 0.2575(3) 0.4591(3) 0.189(6) Uani 1.00 1 d .
C(96) C 0.3690(3) 0.2328(2) 0.4851(2) 0.135(4) Uani 1.00 1 d .
C(97) C -0.0559(3) 0.2555(2) 0.30815(19) 0.104(3) Uani 1.00 1 d .
C(98) C -0.0991(3) 0.2264(2) 0.3128(2) 0.146(4) Uani 1.00 1 d .
C(99) C -0.1480(5) 0.2490(3) 0.3174(3) 0.203(7) Uani 1.00 1 d .
C(100) C -0.1900(5) 0.2240(4) 0.3220(3) 0.269(9) Uani 1.00 1 d .
C(101) C -0.0038(3) 0.2114(2) 0.2768(2) 0.098(3) Uani 1.00 1 d .
C(102) C -0.0192(4) 0.2326(2) 0.2494(2) 0.142(5) Uani 1.00 1 d .
C(103) C -0.0140(5) 0.2102(3) 0.2213(3) 0.179(6) Uani 1.00 1 d .
C(104) C 0.0388(6) 0.2080(4) 0.2136(3) 0.229(8) Uani 1.00 1 d .
C(105) C 0.0340(3) 0.2694(2) 0.30092(17) 0.089(3) Uani 1.00 1 d .
C(106) C 0.0887(3) 0.2578(2) 0.29547(19) 0.111(3) Uani 1.00 1 d .
C(107) C 0.1233(3) 0.2922(2) 0.2950(2) 0.129(4) Uani 1.00 1 d .
C(108) C 0.1773(4) 0.2833(2) 0.2878(2) 0.180(5) Uani 1.00 1 d .
C(109) C 0.0089(3) 0.2107(2) 0.32940(19) 0.095(3) Uani 1.00 1 d .
C(110) C 0.0115(3) 0.2330(2) 0.3587(2) 0.122(4) Uani 1.00 1 d .
C(111) C 0.0257(4) 0.2055(2) 0.3822(2) 0.160(5) Uani 1.00 1 d .
C(112) C 0.0319(4) 0.2266(2) 0.4117(2) 0.175(5) Uani 1.00 1 d .
C(113) C 0.2299(2) -0.0332(2) 0.42669(17) 0.091(3) Uani 1.00 1 d .
C(114) C 0.1790(3) -0.0124(2) 0.4244(2) 0.129(4) Uani 1.00 1 d .
C(115) C 0.1355(4) -0.0397(2) 0.4272(2) 0.181(5) Uani 1.00 1 d .
C(116) C 0.0872(3) -0.0229(2) 0.4294(2) 0.190(6) Uani 1.00 1 d .
C(117) C 0.2820(2) 0.01863(19) 0.40275(18) 0.084(2) Uani 1.00 1 d .
C(118) C 0.2885(3) -0.0015(2) 0.37410(17) 0.093(3) Uani 1.00 1 d .
C(119) C 0.2973(3) 0.0270(2) 0.34981(19) 0.106(3) Uani 1.00 1 d .
C(120) C 0.3031(3) 0.0080(2) 0.32062(19) 0.133(4) Uani 1.00 1 d .
C(121) C 0.3215(2) -0.0337(2) 0.43334(16) 0.081(3) Uani 1.00 1 d .
C(122) C 0.3731(2) -0.0131(2) 0.43626(17) 0.096(3) Uani 1.00 1 d .
C(123) C 0.4152(3) -0.0427(2) 0.4420(2) 0.129(4) Uani 1.00 1 d .
C(124) C 0.4653(3) -0.0245(3) 0.4460(2) 0.169(5) Uani 1.00 1 d .
C(125) C 0.2703(3) 0.0199(2) 0.45567(19) 0.094(3) Uani 1.00 1 d .
C(126) C 0.2643(3) -0.0008(2) 0.4841(2) 0.131(4) Uani 1.00 1 d .
C(127) C 0.2489(6) 0.0251(4) 0.5081(3) 0.220(8) Uani 1.00 1 d .
C(128) C 0.2205(8) 0.0174(4) 0.5266(5) 0.431(14) Uani 1.00 1 d .
C(129) C 0.5805(3) 0.0034(2) 0.36454(16) 0.095(3) Uani 1.00 1 d .
C(130) C 0.5328(3) -0.0227(2) 0.3614(2) 0.119(3) Uani 1.00 1 d .
C(131) C 0.4866(3) 0.0002(2) 0.3587(2) 0.134(4) Uani 1.00 1 d .
C(132) C 0.4386(3) -0.0236(2) 0.3561(2) 0.154(4) Uani 1.00 1 d .
C(133) C 0.6391(3) -0.0484(2) 0.3455(2) 0.129(4) Uani 1.00 1 d .
C(134) C 0.6438(4) -0.0278(3) 0.3153(3) 0.179(6) Uani 1.00 1 d .
C(135) C 0.6515(7) -0.0546(4) 0.2928(3) 0.283(9) Uani 1.00 1 d .
C(136) C 0.6560(5) -0.0409(3) 0.2641(3) 0.234(7) Uani 1.00 1 d .
C(137) C 0.6726(3) 0.0101(2) 0.3719(2) 0.113(3) Uani 1.00 1 d .
C(138) C 0.7236(4) -0.0100(3) 0.3780(3) 0.233(7) Uani 1.00 1 d .
C(139) C 0.7600(4) 0.0074(3) 0.3883(3) 0.228(7) Uani 1.00 1 d .
C(140) C 0.8126(3) -0.0077(2) 0.3924(2) 0.167(5) Uani 1.00 1 d .
C(141) C 0.6247(3) -0.0436(2) 0.3980(2) 0.112(4) Uani 1.00 1 d .
C(142) C 0.6133(3) -0.0192(2) 0.4253(2) 0.121(4) Uani 1.00 1 d .
C(143) C 0.6120(4) -0.0433(2) 0.4523(2) 0.150(5) Uani 1.00 1 d .
C(144) C 0.5999(4) -0.0166(3) 0.4781(2) 0.198(6) Uani 1.00 1 d .
C(145) C -0.0630(3) 0.0002(2) 0.32152(18) 0.095(3) Uani 1.00 1 d .
C(146) C -0.1113(3) -0.0242(2) 0.3161(2) 0.116(3) Uani 1.00 1 d .
C(147) C -0.1536(3) 0.0006(3) 0.3070(2) 0.168(5) Uani 1.00 1 d .
C(148) C -0.2016(3) -0.0237(3) 0.2995(2) 0.182(5) Uani 1.00 1 d .
C(149) C -0.0047(3) -0.0524(2) 0.3028(2) 0.106(3) Uani 1.00 1 d .
C(150) C 0.0077(4) -0.0338(3) 0.2731(2) 0.144(5) Uani 1.00 1 d .
C(151) C -0.0337(6) -0.0277(3) 0.2526(3) 0.211(7) Uani 1.00 1 d .
C(152) C -0.0122(6) -0.0190(3) 0.2228(2) 0.271(8) Uani 1.00 1 d .
C(153) C 0.0277(3) 0.0035(2) 0.33278(18) 0.104(3) Uani 1.00 1 d .
C(154) C 0.0790(3) -0.0161(2) 0.3371(2) 0.139(4) Uani 1.00 1 d .
C(155) C 0.1212(4) 0.0160(3) 0.3390(3) 0.198(7) Uani 1.00 1 d .
C(156) C 0.1533(7) 0.0192(5) 0.3230(3) 0.322(10) Uani 1.00 1 d .
C(157) C -0.0245(2) -0.05006(19) 0.35410(18) 0.077(2) Uani 1.00 1 d .
C(158) C -0.0381(2) -0.0289(2) 0.3816(2) 0.088(3) Uani 1.00 1 d .
C(159) C -0.0483(3) -0.0561(2) 0.4068(2) 0.107(3) Uani 1.00 1 d .
C(160) C -0.0594(3) -0.0369(2) 0.4350(2) 0.125(4) Uani 1.00 1 d .
H(1) H 0.1550 0.1489 0.2430 0.171 Uiso 1.00 1 c R
H(2) H 0.1771 0.1914 0.2450 0.171 Uiso 1.00 1 c R
H(3) H 0.1281 0.1802 0.2626 0.171 Uiso 1.00 1 c R
H(4) H 0.2889 0.1985 0.2593 0.165 Uiso 1.00 1 c R
H(5) H 0.2630 0.1678 0.2388 0.165 Uiso 1.00 1 c R
H(6) H 0.3102 0.1557 0.2576 0.165 Uiso 1.00 1 c R
H(7) H 0.1414 0.1702 0.7174 0.172 Uiso 1.00 1 c R
H(8) H 0.1738 0.1363 0.7310 0.172 Uiso 1.00 1 c R
H(9) H 0.1263 0.1264 0.7117 0.172 Uiso 1.00 1 c R
H(10) H 0.2842 0.1336 0.7228 0.147 Uiso 1.00 1 c R
H(11) H 0.2513 0.1713 0.7278 0.147 Uiso 1.00 1 c R
H(12) H 0.3002 0.1732 0.7083 0.147 Uiso 1.00 1 c R
H(13) H 0.4037 0.0299 0.0244 0.133 Uiso 1.00 1 c R
H(14) H 0.4243 0.0629 0.0039 0.133 Uiso 1.00 1 c R
H(15) H 0.3764 0.0707 0.0234 0.133 Uiso 1.00 1 c R
H(16) H 0.5330 0.0867 0.0081 0.141 Uiso 1.00 1 c R
H(17) H 0.5107 0.0442 0.0090 0.141 Uiso 1.00 1 c R
H(18) H 0.5597 0.0544 0.0268 0.141 Uiso 1.00 1 c R
H(19) H 0.4059 0.1374 0.4855 0.103 Uiso 1.00 1 c R
H(20) H 0.4194 0.0950 0.4962 0.103 Uiso 1.00 1 c R
H(21) H 0.3722 0.1017 0.4760 0.103 Uiso 1.00 1 c R
H(22) H 0.5257 0.0639 0.4854 0.103 Uiso 1.00 1 c R
H(23) H 0.5097 0.1055 0.4966 0.103 Uiso 1.00 1 c R
H(24) H 0.5575 0.1008 0.4764 0.103 Uiso 1.00 1 c R
H(25) H -0.0851 0.1404 0.4755 0.129 Uiso 1.00 1 c R
H(26) H -0.0755 0.1857 0.4756 0.129 Uiso 1.00 1 c R
H(27) H -0.1207 0.1681 0.4935 0.129 Uiso 1.00 1 c R
H(28) H 0.0265 0.2145 0.4908 0.148 Uiso 1.00 1 c R
H(29) H 0.0162 0.1772 0.4719 0.148 Uiso 1.00 1 c R
H(30) H 0.0634 0.1786 0.4926 0.148 Uiso 1.00 1 c R
H(31) H -0.0900 0.2046 0.9500 0.132 Uiso 1.00 1 c R
H(32) H -0.0721 0.1669 0.9666 0.132 Uiso 1.00 1 c R
H(33) H -0.1203 0.1653 0.9466 0.132 Uiso 1.00 1 c R
H(34) H 0.0337 0.1400 0.9600 0.146 Uiso 1.00 1 c R
H(35) H 0.0180 0.1841 0.9627 0.146 Uiso 1.00 1 c R
H(36) H 0.0642 0.1721 0.9431 0.146 Uiso 1.00 1 c R
H(37) H 0.1520 0.3815 0.2820 0.126 Uiso 1.00 1 c R
H(38) H 0.1757 0.4236 0.2811 0.126 Uiso 1.00 1 c R
H(39) H 0.1280 0.4152 0.3005 0.126 Uiso 1.00 1 c R
H(40) H 0.2850 0.4335 0.2936 0.131 Uiso 1.00 1 c R
H(41) H 0.2608 0.3994 0.2754 0.131 Uiso 1.00 1 c R
H(42) H 0.3091 0.3915 0.2945 0.131 Uiso 1.00 1 c R
H(43) H 0.1441 0.4623 0.7436 0.118 Uiso 1.00 1 c R
H(44) H 0.1688 0.4312 0.7643 0.118 Uiso 1.00 1 c R
H(45) H 0.1207 0.4202 0.7458 0.118 Uiso 1.00 1 c R
H(46) H 0.2746 0.4131 0.7597 0.110 Uiso 1.00 1 c R
H(47) H 0.2531 0.4557 0.7566 0.110 Uiso 1.00 1 c R
H(48) H 0.3021 0.4434 0.7395 0.110 Uiso 1.00 1 c R
H(49) H 0.1657 0.3138 0.5389 0.108 Uiso 1.00 1 c R
H(50) H 0.1536 0.3093 0.5719 0.108 Uiso 1.00 1 c R
H(51) H 0.1101 0.2611 0.5296 0.153 Uiso 1.00 1 c R
H(52) H 0.0966 0.2586 0.5626 0.152 Uiso 1.00 1 c R
H(53) H 0.0777 0.3239 0.5268 0.167 Uiso 1.00 1 c R
H(54) H 0.0636 0.3208 0.5596 0.167 Uiso 1.00 1 c R
H(55) H 0.0125 0.2887 0.5145 0.181 Uiso 1.00 1 c R
H(56) H -0.0107 0.3079 0.5424 0.181 Uiso 1.00 1 c R
H(57) H 0.0106 0.2650 0.5436 0.181 Uiso 1.00 1 c R
H(58) H 0.2389 0.2256 0.5324 0.156 Uiso 1.00 1 c R
H(59) H 0.1804 0.2273 0.5260 0.156 Uiso 1.00 1 c R
H(60) H 0.2557 0.2762 0.5041 0.214 Uiso 1.00 1 c R
H(61) H 0.1991 0.2898 0.5037 0.214 Uiso 1.00 1 c R
H(62) H 0.2271 0.2679 0.4565 0.245 Uiso 1.00 1 c R
H(63) H 0.2327 0.2251 0.4689 0.245 Uiso 1.00 1 c R
H(64) H 0.1563 0.2169 0.4721 0.310 Uiso 1.00 1 c R
H(65) H 0.1572 0.2465 0.4462 0.310 Uiso 1.00 1 c R
H(66) H 0.1453 0.2614 0.4776 0.310 Uiso 1.00 1 c R
H(67) H 0.2538 0.3095 0.5471 0.125 Uiso 1.00 1 c R
H(68) H 0.2413 0.3087 0.5802 0.125 Uiso 1.00 1 c R
H(69) H 0.3101 0.2579 0.5516 0.184 Uiso 1.00 1 c R
H(70) H 0.2931 0.2506 0.5838 0.184 Uiso 1.00 1 c R
H(71) H 0.3431 0.3186 0.5643 0.201 Uiso 1.00 1 c R
H(72) H 0.3255 0.3119 0.5963 0.201 Uiso 1.00 1 c R
H(73) H 0.3855 0.2751 0.6066 0.253 Uiso 1.00 1 c R
H(74) H 0.4112 0.3029 0.5838 0.253 Uiso 1.00 1 c R
H(75) H 0.3916 0.2615 0.5743 0.253 Uiso 1.00 1 c R
H(76) H 0.2220 0.2231 0.5839 0.207 Uiso 1.00 1 c R
H(77) H 0.1638 0.2243 0.5773 0.207 Uiso 1.00 1 c R
H(78) H 0.2126 0.2782 0.6158 0.276 Uiso 1.00 1 c R
H(79) H 0.1541 0.2775 0.6098 0.276 Uiso 1.00 1 c R
H(80) H 0.2045 0.2217 0.6370 0.339 Uiso 1.00 1 c R
H(81) H 0.1459 0.2224 0.6317 0.339 Uiso 1.00 1 c R
H(82) H 0.1979 0.2583 0.6743 0.321 Uiso 1.00 1 c R
H(83) H 0.1422 0.2418 0.6753 0.321 Uiso 1.00 1 c R
H(84) H 0.1528 0.2831 0.6617 0.321 Uiso 1.00 1 c R
H(85) H 0.2990 0.2150 0.3593 0.131 Uiso 1.00 1 c R
H(86) H 0.3014 0.2088 0.3929 0.131 Uiso 1.00 1 c R
H(87) H 0.2554 0.2649 0.3999 0.158 Uiso 1.00 1 c R
H(88) H 0.2576 0.2759 0.3669 0.158 Uiso 1.00 1 c R
H(89) H 0.2062 0.2125 0.3903 0.199 Uiso 1.00 1 c R
H(90) H 0.2109 0.2203 0.3569 0.199 Uiso 1.00 1 c R
H(91) H 0.1501 0.2573 0.3962 0.223 Uiso 1.00 1 c R
H(92) H 0.1374 0.2455 0.3642 0.223 Uiso 1.00 1 c R
H(93) H 0.1710 0.2825 0.3705 0.223 Uiso 1.00 1 c R
H(94) H 0.3889 0.2929 0.3556 0.170 Uiso 1.00 1 c R
H(95) H 0.3299 0.2990 0.3576 0.170 Uiso 1.00 1 c R
H(96) H 0.3831 0.2601 0.3161 0.340 Uiso 1.00 1 c R
H(97) H 0.3348 0.2373 0.3253 0.340 Uiso 1.00 1 c R
H(98) H 0.3397 0.3036 0.3040 0.436 Uiso 1.00 1 c R
H(99) H 0.2937 0.2776 0.3113 0.436 Uiso 1.00 1 c R
H(100) H 0.3442 0.2876 0.2643 0.285 Uiso 1.00 1 c R
H(101) H 0.2868 0.2786 0.2707 0.285 Uiso 1.00 1 c R
H(102) H 0.3268 0.2446 0.2707 0.285 Uiso 1.00 1 c R
H(103) H 0.3891 0.2050 0.3558 0.142 Uiso 1.00 1 c R
H(104) H 0.3928 0.2003 0.3894 0.142 Uiso 1.00 1 c R
H(105) H 0.4516 0.2541 0.3576 0.173 Uiso 1.00 1 c R
H(106) H 0.4546 0.2506 0.3915 0.173 Uiso 1.00 1 c R
H(107) H 0.4798 0.1914 0.3531 0.228 Uiso 1.00 1 c R
H(108) H 0.4805 0.1863 0.3868 0.228 Uiso 1.00 1 c R
H(109) H 0.5507 0.2240 0.3526 0.237 Uiso 1.00 1 c R
H(110) H 0.5602 0.1978 0.3799 0.237 Uiso 1.00 1 c R
H(111) H 0.5424 0.2413 0.3837 0.237 Uiso 1.00 1 c R
H(112) H 0.3322 0.2899 0.4084 0.118 Uiso 1.00 1 c R
H(113) H 0.3914 0.2847 0.4064 0.118 Uiso 1.00 1 c R
H(114) H 0.3260 0.2315 0.4338 0.199 Uiso 1.00 1 c R
H(115) H 0.3837 0.2222 0.4296 0.199 Uiso 1.00 1 c R
H(116) H 0.3432 0.2777 0.4627 0.227 Uiso 1.00 1 c R
H(117) H 0.4011 0.2705 0.4579 0.227 Uiso 1.00 1 c R
H(118) H 0.3356 0.2314 0.4935 0.162 Uiso 1.00 1 c R
H(119) H 0.3922 0.2439 0.4989 0.162 Uiso 1.00 1 c R
H(120) H 0.3802 0.2070 0.4799 0.162 Uiso 1.00 1 c R
H(121) H -0.0636 0.2723 0.2918 0.124 Uiso 1.00 1 c R
H(122) H -0.0540 0.2718 0.3253 0.124 Uiso 1.00 1 c R
H(123) H -0.1021 0.2101 0.2957 0.175 Uiso 1.00 1 c R
H(124) H -0.0925 0.2097 0.3294 0.175 Uiso 1.00 1 c R
H(125) H -0.1441 0.2664 0.3338 0.244 Uiso 1.00 1 c R
H(126) H -0.1553 0.2648 0.3004 0.244 Uiso 1.00 1 c R
H(127) H -0.2051 0.2166 0.3039 0.323 Uiso 1.00 1 c R
H(128) H -0.2152 0.2365 0.3340 0.323 Uiso 1.00 1 c R
H(129) H -0.1773 0.2012 0.3317 0.323 Uiso 1.00 1 c R
H(130) H 0.0297 0.2000 0.2742 0.117 Uiso 1.00 1 c R
H(131) H -0.0276 0.1900 0.2797 0.118 Uiso 1.00 1 c R
H(132) H -0.0545 0.2408 0.2510 0.170 Uiso 1.00 1 c R
H(133) H 0.0014 0.2561 0.2480 0.170 Uiso 1.00 1 c R
H(134) H -0.0273 0.1840 0.2241 0.214 Uiso 1.00 1 c R
H(135) H -0.0334 0.2226 0.2059 0.214 Uiso 1.00 1 c R
H(136) H 0.0469 0.2297 0.2012 0.275 Uiso 1.00 1 c R
H(137) H 0.0448 0.1839 0.2034 0.275 Uiso 1.00 1 c R
H(138) H 0.0597 0.2090 0.2306 0.275 Uiso 1.00 1 c R
H(139) H 0.0329 0.2851 0.3184 0.107 Uiso 1.00 1 c R
H(140) H 0.0232 0.2860 0.2850 0.107 Uiso 1.00 1 c R
H(141) H 0.0995 0.2399 0.3106 0.133 Uiso 1.00 1 c R
H(142) H 0.0911 0.2443 0.2770 0.133 Uiso 1.00 1 c R
H(143) H 0.1217 0.3048 0.3138 0.155 Uiso 1.00 1 c R
H(144) H 0.1107 0.3108 0.2807 0.155 Uiso 1.00 1 c R
H(145) H 0.1951 0.2774 0.3054 0.216 Uiso 1.00 1 c R
H(146) H 0.1929 0.3055 0.2785 0.216 Uiso 1.00 1 c R
H(147) H 0.1787 0.2611 0.2751 0.216 Uiso 1.00 1 c R
H(148) H 0.0419 0.1989 0.3259 0.113 Uiso 1.00 1 c R
H(149) H -0.0158 0.1896 0.3308 0.113 Uiso 1.00 1 c R
H(150) H 0.0357 0.2544 0.3576 0.146 Uiso 1.00 1 c R
H(151) H -0.0218 0.2440 0.3629 0.146 Uiso 1.00 1 c R
H(152) H 0.0576 0.1929 0.3772 0.192 Uiso 1.00 1 c R
H(153) H 0.0000 0.1852 0.3842 0.192 Uiso 1.00 1 c R
H(154) H 0.0661 0.2362 0.4135 0.210 Uiso 1.00 1 c R
H(155) H 0.0251 0.2085 0.4272 0.210 Uiso 1.00 1 c R
H(156) H 0.0084 0.2481 0.4128 0.210 Uiso 1.00 1 c R
H(157) H 0.2289 -0.0506 0.4433 0.109 Uiso 1.00 1 c R
H(158) H 0.2341 -0.0493 0.4095 0.109 Uiso 1.00 1 c R
H(159) H 0.1768 0.0070 0.4397 0.155 Uiso 1.00 1 c R
H(160) H 0.1769 0.0012 0.4059 0.155 Uiso 1.00 1 c R
H(161) H 0.1358 -0.0568 0.4104 0.218 Uiso 1.00 1 c R
H(162) H 0.1412 -0.0560 0.4441 0.218 Uiso 1.00 1 c R
H(163) H 0.0792 -0.0187 0.4495 0.228 Uiso 1.00 1 c R
H(164) H 0.0625 -0.0403 0.4210 0.228 Uiso 1.00 1 c R
H(165) H 0.0865 0.0017 0.4194 0.228 Uiso 1.00 1 c R
H(166) H 0.3115 0.0352 0.4058 0.100 Uiso 1.00 1 c R
H(167) H 0.2524 0.0355 0.4016 0.100 Uiso 1.00 1 c R
H(168) H 0.3172 -0.0194 0.3751 0.112 Uiso 1.00 1 c R
H(169) H 0.2581 -0.0168 0.3701 0.112 Uiso 1.00 1 c R
H(170) H 0.2685 0.0447 0.3490 0.127 Uiso 1.00 1 c R
H(171) H 0.3273 0.0424 0.3542 0.127 Uiso 1.00 1 c R
H(172) H 0.3385 0.0023 0.3175 0.159 Uiso 1.00 1 c R
H(173) H 0.2913 0.0257 0.3059 0.159 Uiso 1.00 1 c R
H(174) H 0.2838 -0.0158 0.3197 0.159 Uiso 1.00 1 c R
H(175) H 0.3236 -0.0512 0.4169 0.098 Uiso 1.00 1 c R
H(176) H 0.3155 -0.0496 0.4504 0.098 Uiso 1.00 1 c R
H(177) H 0.3807 0.0018 0.4189 0.115 Uiso 1.00 1 c R
H(178) H 0.3716 0.0049 0.4525 0.115 Uiso 1.00 1 c R
H(179) H 0.4166 -0.0604 0.4256 0.155 Uiso 1.00 1 c R
H(180) H 0.4068 -0.0581 0.4591 0.155 Uiso 1.00 1 c R
H(181) H 0.4817 -0.0215 0.4276 0.202 Uiso 1.00 1 c R
H(182) H 0.4856 -0.0411 0.4582 0.202 Uiso 1.00 1 c R
H(183) H 0.4616 0.0007 0.4550 0.202 Uiso 1.00 1 c R
H(184) H 0.2996 0.0371 0.4568 0.113 Uiso 1.00 1 c R
H(185) H 0.2405 0.0362 0.4525 0.113 Uiso 1.00 1 c R
H(186) H 0.2398 -0.0219 0.4821 0.158 Uiso 1.00 1 c R
H(187) H 0.2967 -0.0122 0.4897 0.158 Uiso 1.00 1 c R
H(188) H 0.2793 0.0381 0.5152 0.264 Uiso 1.00 1 c R
H(189) H 0.2288 0.0451 0.4985 0.264 Uiso 1.00 1 c R
H(190) H 0.1848 0.0175 0.5222 0.518 Uiso 1.00 1 c R
H(191) H 0.2273 0.0357 0.5419 0.518 Uiso 1.00 1 c R
H(192) H 0.2306 -0.0084 0.5327 0.518 Uiso 1.00 1 c R
H(193) H 0.5752 0.0214 0.3805 0.114 Uiso 1.00 1 c R
H(194) H 0.5841 0.0187 0.3470 0.114 Uiso 1.00 1 c R
H(195) H 0.5368 -0.0396 0.3446 0.143 Uiso 1.00 1 c R
H(196) H 0.5299 -0.0390 0.3785 0.143 Uiso 1.00 1 c R
H(197) H 0.4900 0.0162 0.3415 0.160 Uiso 1.00 1 c R
H(198) H 0.4839 0.0177 0.3752 0.160 Uiso 1.00 1 c R
H(199) H 0.4321 -0.0299 0.3362 0.185 Uiso 1.00 1 c R
H(200) H 0.4108 -0.0083 0.3636 0.185 Uiso 1.00 1 c R
H(201) H 0.4417 -0.0473 0.3672 0.185 Uiso 1.00 1 c R
H(202) H 0.6112 -0.0669 0.3445 0.154 Uiso 1.00 1 c R
H(203) H 0.6700 -0.0630 0.3496 0.154 Uiso 1.00 1 c R
H(204) H 0.6137 -0.0122 0.3113 0.214 Uiso 1.00 1 c R
H(205) H 0.6730 -0.0103 0.3156 0.214 Uiso 1.00 1 c R
H(206) H 0.6228 -0.0724 0.2934 0.340 Uiso 1.00 1 c R
H(207) H 0.6818 -0.0696 0.2972 0.340 Uiso 1.00 1 c R
H(208) H 0.6228 -0.0392 0.2555 0.280 Uiso 1.00 1 c R
H(209) H 0.6768 -0.0584 0.2529 0.280 Uiso 1.00 1 c R
H(210) H 0.6713 -0.0154 0.2644 0.280 Uiso 1.00 1 c R
H(211) H 0.6744 0.0259 0.3544 0.135 Uiso 1.00 1 c R
H(212) H 0.6652 0.0274 0.3880 0.136 Uiso 1.00 1 c R
H(213) H 0.7172 -0.0326 0.3902 0.280 Uiso 1.00 1 c R
H(214) H 0.7349 -0.0200 0.3594 0.280 Uiso 1.00 1 c R
H(215) H 0.7487 0.0152 0.4075 0.273 Uiso 1.00 1 c R
H(216) H 0.7629 0.0314 0.3772 0.273 Uiso 1.00 1 c R
H(217) H 0.8153 -0.0215 0.4104 0.200 Uiso 1.00 1 c R
H(218) H 0.8355 0.0142 0.3924 0.200 Uiso 1.00 1 c R
H(219) H 0.8214 -0.0251 0.3767 0.200 Uiso 1.00 1 c R
H(220) H 0.6561 -0.0581 0.4010 0.135 Uiso 1.00 1 c R
H(221) H 0.5975 -0.0625 0.3956 0.135 Uiso 1.00 1 c R
H(222) H 0.6391 0.0010 0.4270 0.145 Uiso 1.00 1 c R
H(223) H 0.5806 -0.0063 0.4230 0.145 Uiso 1.00 1 c R
H(224) H 0.6450 -0.0555 0.4550 0.180 Uiso 1.00 1 c R
H(225) H 0.5869 -0.0641 0.4505 0.180 Uiso 1.00 1 c R
H(226) H 0.6308 -0.0061 0.4861 0.238 Uiso 1.00 1 c R
H(227) H 0.5834 -0.0328 0.4923 0.238 Uiso 1.00 1 c R
H(228) H 0.5776 0.0045 0.4728 0.238 Uiso 1.00 1 c R
H(229) H -0.0687 0.0175 0.3378 0.114 Uiso 1.00 1 c R
H(230) H -0.0565 0.0164 0.3046 0.114 Uiso 1.00 1 c R
H(231) H -0.1039 -0.0447 0.3021 0.139 Uiso 1.00 1 c R
H(232) H -0.1213 -0.0368 0.3341 0.139 Uiso 1.00 1 c R
H(233) H -0.1434 0.0137 0.2893 0.201 Uiso 1.00 1 c R
H(234) H -0.1616 0.0206 0.3212 0.201 Uiso 1.00 1 c R
H(235) H -0.2012 -0.0326 0.2798 0.219 Uiso 1.00 1 c R
H(236) H -0.2312 -0.0078 0.3027 0.219 Uiso 1.00 1 c R
H(237) H -0.2026 -0.0459 0.3123 0.219 Uiso 1.00 1 c R
H(238) H -0.0341 -0.0693 0.3003 0.127 Uiso 1.00 1 c R
H(239) H 0.0235 -0.0690 0.3085 0.127 Uiso 1.00 1 c R
H(240) H 0.0247 -0.0090 0.2766 0.173 Uiso 1.00 1 c R
H(241) H 0.0323 -0.0509 0.2639 0.173 Uiso 1.00 1 c R
H(242) H -0.0541 -0.0057 0.2592 0.253 Uiso 1.00 1 c R
H(243) H -0.0557 -0.0505 0.2517 0.253 Uiso 1.00 1 c R
H(244) H -0.0061 0.0086 0.2210 0.325 Uiso 1.00 1 c R
H(245) H -0.0372 -0.0270 0.2089 0.325 Uiso 1.00 1 c R
H(246) H 0.0189 -0.0330 0.2195 0.325 Uiso 1.00 1 c R
H(247) H 0.0206 0.0186 0.3501 0.125 Uiso 1.00 1 c R
H(248) H 0.0294 0.0216 0.3166 0.125 Uiso 1.00 1 c R
H(249) H 0.0786 -0.0329 0.3540 0.166 Uiso 1.00 1 c R
H(250) H 0.0861 -0.0322 0.3203 0.166 Uiso 1.00 1 c R
H(251) H 0.1040 0.0410 0.3408 0.238 Uiso 1.00 1 c R
H(252) H 0.1373 0.0110 0.3575 0.238 Uiso 1.00 1 c R
H(253) H 0.1820 0.0033 0.3283 0.386 Uiso 1.00 1 c R
H(254) H 0.1632 0.0462 0.3230 0.386 Uiso 1.00 1 c R
H(255) H 0.1419 0.0119 0.3040 0.386 Uiso 1.00 1 c R
H(256) H -0.0517 -0.0684 0.3499 0.093 Uiso 1.00 1 c R
H(257) H 0.0063 -0.0652 0.3574 0.093 Uiso 1.00 1 c R
H(258) H -0.0680 -0.0129 0.3784 0.105 Uiso 1.00 1 c R
H(259) H -0.0101 -0.0116 0.3868 0.105 Uiso 1.00 1 c R
H(260) H -0.0186 -0.0726 0.4094 0.128 Uiso 1.00 1 c R
H(261) H -0.0766 -0.0730 0.4016 0.128 Uiso 1.00 1 c R
H(262) H -0.0284 -0.0325 0.4456 0.150 Uiso 1.00 1 c R
H(263) H -0.0816 -0.0533 0.4463 0.150 Uiso 1.00 1 c R
H(264) H -0.0759 -0.0124 0.4313 0.150 Uiso 1.00 1 c R

loop_
_atom_site_aniso_label
_atom_site_aniso_U_11
_atom_site_aniso_U_22
_atom_site_aniso_U_33
_atom_site_aniso_U_12
_atom_site_aniso_U_13
_atom_site_aniso_U_23
Se(1) 0.1091(7) 0.1467(8) 0.0573(6) 0.0242(6) -0.0189(5) -0.0104(5)
Se(2) 0.1098(6) 0.1056(6) 0.0482(5) -0.0036(5) 0.0103(5) -0.0042(4)
Se(3) 0.0701(5) 0.1644(8) 0.0503(6) -0.0349(5) -0.0024(4) 0.0084(5)
Se(4) 0.0576(5) 0.1430(7) 0.0532(5) 0.0107(4) -0.0035(4) -0.0061(4)
Se(5) 0.0728(5) 0.1140(6) 0.0502(5) -0.0015(4) -0.0072(4) -0.0003(4)
Se(6) 0.0770(5) 0.1193(6) 0.0540(5) 0.0024(4) 0.0092(4) -0.0091(4)
Se(7) 0.0595(4) 0.1028(5) 0.0479(5) 0.0001(4) 0.0024(4) 0.0008(4)
Se(8) 0.0607(4) 0.1059(6) 0.0459(5) 0.0076(4) -0.0008(4) -0.0070(4)
Se(9) 0.0870(5) 0.0976(6) 0.0507(5) 0.0025(4) -0.0055(4) 0.0035(4)
Se(10) 0.0886(6) 0.1286(7) 0.0605(6) -0.0104(5) 0.0037(5) 0.0147(5)
Se(11) 0.0714(5) 0.1154(6) 0.0577(6) 0.0017(4) 0.0049(4) -0.0044(4)
Se(12) 0.0792(5) 0.1479(8) 0.0536(5) 0.0296(5) -0.0038(4) -0.0118(5)
Se(13) 0.0694(5) 0.1159(6) 0.0524(5) -0.0061(4) -0.0028(4) 0.0040(4)
Se(14) 0.0702(5) 0.1100(6) 0.0558(5) 0.0145(4) 0.0103(4) 0.0087(4)
Se(15) 0.0617(4) 0.1373(7) 0.0439(5) -0.0095(4) 0.0006(4) -0.0058(4)
Se(16) 0.0634(5) 0.1323(7) 0.0478(5) -0.0024(4) -0.0068(4) -0.0025(4)
Ni(1) 0.0556(5) 0.0969(6) 0.0436(6) -0.0051(5) 0.0000(4) -0.0039(4)
Ni(2) 0.0517(4) 0.0888(6) 0.0410(5) -0.0017(5) -0.0007(4) -0.0037(5)
Ni(3) 0.0599(5) 0.0724(6) 0.0433(5) 0.0042(4) 0.0002(4) -0.0026(4)
Ni(4) 0.0514(5) 0.0692(5) 0.0408(5) -0.0023(4) -0.0017(4) 0.0010(4)
S(1) 0.0531(12) 0.162(2) 0.0495(14) -0.0139(12) -0.0008(10) -0.0080(13)
S(2) 0.0591(11) 0.0958(14) 0.0457(12) -0.0026(11) 0.0042(10) -0.0092(9)
S(3) 0.0771(14) 0.1425(19) 0.0474(14) -0.0184(12) -0.0065(11) -0.0066(13)
S(4) 0.0681(12) 0.0744(12) 0.0479(12) 0.0006(10) 0.0052(10) -0.0033(9)
S(5) 0.0518(12) 0.1500(19) 0.0443(14) -0.0148(11) -0.0002(9) -0.0057(12)
S(6) 0.0515(11) 0.1057(14) 0.0509(13) -0.0026(11) 0.0054(9) -0.0065(10)
S(7) 0.0637(13) 0.1471(19) 0.0524(14) -0.0326(12) 0.0009(11) 0.0079(13)
S(8) 0.0578(12) 0.1176(15) 0.0509(13) 0.0035(11) -0.0033(10) -0.0021(11)
S(9) 0.0499(11) 0.1147(16) 0.0445(13) -0.0006(10) 0.0021(9) -0.0060(10)
S(10) 0.0490(11) 0.0952(14) 0.0482(12) 0.0018(10) -0.0002(9) -0.0031(10)
S(11) 0.0596(12) 0.1173(16) 0.0457(13) 0.0114(10) -0.0049(10) -0.0020(11)
S(12) 0.0543(11) 0.0842(13) 0.0454(12) -0.0008(9) 0.0030(9) 0.0023(9)
S(13) 0.0523(12) 0.1440(18) 0.0447(13) -0.0044(12) -0.0003(10) -0.0053(11)
S(14) 0.0523(11) 0.1202(17) 0.0437(12) 0.0051(11) 0.0002(9) -0.0062(11)
S(15) 0.0510(11) 0.1227(16) 0.0460(13) -0.0037(10) 0.0012(9) -0.0047(11)
S(16) 0.0537(11) 0.1131(16) 0.0443(13) 0.0029(10) -0.0008(9) -0.0064(11)
S(17) 0.0563(11) 0.0989(14) 0.0507(13) 0.0074(10) -0.0024(10) -0.0040(10)
S(18) 0.0716(12) 0.0994(14) 0.0498(12) -0.0150(11) -0.0002(10) -0.0002(10)
S(19) 0.0621(11) 0.0920(14) 0.0481(13) 0.0037(9) -0.0019(9) -0.0054(10)
S(20) 0.0703(12) 0.0984(15) 0.0477(12) -0.0062(10) 0.0022(10) 0.0000(10)
S(21) 0.0546(11) 0.1180(17) 0.0513(14) 0.0065(11) -0.0030(10) 0.0002(11)
S(22) 0.0544(10) 0.0990(14) 0.0474(12) 0.0053(11) 0.0035(9) -0.0090(11)
S(23) 0.0631(12) 0.1075(15) 0.0528(14) -0.0148(11) 0.0062(10) 0.0011(11)
S(24) 0.0772(13) 0.0870(14) 0.0518(13) 0.0186(10) -0.0011(10) 0.0005(10)
S(25) 0.0567(12) 0.1009(15) 0.0406(12) -0.0051(10) 0.0022(9) -0.0009(10)
S(26) 0.0499(11) 0.1044(14) 0.0493(12) 0.0060(10) -0.0035(10) -0.0059(10)
S(27) 0.0661(12) 0.0986(15) 0.0453(13) -0.0127(10) -0.0000(9) -0.0081(10)
S(28) 0.0587(11) 0.0863(12) 0.0488(12) 0.0174(10) 0.0019(9) -0.0053(9)
S(29) 0.0572(11) 0.0890(14) 0.0464(13) 0.0037(10) -0.0029(9) -0.0032(10)
S(30) 0.0506(11) 0.1218(16) 0.0437(12) -0.0097(11) -0.0001(9) -0.0014(10)
S(31) 0.0579(11) 0.0958(14) 0.0442(13) -0.0067(9) 0.0011(9) -0.0058(10)
S(32) 0.0557(12) 0.1233(16) 0.0480(13) 0.0089(10) -0.0056(9) -0.0041(11)
N(1) 0.085(5) 0.076(5) 0.161(8) 0.010(4) -0.000(5) -0.002(6)
N(2) 0.109(5) 0.066(4) 0.095(6) -0.002(4) -0.006(4) -0.012(4)
N(3) 0.099(5) 0.057(4) 0.088(6) 0.010(4) 0.015(4) 0.008(4)
N(4) 0.080(4) 0.072(4) 0.080(5) -0.012(4) -0.005(3) -0.003(3)
N(5) 0.085(5) 0.070(5) 0.117(7) 0.009(4) -0.002(4) -0.018(4)
N(6) 0.098(5) 0.063(4) 0.082(5) -0.005(4) 0.006(4) 0.001(4)
C(1) 0.042(4) 0.101(5) 0.054(5) -0.003(3) 0.001(3) 0.003(4)
C(2) 0.071(4) 0.060(4) 0.038(4) -0.003(3) -0.005(3) 0.002(3)
C(3) 0.060(4) 0.072(4) 0.044(4) 0.003(3) 0.003(3) -0.006(3)
C(4) 0.092(5) 0.085(5) 0.037(4) 0.001(4) 0.002(4) -0.011(3)
C(5) 0.147(8) 0.100(7) 0.100(9) 0.042(7) -0.025(8) -0.018(6)
C(6) 0.185(9) 0.066(6) 0.039(5) 0.001(6) 0.023(7) 0.001(4)
C(7) 0.246(11) 0.116(7) 0.065(6) 0.071(7) -0.032(7) 0.001(5)
C(8) 0.240(10) 0.097(6) 0.076(7) -0.033(7) 0.004(8) 0.011(5)
C(9) 0.065(4) 0.092(5) 0.032(4) 0.000(4) 0.008(3) 0.004(3)
C(10) 0.051(4) 0.064(4) 0.050(5) 0.008(3) 0.002(3) -0.002(3)
C(11) 0.050(4) 0.078(4) 0.056(5) -0.014(3) 0.001(4) -0.010(3)
C(12) 0.063(4) 0.083(4) 0.038(4) 0.002(3) 0.006(3) -0.006(3)
C(13) 0.080(5) 0.136(7) 0.035(5) -0.000(5) -0.015(4) 0.002(4)
C(14) 0.068(5) 0.124(6) 0.052(5) 0.020(4) 0.000(4) 0.011(4)
C(15) 0.071(5) 0.309(12) 0.050(6) -0.015(7) 0.003(5) -0.005(7)
C(16) 0.069(5) 0.236(10) 0.063(6) 0.025(6) -0.014(4) -0.016(6)
C(17) 0.062(4) 0.069(4) 0.036(4) 0.005(3) -0.004(3) -0.001(3)
C(18) 0.062(4) 0.072(4) 0.032(4) 0.000(3) -0.005(3) -0.003(3)
C(19) 0.055(4) 0.062(4) 0.054(5) 0.006(3) -0.005(3) 0.005(3)
C(20) 0.059(4) 0.076(4) 0.041(4) 0.003(3) 0.007(3) 0.005(3)
C(21) 0.106(6) 0.090(5) 0.038(5) 0.022(5) -0.009(5) -0.004(4)
C(22) 0.107(6) 0.101(6) 0.046(5) 0.011(5) 0.009(5) 0.004(4)
C(23) 0.129(7) 0.136(7) 0.067(6) -0.003(5) -0.020(5) 0.001(5)
C(24) 0.136(7) 0.164(8) 0.053(6) 0.031(6) 0.012(6) -0.019(5)
C(25) 0.058(4) 0.075(4) 0.040(4) -0.009(3) 0.001(3) -0.007(3)
C(26) 0.058(4) 0.081(5) 0.029(4) -0.001(3) -0.008(3) 0.006(3)
C(27) 0.051(4) 0.063(4) 0.066(5) 0.007(3) 0.008(4) -0.007(3)
C(28) 0.056(4) 0.088(5) 0.039(4) 0.004(3) 0.008(3) -0.005(3)
C(29) 0.061(4) 0.087(5) 0.050(5) 0.005(4) 0.008(4) 0.008(3)
C(30) 0.088(5) 0.072(5) 0.037(5) 0.001(4) 0.008(4) -0.002(3)
C(31) 0.086(5) 0.134(6) 0.038(5) 0.003(4) 0.000(4) 0.009(4)
C(32) 0.080(5) 0.129(6) 0.048(5) 0.002(4) -0.002(4) 0.007(4)
C(33) 0.060(4) 0.073(5) 0.043(4) 0.019(3) 0.001(3) 0.001(3)
C(34) 0.064(4) 0.063(4) 0.031(4) 0.006(3) 0.002(3) 0.002(3)
C(35) 0.073(4) 0.067(4) 0.048(5) 0.012(3) -0.008(4) 0.006(3)
C(36) 0.060(4) 0.071(4) 0.055(5) 0.006(3) 0.002(4) 0.002(3)
C(37) 0.097(6) 0.084(5) 0.053(5) 0.004(4) 0.002(4) -0.006(4)
C(38) 0.123(7) 0.080(5) 0.040(5) -0.005(5) 0.010(5) 0.011(4)
C(39) 0.141(7) 0.125(7) 0.058(6) 0.007(5) -0.021(5) 0.002(4)
C(40) 0.144(8) 0.160(8) 0.066(6) -0.023(6) 0.020(6) 0.017(5)
C(41) 0.059(4) 0.056(4) 0.041(4) -0.008(3) 0.008(3) 0.001(3)
C(42) 0.063(4) 0.057(4) 0.036(4) -0.002(3) 0.000(3) -0.002(3)
C(43) 0.061(4) 0.060(4) 0.053(5) 0.003(3) -0.001(4) -0.005(3)
C(44) 0.073(4) 0.070(4) 0.046(4) 0.008(3) 0.012(4) -0.006(3)
C(45) 0.094(6) 0.111(6) 0.048(5) 0.000(5) -0.007(5) -0.001(4)
C(46) 0.101(6) 0.101(6) 0.043(5) 0.010(5) 0.007(5) -0.001(4)
C(47) 0.108(6) 0.169(8) 0.053(5) 0.049(5) 0.019(5) -0.002(5)
C(48) 0.091(6) 0.233(10) 0.039(5) 0.043(6) -0.009(5) -0.015(5)
C(49) 0.062(4) 0.067(4) 0.042(4) 0.000(3) 0.004(3) -0.011(3)
C(50) 0.065(4) 0.068(4) 0.044(5) 0.003(3) 0.009(3) -0.002(3)
C(51) 0.060(4) 0.050(4) 0.062(5) 0.006(3) -0.001(4) 0.005(3)
C(52) 0.071(4) 0.059(4) 0.045(4) 0.003(3) -0.002(4) 0.008(3)
C(53) 0.079(5) 0.083(5) 0.043(5) -0.004(4) 0.000(4) -0.010(4)
C(54) 0.081(5) 0.080(5) 0.032(4) 0.014(4) 0.008(4) 0.009(3)
C(55) 0.129(7) 0.143(7) 0.043(5) -0.010(5) -0.009(5) 0.017(5)
C(56) 0.119(6) 0.164(8) 0.044(5) -0.003(6) 0.017(5) 0.021(5)
C(57) 0.047(4) 0.073(4) 0.040(4) -0.006(3) 0.001(3) -0.009(3)
C(58) 0.063(4) 0.077(5) 0.040(4) -0.001(3) -0.010(3) -0.005(3)
C(59) 0.055(4) 0.079(4) 0.052(5) 0.004(3) -0.006(4) -0.009(3)
C(60) 0.048(4) 0.091(5) 0.054(5) -0.009(3) -0.003(3) -0.002(4)
C(61) 0.080(5) 0.095(5) 0.041(5) -0.008(4) 0.005(4) -0.002(4)
C(62) 0.075(5) 0.081(5) 0.043(5) -0.002(4) -0.004(4) 0.004(3)
C(63) 0.104(6) 0.131(7) 0.059(6) 0.009(5) 0.011(5) -0.012(5)
C(64) 0.089(6) 0.116(6) 0.070(6) -0.016(4) -0.017(4) 0.001(4)
C(65) 0.076(5) 0.076(5) 0.118(7) 0.016(4) 0.006(5) 0.009(4)
C(66) 0.069(6) 0.109(7) 0.203(11) 0.011(5) 0.010(6) 0.001(6)
C(67) 0.076(6) 0.109(7) 0.232(12) 0.014(5) -0.015(7) -0.001(7)
C(68) 0.090(7) 0.148(8) 0.216(12) 0.020(6) -0.027(7) -0.013(7)
C(69) 0.125(8) 0.079(7) 0.185(11) 0.008(5) -0.007(8) -0.043(8)
C(70) 0.190(12) 0.191(13) 0.153(12) 0.069(10) -0.008(11) -0.054(10)
C(71) 0.181(14) 0.166(11) 0.265(19) -0.016(11) 0.064(15) -0.072(11)
C(72) 0.190(16) 0.208(15) 0.38(2) 0.010(13) 0.008(18) -0.030(14)
C(73) 0.089(6) 0.092(6) 0.131(8) -0.017(5) -0.009(5) -0.001(5)
C(74) 0.099(8) 0.138(9) 0.224(13) 0.032(7) -0.026(8) -0.004(7)
C(75) 0.055(6) 0.199(11) 0.250(15) 0.008(7) -0.024(7) 0.009(10)
C(76) 0.190(13) 0.148(10) 0.295(18) -0.019(9) -0.066(12) -0.006(10)
C(77) 0.102(8) 0.134(10) 0.282(17) 0.003(6) -0.003(10) 0.118(12)
C(78) 0.161(12) 0.28(2) 0.253(19) 0.020(11) 0.074(12) 0.179(17)
C(79) 0.26(2) 0.195(16) 0.39(3) 0.084(12) 0.10(2) 0.12(2)
C(80) 0.165(13) 0.41(2) 0.231(18) 0.072(14) 0.054(13) 0.166(17)
C(81) 0.130(8) 0.087(6) 0.111(8) -0.009(6) -0.034(6) -0.008(5)
C(82) 0.129(9) 0.117(8) 0.149(10) 0.004(7) -0.030(7) -0.014(7)
C(83) 0.104(8) 0.134(9) 0.260(15) 0.009(7) -0.018(9) -0.023(8)
C(84) 0.111(9) 0.218(11) 0.228(14) -0.029(8) -0.039(9) -0.036(10)
C(85) 0.216(11) 0.099(7) 0.111(9) -0.036(6) -0.039(8) 0.041(7)
C(86) 0.47(3) 0.31(2) 0.069(14) -0.181(19) -0.055(15) 0.017(13)
C(87) 0.59(4) 0.40(2) 0.102(19) -0.31(2) -0.12(2) 0.007(17)
C(88) 0.341(19) 0.250(14) 0.121(12) -0.158(12) -0.052(12) 0.068(10)
C(89) 0.119(8) 0.089(6) 0.147(9) 0.017(6) -0.004(6) -0.023(5)
C(90) 0.121(9) 0.130(9) 0.183(12) 0.013(7) 0.012(8) -0.032(7)
C(91) 0.159(12) 0.159(12) 0.252(16) -0.003(10) 0.050(11) -0.026(10)
C(92) 0.148(11) 0.185(11) 0.260(16) -0.004(9) 0.002(11) -0.059(10)
C(93) 0.120(7) 0.095(6) 0.080(7) 0.013(5) -0.011(5) -0.017(6)
C(94) 0.227(14) 0.190(13) 0.081(10) -0.056(9) 0.006(9) -0.013(9)
C(95) 0.292(17) 0.163(12) 0.112(12) -0.059(10) -0.057(11) 0.056(10)
C(96) 0.167(10) 0.124(8) 0.115(9) -0.006(6) -0.011(7) 0.001(7)
C(97) 0.106(7) 0.076(6) 0.129(8) 0.012(5) 0.006(5) -0.003(5)
C(98) 0.089(7) 0.128(8) 0.221(13) 0.004(6) 0.022(8) -0.012(7)
C(99) 0.121(10) 0.188(12) 0.301(19) -0.016(9) 0.047(11) -0.001(12)
C(100) 0.194(16) 0.35(2) 0.265(19) -0.023(14) 0.034(14) -0.050(15)
C(101) 0.118(7) 0.069(6) 0.106(8) -0.003(4) 0.004(6) -0.000(6)
C(102) 0.184(11) 0.145(9) 0.096(9) 0.025(8) -0.012(7) -0.012(8)
C(103) 0.198(15) 0.177(12) 0.161(14) 0.039(11) -0.016(12) -0.011(10)
C(104) 0.286(19) 0.211(14) 0.190(15) 0.028(15) 0.002(15) -0.011(10)
C(105) 0.101(6) 0.065(5) 0.100(7) -0.007(5) -0.008(5) 0.020(4)
C(106) 0.090(7) 0.105(7) 0.138(8) -0.008(6) 0.007(6) -0.016(5)
C(107) 0.112(8) 0.131(8) 0.144(9) -0.017(7) -0.019(7) -0.004(6)
C(108) 0.123(9) 0.171(11) 0.246(15) -0.029(7) 0.012(9) -0.024(9)
C(109) 0.120(7) 0.079(6) 0.086(7) 0.006(4) 0.008(5) 0.012(5)
C(110) 0.160(9) 0.100(7) 0.105(8) 0.009(6) 0.031(6) 0.026(7)
C(111) 0.272(14) 0.097(8) 0.112(9) -0.041(8) 0.032(9) -0.018(7)
C(112) 0.242(12) 0.182(10) 0.101(9) -0.020(9) 0.011(9) -0.018(8)
C(113) 0.067(5) 0.088(5) 0.117(7) -0.013(4) -0.005(4) -0.004(4)
C(114) 0.094(7) 0.129(8) 0.164(10) -0.004(6) -0.009(6) -0.016(6)
C(115) 0.094(8) 0.122(8) 0.328(18) -0.027(7) -0.044(9) 0.049(9)
C(116) 0.102(9) 0.171(10) 0.297(16) 0.020(7) -0.029(9) -0.029(9)
C(117) 0.070(5) 0.089(5) 0.091(6) -0.018(4) -0.016(5) 0.036(5)
C(118) 0.126(7) 0.090(6) 0.063(6) -0.008(5) -0.013(5) 0.014(5)
C(119) 0.147(8) 0.093(6) 0.078(7) 0.009(5) -0.009(6) 0.001(5)
C(120) 0.163(9) 0.145(8) 0.091(8) -0.000(6) 0.003(6) 0.005(6)
C(121) 0.066(5) 0.086(5) 0.092(6) 0.004(4) 0.012(4) 0.013(4)
C(122) 0.076(5) 0.122(7) 0.090(7) -0.013(5) -0.006(4) 0.008(5)
C(123) 0.075(6) 0.168(9) 0.144(9) -0.002(6) -0.011(6) 0.051(6)
C(124) 0.092(7) 0.270(13) 0.144(10) -0.031(8) 0.009(7) 0.047(8)
C(125) 0.105(6) 0.087(6) 0.092(7) -0.008(4) 0.007(5) -0.008(5)
C(126) 0.170(10) 0.133(8) 0.091(8) -0.037(6) 0.009(7) -0.006(7)
C(127) 0.32(2) 0.181(14) 0.162(14) -0.038(12) 0.096(13) -0.039(11)
C(128) 0.56(3) 0.207(15) 0.53(3) -0.160(17) 0.44(2) -0.147(18)
C(129) 0.110(7) 0.099(6) 0.076(6) 0.011(6) -0.012(5) -0.012(4)
C(130) 0.088(6) 0.119(7) 0.151(9) 0.005(6) -0.011(6) -0.045(6)
C(131) 0.096(7) 0.136(8) 0.169(11) -0.009(7) 0.012(6) -0.031(7)
C(132) 0.080(7) 0.190(10) 0.194(11) -0.014(6) -0.001(7) -0.036(8)
C(133) 0.118(8) 0.115(8) 0.154(10) 0.005(5) 0.028(7) -0.064(8)
C(134) 0.202(12) 0.168(11) 0.165(12) -0.029(8) 0.084(10) -0.099(10)
C(135) 0.48(2) 0.161(13) 0.210(17) -0.105(14) 0.184(19) -0.040(13)
C(136) 0.337(19) 0.143(11) 0.221(15) -0.008(11) 0.147(15) -0.075(10)
C(137) 0.093(6) 0.111(7) 0.134(9) 0.002(6) 0.003(6) -0.024(5)
C(138) 0.076(8) 0.258(14) 0.37(2) 0.018(9) -0.033(11) -0.159(13)
C(139) 0.132(11) 0.195(13) 0.36(2) 0.071(9) -0.115(12) -0.102(12)
C(140) 0.109(8) 0.187(10) 0.205(12) 0.018(7) -0.025(8) -0.032(8)
C(141) 0.107(7) 0.082(7) 0.147(10) 0.010(5) -0.024(6) 0.013(7)
C(142) 0.137(8) 0.115(8) 0.111(9) -0.018(6) -0.011(7) -0.001(7)
C(143) 0.221(12) 0.120(9) 0.109(10) -0.000(7) -0.042(8) 0.016(8)
C(144) 0.264(15) 0.215(13) 0.115(10) -0.031(10) -0.050(10) -0.001(9)
C(145) 0.093(6) 0.088(6) 0.104(7) 0.009(5) -0.007(5) 0.017(5)
C(146) 0.086(6) 0.127(7) 0.136(9) 0.036(6) -0.003(6) 0.031(6)
C(147) 0.090(7) 0.192(10) 0.221(13) 0.019(8) 0.009(8) 0.102(9)
C(148) 0.084(7) 0.237(12) 0.225(13) 0.013(7) -0.001(7) 0.105(9)
C(149) 0.121(7) 0.091(6) 0.105(8) -0.002(5) 0.018(6) -0.019(6)
C(150) 0.150(11) 0.160(10) 0.122(11) -0.033(7) -0.002(8) -0.018(8)
C(151) 0.30(2) 0.184(12) 0.146(14) -0.013(13) -0.003(14) 0.032(10)
C(152) 0.59(2) 0.138(10) 0.085(10) -0.040(13) 0.047(14) -0.016(7)
C(153) 0.112(7) 0.073(5) 0.128(8) -0.030(5) 0.013(6) -0.011(5)
C(154) 0.090(7) 0.138(8) 0.188(11) -0.025(6) -0.000(7) -0.022(7)
C(155) 0.115(10) 0.206(13) 0.27(2) -0.057(9) 0.038(10) -0.093(13)
C(156) 0.35(2) 0.38(2) 0.238(18) -0.202(19) 0.198(17) -0.128(15)
C(157) 0.079(5) 0.062(5) 0.090(6) 0.006(4) -0.004(4) -0.006(5)
C(158) 0.087(5) 0.070(5) 0.105(7) 0.004(4) 0.004(5) 0.002(5)
C(159) 0.123(8) 0.104(7) 0.093(7) 0.002(5) 0.002(5) -0.006(6)
C(160) 0.128(8) 0.136(8) 0.110(8) 0.012(6) -0.012(6) 0.005(6)

loop_
_atom_type_symbol
_atom_type_description
_atom_type_scat_dispersion_real
_atom_type_scat_dispersion_imag
_atom_type_scat_source
C C 0.003 0.002
;
International Tables for Crystallography
(1992, Vol. C, Tables 4.2.6.8 and 6.1.1.4)
;
H H 0.000 0.000
;
International Tables for Crystallography
(1992, Vol. C, Table 6.1.1.4)
;
N N 0.006 0.003
;
International Tables for Crystallography
(1992, Vol. C, Tables 4.2.6.8 and 6.1.1.4)
;
Ni Ni 0.339 1.112
;
International Tables for Crystallography
(1992, Vol. C, Tables 4.2.6.8 and 6.1.1.4)
;
S S 0.125 0.123
;
International Tables for Crystallography
(1992, Vol. C, Tables 4.2.6.8 and 6.1.1.4)
;
Se Se -0.093 2.226
;
International Tables for Crystallography
(1992, Vol. C, Tables 4.2.6.8 and 6.1.1.4)
;

loop_
_geom_angle_atom_site_label_1
_geom_angle_atom_site_label_2
_geom_angle_atom_site_label_3
_geom_angle
_geom_angle_publ_flag
C(4) Se(1) C(5) 93.1(4) yes
C(4) Se(2) C(6) 92.3(3) yes
C(12) Se(3) C(13) 93.1(3) yes
C(12) Se(4) C(14) 93.1(3) yes
C(20) Se(5) C(21) 92.0(3) yes
C(20) Se(6) C(22) 93.8(3) yes
C(28) Se(7) C(29) 93.4(2) yes
C(28) Se(8) C(30) 92.5(3) yes
C(36) Se(9) C(37) 93.5(3) yes
C(36) Se(10) C(38) 92.6(3) yes
C(44) Se(11) C(45) 93.4(3) yes
C(44) Se(12) C(46) 94.3(3) yes
C(52) Se(13) C(53) 93.5(3) yes
C(52) Se(14) C(54) 92.7(2) yes
C(60) Se(15) C(61) 92.8(3) yes
C(60) Se(16) C(62) 93.5(3) yes
S(1) Ni(1) S(2) 93.07(7) yes
S(1) Ni(1) S(5) 86.24(7) yes
S(1) Ni(1) S(6) 178.18(8) yes
S(2) Ni(1) S(5) 179.04(7) yes
S(2) Ni(1) S(6) 87.65(7) yes
S(5) Ni(1) S(6) 93.01(7) yes
S(9) Ni(2) S(10) 93.17(7) yes
S(9) Ni(2) S(13) 87.08(7) yes
S(9) Ni(2) S(14) 179.45(8) yes
S(10) Ni(2) S(13) 176.95(7) yes
S(10) Ni(2) S(14) 87.00(7) yes
S(13) Ni(2) S(14) 92.78(7) yes
S(17) Ni(3) S(18) 93.26(7) yes
S(17) Ni(3) S(21) 89.98(6) yes
S(17) Ni(3) S(22) 160.29(7) yes
S(18) Ni(3) S(21) 163.05(7) yes
S(18) Ni(3) S(22) 89.07(7) yes
S(21) Ni(3) S(22) 93.47(7) yes
S(25) Ni(4) S(26) 93.33(7) yes
S(25) Ni(4) S(29) 87.02(7) yes
S(25) Ni(4) S(30) 174.74(7) yes
S(26) Ni(4) S(29) 178.38(7) yes
S(26) Ni(4) S(30) 87.36(7) yes
S(29) Ni(4) S(30) 92.44(7) yes
Ni(1) S(1) C(1) 102.0(2) yes
Ni(1) S(2) C(2) 102.1(2) yes
C(1) S(3) C(3) 94.9(3) yes
C(2) S(4) C(3) 94.5(3) yes
Ni(1) S(5) C(9) 102.1(2) yes
Ni(1) S(6) C(10) 102.4(2) yes
C(9) S(7) C(11) 95.5(3) yes
C(10) S(8) C(11) 96.3(3) yes
Ni(2) S(9) C(17) 102.7(2) yes
Ni(2) S(10) C(18) 102.1(2) yes
C(17) S(11) C(19) 95.2(3) yes
C(18) S(12) C(19) 93.9(3) yes
Ni(2) S(13) C(25) 102.2(2) yes
Ni(2) S(14) C(26) 102.3(2) yes
C(25) S(15) C(27) 95.8(3) yes
C(26) S(16) C(27) 95.9(3) yes
Ni(3) S(17) C(33) 100.3(2) yes
Ni(3) S(18) C(34) 101.9(2) yes
C(33) S(19) C(35) 94.9(3) yes
C(34) S(20) C(35) 94.9(3) yes
Ni(3) S(21) C(41) 100.7(2) yes
Ni(3) S(22) C(42) 100.1(2) yes
C(41) S(23) C(43) 95.2(3) yes
C(42) S(24) C(43) 94.7(3) yes
Ni(4) S(25) C(49) 101.7(2) yes
Ni(4) S(26) C(50) 101.6(2) yes
C(49) S(27) C(51) 94.4(3) yes
C(50) S(28) C(51) 94.1(3) yes
Ni(4) S(29) C(57) 99.3(2) yes
Ni(4) S(30) C(58) 100.3(2) yes
C(57) S(31) C(59) 94.0(3) yes
C(58) S(32) C(59) 94.6(3) yes
C(65) N(1) C(69) 109.4(7) yes
C(65) N(1) C(73) 107.3(6) yes
C(65) N(1) C(77) 112.1(7) yes
C(69) N(1) C(73) 108.0(6) yes
C(69) N(1) C(77) 109.0(8) yes
C(73) N(1) C(77) 110.8(8) yes
C(81) N(2) C(85) 111.2(6) yes
C(81) N(2) C(89) 108.7(6) yes
C(81) N(2) C(93) 108.4(6) yes
C(85) N(2) C(89) 109.9(6) yes
C(85) N(2) C(93) 107.3(6) yes
C(89) N(2) C(93) 111.4(6) yes
C(97) N(3) C(101) 110.3(6) yes
C(97) N(3) C(105) 107.5(5) yes
C(97) N(3) C(109) 110.3(6) yes
C(101) N(3) C(105) 110.2(6) yes
C(101) N(3) C(109) 107.3(5) yes
C(105) N(3) C(109) 111.2(6) yes
C(113) N(4) C(117) 109.7(5) yes
C(113) N(4) C(121) 106.3(5) yes
C(113) N(4) C(125) 109.4(5) yes
C(117) N(4) C(121) 112.0(5) yes
C(117) N(4) C(125) 108.1(5) yes
C(121) N(4) C(125) 111.4(5) yes
C(129) N(5) C(133) 110.4(6) yes
C(129) N(5) C(137) 106.6(5) yes
C(129) N(5) C(141) 111.2(6) yes
C(133) N(5) C(137) 109.4(6) yes
C(133) N(5) C(141) 107.6(6) yes
C(137) N(5) C(141) 111.7(6) yes
C(145) N(6) C(149) 111.9(6) yes
C(145) N(6) C(153) 107.9(5) yes
C(145) N(6) C(157) 111.1(5) yes
C(149) N(6) C(153) 110.8(6) yes
C(149) N(6) C(157) 105.2(5) yes
C(153) N(6) C(157) 109.9(5) yes
S(1) C(1) S(3) 121.6(3) yes
S(1) C(1) C(2) 121.9(5) yes
S(3) C(1) C(2) 116.4(5) yes
S(2) C(2) S(4) 121.4(3) yes
S(2) C(2) C(1) 120.9(5) yes
S(4) C(2) C(1) 117.7(4) yes
S(3) C(3) S(4) 113.5(3) yes
S(3) C(3) C(4) 125.1(5) yes
S(4) C(3) C(4) 121.4(5) yes
Se(1) C(4) Se(2) 114.2(3) yes
Se(1) C(4) C(3) 122.1(5) yes
Se(2) C(4) C(3) 123.7(5) yes
Se(1) C(5) C(6) 121.1(7) yes
Se(1) C(5) C(7) 116.7(7) yes
C(6) C(5) C(7) 122.3(8) yes
Se(2) C(6) C(5) 118.1(7) yes
Se(2) C(6) C(8) 112.0(7) yes
C(5) C(6) C(8) 129.8(8) yes
S(5) C(9) S(7) 121.3(4) yes
S(5) C(9) C(10) 121.1(5) yes
S(7) C(9) C(10) 117.5(4) yes
S(6) C(10) S(8) 122.5(3) yes
S(6) C(10) C(9) 121.2(5) yes
S(8) C(10) C(9) 116.3(4) yes
S(7) C(11) S(8) 114.1(3) yes
S(7) C(11) C(12) 122.6(4) yes
S(8) C(11) C(12) 123.4(4) yes
Se(3) C(12) Se(4) 115.5(3) yes
Se(3) C(12) C(11) 123.2(4) yes
Se(4) C(12) C(11) 121.3(4) yes
Se(3) C(13) C(14) 119.4(5) yes
Se(3) C(13) C(15) 115.3(5) yes
C(14) C(13) C(15) 125.3(6) yes
Se(4) C(14) C(13) 118.7(5) yes
Se(4) C(14) C(16) 113.9(5) yes
C(13) C(14) C(16) 127.4(6) yes
S(9) C(17) S(11) 122.8(3) yes
S(9) C(17) C(18) 121.3(4) yes
S(11) C(17) C(18) 115.8(4) yes
S(10) C(18) S(12) 121.1(3) yes
S(10) C(18) C(17) 120.7(4) yes
S(12) C(18) C(17) 118.1(4) yes
S(11) C(19) S(12) 114.5(3) yes
S(11) C(19) C(20) 122.2(4) yes
S(12) C(19) C(20) 123.3(4) yes
Se(5) C(20) Se(6) 114.7(3) yes
Se(5) C(20) C(19) 122.2(4) yes
Se(6) C(20) C(19) 123.0(4) yes
Se(5) C(21) C(22) 121.6(6) yes
Se(5) C(21) C(23) 113.8(6) yes
C(22) C(21) C(23) 124.6(7) yes
Se(6) C(22) C(21) 116.8(5) yes
Se(6) C(22) C(24) 114.4(6) yes
C(21) C(22) C(24) 128.8(7) yes
S(13) C(25) S(15) 121.6(3) yes
S(13) C(25) C(26) 121.3(4) yes
S(15) C(25) C(26) 117.1(4) yes
S(14) C(26) S(16) 121.8(3) yes
S(14) C(26) C(25) 121.2(4) yes
S(16) C(26) C(25) 117.1(4) yes
S(15) C(27) S(16) 113.6(4) yes
S(15) C(27) C(28) 123.8(5) yes
S(16) C(27) C(28) 122.6(4) yes
Se(7) C(28) Se(8) 115.2(3) yes
Se(7) C(28) C(27) 122.0(4) yes
Se(8) C(28) C(27) 122.7(4) yes
Se(7) C(29) C(30) 118.5(5) yes
Se(7) C(29) C(31) 113.4(4) yes
C(30) C(29) C(31) 128.2(6) yes
Se(8) C(30) C(29) 120.4(5) yes
Se(8) C(30) C(32) 113.7(5) yes
C(29) C(30) C(32) 125.9(6) yes
S(17) C(33) S(19) 120.2(3) yes
S(17) C(33) C(34) 123.8(4) yes
S(19) C(33) C(34) 115.8(4) yes
S(18) C(34) S(20) 121.0(3) yes
S(18) C(34) C(33) 120.7(4) yes
S(20) C(34) C(33) 118.3(4) yes
S(19) C(35) S(20) 115.1(3) yes
S(19) C(35) C(36) 123.3(5) yes
S(20) C(35) C(36) 121.5(5) yes
Se(9) C(36) Se(10) 113.3(3) yes
Se(9) C(36) C(35) 123.7(4) yes
Se(10) C(36) C(35) 122.8(4) yes
Se(9) C(37) C(38) 119.8(5) yes
Se(9) C(37) C(39) 116.0(5) yes
C(38) C(37) C(39) 124.1(6) yes
Se(10) C(38) C(37) 118.6(5) yes
Se(10) C(38) C(40) 112.7(6) yes
C(37) C(38) C(40) 128.6(7) yes
S(21) C(41) S(23) 120.1(3) yes
S(21) C(41) C(42) 122.9(4) yes
S(23) C(41) C(42) 117.0(4) yes
S(22) C(42) S(24) 119.7(3) yes
S(22) C(42) C(41) 122.6(4) yes
S(24) C(42) C(41) 117.7(4) yes
S(23) C(43) S(24) 113.0(3) yes
S(23) C(43) C(44) 122.4(5) yes
S(24) C(43) C(44) 124.6(5) yes
Se(11) C(44) Se(12) 114.4(3) yes
Se(11) C(44) C(43) 122.4(5) yes
Se(12) C(44) C(43) 123.3(5) yes
Se(11) C(45) C(46) 120.2(5) yes
Se(11) C(45) C(47) 114.7(5) yes
C(46) C(45) C(47) 125.1(6) yes
Se(12) C(46) C(45) 117.6(5) yes
Se(12) C(46) C(48) 115.0(5) yes
C(45) C(46) C(48) 127.4(6) yes
S(25) C(49) S(27) 121.9(3) yes
S(25) C(49) C(50) 121.5(5) yes
S(27) C(49) C(50) 116.6(4) yes
S(26) C(50) S(28) 121.9(3) yes
S(26) C(50) C(49) 121.9(5) yes
S(28) C(50) C(49) 116.2(4) yes
S(27) C(51) S(28) 113.6(3) yes
S(27) C(51) C(52) 122.5(5) yes
S(28) C(51) C(52) 123.8(5) yes
Se(13) C(52) Se(14) 114.9(3) yes
Se(13) C(52) C(51) 123.2(4) yes
Se(14) C(52) C(51) 121.8(4) yes
Se(13) C(53) C(54) 119.3(5) yes
Se(13) C(53) C(55) 114.6(5) yes
C(54) C(53) C(55) 126.0(6) yes
Se(14) C(54) C(53) 119.2(5) yes
Se(14) C(54) C(56) 114.4(5) yes
C(53) C(54) C(56) 126.4(6) yes
S(29) C(57) S(31) 120.5(3) yes
S(29) C(57) C(58) 122.3(4) yes
S(31) C(57) C(58) 117.1(4) yes
S(30) C(58) S(32) 121.5(3) yes
S(30) C(58) C(57) 122.0(5) yes
S(32) C(58) C(57) 116.4(4) yes
S(31) C(59) S(32) 114.2(3) yes
S(31) C(59) C(60) 123.7(5) yes
S(32) C(59) C(60) 122.1(5) yes
Se(15) C(60) Se(16) 113.3(3) yes
Se(15) C(60) C(59) 123.3(4) yes
Se(16) C(60) C(59) 123.3(4) yes
Se(15) C(61) C(62) 119.2(5) yes
Se(15) C(61) C(63) 114.3(5) yes
C(62) C(61) C(63) 126.5(6) yes
Se(16) C(62) C(61) 119.1(5) yes
Se(16) C(62) C(64) 115.6(5) yes
C(61) C(62) C(64) 125.4(6) yes
N(1) C(65) C(66) 116.3(6) yes
C(65) C(66) C(67) 111.7(6) yes
C(66) C(67) C(68) 115.9(7) yes
N(1) C(69) C(70) 116.0(7) yes
C(69) C(70) C(71) 122.5(10) yes
C(70) C(71) C(72) 108.2(14) yes
N(1) C(73) C(74) 117.1(6) yes
C(73) C(74) C(75) 110.0(7) yes
C(74) C(75) C(76) 117.1(9) yes
N(1) C(77) C(78) 114.0(10) yes
C(77) C(78) C(79) 119.4(14) yes
C(78) C(79) C(80) 121.1(15) yes
N(2) C(81) C(82) 116.4(6) yes
C(81) C(82) C(83) 112.4(8) yes
C(82) C(83) C(84) 115.2(8) yes
N(2) C(85) C(86) 114.9(9) yes
C(85) C(86) C(87) 130.5(19) yes
C(86) C(87) C(88) 142(2) yes
N(2) C(89) C(90) 114.0(6) yes
C(89) C(90) C(91) 110.2(8) yes
C(90) C(91) C(92) 114.8(9) yes
N(2) C(93) C(94) 113.6(7) yes
C(93) C(94) C(95) 120.1(10) yes
C(94) C(95) C(96) 122.6(10) yes
N(3) C(97) C(98) 114.6(6) yes
C(97) C(98) C(99) 108.7(7) yes
C(98) C(99) C(100) 112.2(10) yes
N(3) C(101) C(102) 114.2(6) yes
C(101) C(102) C(103) 116.8(8) yes
C(102) C(103) C(104) 109.1(11) yes
N(3) C(105) C(106) 117.0(6) yes
C(105) C(106) C(107) 112.2(7) yes
C(106) C(107) C(108) 115.1(7) yes
N(3) C(109) C(110) 113.3(6) yes
C(109) C(110) C(111) 109.7(7) yes
C(110) C(111) C(112) 112.0(7) yes
N(4) C(113) C(114) 116.1(5) yes
C(113) C(114) C(115) 112.2(7) yes
C(114) C(115) C(116) 116.6(8) yes
N(4) C(117) C(118) 117.7(5) yes
C(117) C(118) C(119) 112.2(6) yes
C(118) C(119) C(120) 114.0(6) yes
N(4) C(121) C(122) 115.0(5) yes
C(121) C(122) C(123) 110.7(6) yes
C(122) C(123) C(124) 113.0(7) yes
N(4) C(125) C(126) 114.8(6) yes
C(125) C(126) C(127) 113.8(8) yes
C(126) C(127) C(128) 126.3(14) yes
N(5) C(129) C(130) 113.3(6) yes
C(129) C(130) C(131) 112.1(7) yes
C(130) C(131) C(132) 114.6(7) yes
N(5) C(133) C(134) 113.1(7) yes
C(133) C(134) C(135) 112.3(10) yes
C(134) C(135) C(136) 119.6(12) yes
N(5) C(137) C(138) 111.1(7) yes
C(137) C(138) C(139) 122.4(11) yes
C(138) C(139) C(140) 127.3(12) yes
N(5) C(141) C(142) 114.5(6) yes
C(141) C(142) C(143) 112.8(7) yes
C(142) C(143) C(144) 108.9(8) yes
N(6) C(145) C(146) 113.6(6) yes
C(145) C(146) C(147) 111.1(7) yes
C(146) C(147) C(148) 111.8(8) yes
N(6) C(149) C(150) 116.5(7) yes
C(149) C(150) C(151) 118.6(10) yes
C(150) C(151) C(152) 109.8(13) yes
N(6) C(153) C(154) 115.3(6) yes
C(153) C(154) C(155) 109.1(7) yes
C(154) C(155) C(156) 124.3(15) yes
N(6) C(157) C(158) 115.5(5) yes
C(157) C(158) C(159) 113.2(6) yes
C(158) C(159) C(160) 115.9(6) yes
C(5) C(7) H(1) 109.4 no
C(5) C(7) H(2) 110.2 no
C(5) C(7) H(3) 108.8 no
H(1) C(7) H(2) 109.5 no
H(1) C(7) H(3) 109.5 no
H(2) C(7) H(3) 109.5 no
C(6) C(8) H(4) 109.5 no
C(6) C(8) H(5) 109.2 no
C(6) C(8) H(6) 109.8 no
H(4) C(8) H(5) 109.4 no
H(4) C(8) H(6) 109.5 no
H(5) C(8) H(6) 109.5 no
C(13) C(15) H(7) 111.5 no
C(13) C(15) H(8) 108.1 no
C(13) C(15) H(9) 108.8 no
H(7) C(15) H(8) 109.5 no
H(7) C(15) H(9) 109.5 no
H(8) C(15) H(9) 109.5 no
C(14) C(16) H(10) 109.9 no
C(14) C(16) H(11) 107.7 no
C(14) C(16) H(12) 110.8 no
H(10) C(16) H(11) 109.5 no
H(10) C(16) H(12) 109.5 no
H(11) C(16) H(12) 109.5 no
C(21) C(23) H(13) 109.4 no
C(21) C(23) H(14) 109.6 no
C(21) C(23) H(15) 109.5 no
H(13) C(23) H(14) 109.5 no
H(13) C(23) H(15) 109.5 no
H(14) C(23) H(15) 109.5 no
C(22) C(24) H(16) 110.9 no
C(22) C(24) H(17) 106.8 no
C(22) C(24) H(18) 110.6 no
H(16) C(24) H(17) 109.5 no
H(16) C(24) H(18) 109.5 no
H(17) C(24) H(18) 109.5 no
C(29) C(31) H(19) 109.0 no
C(29) C(31) H(20) 108.8 no
C(29) C(31) H(21) 110.5 no
H(19) C(31) H(20) 109.5 no
H(19) C(31) H(21) 109.5 no
H(20) C(31) H(21) 109.5 no
C(30) C(32) H(22) 110.6 no
C(30) C(32) H(23) 108.7 no
C(30) C(32) H(24) 109.1 no
H(22) C(32) H(23) 109.5 no
H(22) C(32) H(24) 109.5 no
H(23) C(32) H(24) 109.5 no
C(37) C(39) H(25) 109.7 no
C(37) C(39) H(26) 109.9 no
C(37) C(39) H(27) 108.8 no
H(25) C(39) H(26) 109.4 no
H(25) C(39) H(27) 109.5 no
H(26) C(39) H(27) 109.5 no
C(38) C(40) H(28) 108.3 no
C(38) C(40) H(29) 109.8 no
C(38) C(40) H(30) 110.3 no
H(28) C(40) H(29) 109.5 no
H(28) C(40) H(30) 109.5 no
H(29) C(40) H(30) 109.5 no
C(45) C(47) H(31) 110.9 no
C(45) C(47) H(32) 109.2 no
C(45) C(47) H(33) 108.2 no
H(31) C(47) H(32) 109.5 no
H(31) C(47) H(33) 109.5 no
H(32) C(47) H(33) 109.5 no
C(46) C(48) H(34) 109.3 no
C(46) C(48) H(35) 110.3 no
C(46) C(48) H(36) 108.8 no
H(34) C(48) H(35) 109.5 no
H(34) C(48) H(36) 109.5 no
H(35) C(48) H(36) 109.5 no
C(53) C(55) H(37) 111.5 no
C(53) C(55) H(38) 108.7 no
C(53) C(55) H(39) 108.2 no
H(37) C(55) H(38) 109.5 no
H(37) C(55) H(39) 109.5 no
H(38) C(55) H(39) 109.5 no
C(54) C(56) H(40) 109.5 no
C(54) C(56) H(41) 109.8 no
C(54) C(56) H(42) 109.2 no
H(40) C(56) H(41) 109.5 no
H(40) C(56) H(42) 109.5 no
H(41) C(56) H(42) 109.5 no
C(61) C(63) H(43) 109.1 no
C(61) C(63) H(44) 109.4 no
C(61) C(63) H(45) 109.9 no
H(43) C(63) H(44) 109.5 no
H(43) C(63) H(45) 109.5 no
H(44) C(63) H(45) 109.5 no
C(62) C(64) H(46) 108.4 no
C(62) C(64) H(47) 109.5 no
C(62) C(64) H(48) 110.5 no
H(46) C(64) H(47) 109.5 no
H(46) C(64) H(48) 109.5 no
H(47) C(64) H(48) 109.5 no
N(1) C(65) H(49) 109.4 no
N(1) C(65) H(50) 106.4 no
C(66) C(65) H(49) 109.6 no
C(66) C(65) H(50) 107.4 no
H(49) C(65) H(50) 107.4 no
C(65) C(66) H(51) 108.4 no
C(65) C(66) H(52) 110.5 no
C(67) C(66) H(51) 106.9 no
C(67) C(66) H(52) 111.2 no
H(51) C(66) H(52) 107.9 no
C(66) C(67) H(53) 110.3 no
C(66) C(67) H(54) 106.1 no
C(68) C(67) H(53) 110.4 no
C(68) C(67) H(54) 106.2 no
H(53) C(67) H(54) 107.4 no
C(67) C(68) H(55) 107.0 no
C(67) C(68) H(56) 110.7 no
C(67) C(68) H(57) 110.7 no
H(55) C(68) H(56) 109.5 no
H(55) C(68) H(57) 109.5 no
H(56) C(68) H(57) 109.5 no
N(1) C(69) H(58) 108.6 no
N(1) C(69) H(59) 107.9 no
C(70) C(69) H(58) 108.1 no
C(70) C(69) H(59) 108.4 no
H(58) C(69) H(59) 107.5 no
C(69) C(70) H(60) 106.7 no
C(69) C(70) H(61) 106.3 no
C(71) C(70) H(60) 107.4 no
C(71) C(70) H(61) 106.4 no
H(60) C(70) H(61) 106.6 no
C(70) C(71) H(62) 109.8 no
C(70) C(71) H(63) 109.9 no
C(72) C(71) H(62) 110.6 no
C(72) C(71) H(63) 109.8 no
H(62) C(71) H(63) 108.5 no
C(71) C(72) H(64) 109.9 no
C(71) C(72) H(65) 109.2 no
C(71) C(72) H(66) 109.2 no
H(64) C(72) H(65) 109.5 no
H(64) C(72) H(66) 109.5 no
H(65) C(72) H(66) 109.5 no
N(1) C(73) H(67) 109.1 no
N(1) C(73) H(68) 107.3 no
C(74) C(73) H(67) 107.7 no
C(74) C(73) H(68) 108.0 no
H(67) C(73) H(68) 107.3 no
C(73) C(74) H(69) 109.7 no
C(73) C(74) H(70) 109.3 no
C(75) C(74) H(69) 109.2 no
C(75) C(74) H(70) 110.4 no
H(69) C(74) H(70) 108.2 no
C(74) C(75) H(71) 108.9 no
C(74) C(75) H(72) 107.8 no
C(76) C(75) H(71) 109.2 no
C(76) C(75) H(72) 106.0 no
H(71) C(75) H(72) 107.4 no
C(75) C(76) H(73) 111.3 no
C(75) C(76) H(74) 109.6 no
C(75) C(76) H(75) 107.5 no
H(73) C(76) H(74) 109.5 no
H(73) C(76) H(75) 109.5 no
H(74) C(76) H(75) 109.5 no
N(1) C(77) H(76) 110.1 no
N(1) C(77) H(77) 108.6 no
C(78) C(77) H(76) 107.6 no
C(78) C(77) H(77) 109.1 no
H(76) C(77) H(77) 107.2 no
C(77) C(78) H(78) 108.8 no
C(77) C(78) H(79) 107.2 no
C(79) C(78) H(78) 108.5 no
C(79) C(78) H(79) 105.3 no
H(78) C(78) H(79) 107.0 no
C(78) C(79) H(80) 105.2 no
C(78) C(79) H(81) 108.5 no
C(80) C(79) H(80) 108.5 no
C(80) C(79) H(81) 106.0 no
H(80) C(79) H(81) 107.0 no
C(79) C(80) H(82) 108.0 no
C(79) C(80) H(83) 110.6 no
C(79) C(80) H(84) 109.7 no
H(82) C(80) H(83) 109.5 no
H(82) C(80) H(84) 109.5 no
H(83) C(80) H(84) 109.5 no
N(2) C(81) H(85) 107.0 no
N(2) C(81) H(86) 109.4 no
C(82) C(81) H(85) 106.7 no
C(82) C(81) H(86) 109.6 no
H(85) C(81) H(86) 107.4 no
C(81) C(82) H(87) 107.6 no
C(81) C(82) H(88) 110.4 no
C(83) C(82) H(87) 109.0 no
C(83) C(82) H(88) 109.5 no
H(87) C(82) H(88) 107.9 no
C(82) C(83) H(89) 109.0 no
C(82) C(83) H(90) 108.6 no
C(84) C(83) H(89) 107.9 no
C(84) C(83) H(90) 108.3 no
H(89) C(83) H(90) 107.6 no
C(83) C(84) H(91) 109.7 no
C(83) C(84) H(92) 110.3 no
C(83) C(84) H(93) 108.4 no
H(91) C(84) H(92) 109.5 no
H(91) C(84) H(93) 109.5 no
H(92) C(84) H(93) 109.5 no
N(2) C(85) H(94) 108.2 no
N(2) C(85) H(95) 108.2 no
C(86) C(85) H(94) 110.3 no
C(86) C(85) H(95) 107.6 no
H(94) C(85) H(95) 107.5 no
C(85) C(86) H(96) 103.0 no
C(85) C(86) H(97) 105.9 no
C(87) C(86) H(96) 103.3 no
C(87) C(86) H(97) 106.2 no
H(96) C(86) H(97) 105.7 no
C(86) C(87) H(98) 102.9 no
C(86) C(87) H(99) 100.1 no
C(88) C(87) H(98) 100.0 no
C(88) C(87) H(99) 103.0 no
H(98) C(87) H(99) 104.6 no
C(87) C(88) H(100) 111.3 no
C(87) C(88) H(101) 108.5 no
C(87) C(88) H(102) 108.5 no
H(100) C(88) H(101) 109.5 no
H(100) C(88) H(102) 109.5 no
H(101) C(88) H(102) 109.5 no
N(2) C(89) H(103) 109.5 no
N(2) C(89) H(104) 108.5 no
C(90) C(89) H(103) 109.6 no
C(90) C(89) H(104) 107.7 no
H(103) C(89) H(104) 107.4 no
C(89) C(90) H(105) 108.6 no
C(89) C(90) H(106) 110.5 no
C(91) C(90) H(105) 110.3 no
C(91) C(90) H(106) 109.3 no
H(105) C(90) H(106) 107.9 no
C(90) C(91) H(107) 108.3 no
C(90) C(91) H(108) 109.3 no
C(92) C(91) H(107) 108.3 no
C(92) C(91) H(108) 108.6 no
H(107) C(91) H(108) 107.4 no
C(91) C(92) H(109) 109.7 no
C(91) C(92) H(110) 109.1 no
C(91) C(92) H(111) 109.7 no
H(109) C(92) H(110) 109.5 no
H(109) C(92) H(111) 109.5 no
H(110) C(92) H(111) 109.5 no
N(2) C(93) H(112) 108.9 no
N(2) C(93) H(113) 108.6 no
C(94) C(93) H(112) 110.4 no
C(94) C(93) H(113) 107.4 no
H(112) C(93) H(113) 107.7 no
C(93) C(94) H(114) 105.8 no
C(93) C(94) H(115) 108.8 no
C(95) C(94) H(114) 106.2 no
C(95) C(94) H(115) 108.2 no
H(114) C(94) H(115) 107.0 no
C(94) C(95) H(116) 107.6 no
C(94) C(95) H(117) 105.6 no
C(96) C(95) H(116) 106.1 no
C(96) C(95) H(117) 107.5 no
H(116) C(95) H(117) 106.6 no
C(95) C(96) H(118) 110.3 no
C(95) C(96) H(119) 109.0 no
C(95) C(96) H(120) 109.1 no
H(118) C(96) H(119) 109.5 no
H(118) C(96) H(120) 109.5 no
H(119) C(96) H(120) 109.5 no
N(3) C(97) H(121) 109.5 no
N(3) C(97) H(122) 107.3 no
C(98) C(97) H(121) 110.0 no
C(98) C(97) H(122) 107.4 no
H(121) C(97) H(122) 107.8 no
C(97) C(98) H(123) 108.6 no
C(97) C(98) H(124) 111.3 no
C(99) C(98) H(123) 109.8 no
C(99) C(98) H(124) 110.0 no
H(123) C(98) H(124) 108.5 no
C(98) C(99) H(125) 109.5 no
C(98) C(99) H(126) 109.7 no
C(100) C(99) H(125) 109.4 no
C(100) C(99) H(126) 107.7 no
H(125) C(99) H(126) 108.2 no
C(99) C(100) H(127) 110.4 no
C(99) C(100) H(128) 111.1 no
C(99) C(100) H(129) 106.9 no
H(127) C(100) H(128) 109.5 no
H(127) C(100) H(129) 109.5 no
H(128) C(100) H(129) 109.5 no
N(3) C(101) H(130) 109.6 no
N(3) C(101) H(131) 108.5 no
C(102) C(101) H(130) 109.2 no
C(102) C(101) H(131) 107.7 no
H(130) C(101) H(131) 107.4 no
C(101) C(102) H(132) 109.3 no
C(101) C(102) H(133) 107.8 no
C(103) C(102) H(132) 107.1 no
C(103) C(102) H(133) 108.0 no
H(132) C(102) H(133) 107.4 no
C(102) C(103) H(134) 108.8 no
C(102) C(103) H(135) 111.2 no
C(104) C(103) H(134) 109.4 no
C(104) C(103) H(135) 110.4 no
H(134) C(103) H(135) 108.0 no
C(103) C(104) H(136) 108.9 no
C(103) C(104) H(137) 109.1 no
C(103) C(104) H(138) 110.4 no
H(136) C(104) H(137) 109.5 no
H(136) C(104) H(138) 109.5 no
H(137) C(104) H(138) 109.5 no
N(3) C(105) H(139) 108.2 no
N(3) C(105) H(140) 108.1 no
C(106) C(105) H(139) 108.1 no
C(106) C(105) H(140) 107.7 no
H(139) C(105) H(140) 107.4 no
C(105) C(106) H(141) 108.9 no
C(105) C(106) H(142) 109.4 no
C(107) C(106) H(141) 109.3 no
C(107) C(106) H(142) 108.8 no
H(141) C(106) H(142) 108.1 no
C(106) C(107) H(143) 108.1 no
C(106) C(107) H(144) 108.5 no
C(108) C(107) H(143) 109.4 no
C(108) C(107) H(144) 107.8 no
H(143) C(107) H(144) 107.7 no
C(107) C(108) H(145) 108.6 no
C(107) C(108) H(146) 110.2 no
C(107) C(108) H(147) 109.6 no
H(145) C(108) H(146) 109.5 no
H(145) C(108) H(147) 109.5 no
H(146) C(108) H(147) 109.5 no
N(3) C(109) H(148) 108.3 no
N(3) C(109) H(149) 109.9 no
C(110) C(109) H(148) 108.2 no
C(110) C(109) H(149) 109.7 no
H(148) C(109) H(149) 107.4 no
C(109) C(110) H(150) 110.6 no
C(109) C(110) H(151) 109.1 no
C(111) C(110) H(150) 110.5 no
C(111) C(110) H(151) 109.0 no
H(150) C(110) H(151) 108.0 no
C(110) C(111) H(152) 108.8 no
C(110) C(111) H(153) 110.2 no
C(112) C(111) H(152) 109.0 no
C(112) C(111) H(153) 108.9 no
H(152) C(111) H(153) 107.8 no
C(111) C(112) H(154) 109.4 no
C(111) C(112) H(155) 109.6 no
C(111) C(112) H(156) 109.4 no
H(154) C(112) H(155) 109.5 no
H(154) C(112) H(156) 109.5 no
H(155) C(112) H(156) 109.5 no
N(4) C(113) H(157) 108.2 no
N(4) C(113) H(158) 108.3 no
C(114) C(113) H(157) 108.6 no
C(114) C(113) H(158) 107.8 no
H(157) C(113) H(158) 107.6 no
C(113) C(114) H(159) 108.6 no
C(113) C(114) H(160) 109.6 no
C(115) C(114) H(159) 108.7 no
C(115) C(114) H(160) 109.6 no
H(159) C(114) H(160) 108.1 no
C(114) C(115) H(161) 107.5 no
C(114) C(115) H(162) 108.2 no
C(116) C(115) H(161) 108.4 no
C(116) C(115) H(162) 108.5 no
H(161) C(115) H(162) 107.3 no
C(115) C(116) H(163) 109.4 no
C(115) C(116) H(164) 109.1 no
C(115) C(116) H(165) 109.9 no
H(163) C(116) H(164) 109.5 no
H(163) C(116) H(165) 109.5 no
H(164) C(116) H(165) 109.4 no
N(4) C(117) H(166) 106.9 no
N(4) C(117) H(167) 108.2 no
C(118) C(117) H(166) 107.7 no
C(118) C(117) H(167) 108.5 no
H(166) C(117) H(167) 107.5 no
C(117) C(118) H(168) 109.4 no
C(117) C(118) H(169) 108.7 no
C(119) C(118) H(168) 109.0 no
C(119) C(118) H(169) 109.4 no
H(168) C(118) H(169) 108.0 no
C(118) C(119) H(170) 108.3 no
C(118) C(119) H(171) 108.7 no
C(120) C(119) H(170) 108.4 no
C(120) C(119) H(171) 109.7 no
H(170) C(119) H(171) 107.6 no
C(119) C(120) H(172) 108.8 no
C(119) C(120) H(173) 109.3 no
C(119) C(120) H(174) 110.4 no
H(172) C(120) H(173) 109.5 no
H(172) C(120) H(174) 109.5 no
H(173) C(120) H(174) 109.5 no
N(4) C(121) H(175) 109.2 no
N(4) C(121) H(176) 108.1 no
C(122) C(121) H(175) 107.6 no
C(122) C(121) H(176) 109.2 no
H(175) C(121) H(176) 107.4 no
C(121) C(122) H(177) 110.5 no
C(121) C(122) H(178) 108.9 no
C(123) C(122) H(177) 110.2 no
C(123) C(122) H(178) 108.4 no
H(177) C(122) H(178) 108.1 no
C(122) C(123) H(179) 107.8 no
C(122) C(123) H(180) 109.6 no
C(124) C(123) H(179) 109.2 no
C(124) C(123) H(180) 109.5 no
H(179) C(123) H(180) 107.7 no
C(123) C(124) H(181) 109.7 no
C(123) C(124) H(182) 108.7 no
C(123) C(124) H(183) 110.0 no
H(181) C(124) H(182) 109.5 no
H(181) C(124) H(183) 109.5 no
H(182) C(124) H(183) 109.5 no
N(4) C(125) H(184) 108.4 no
N(4) C(125) H(185) 108.5 no
C(126) C(125) H(184) 108.8 no
C(126) C(125) H(185) 108.6 no
H(184) C(125) H(185) 107.5 no
C(125) C(126) H(186) 109.7 no
C(125) C(126) H(187) 109.3 no
C(127) C(126) H(186) 109.6 no
C(127) C(126) H(187) 106.4 no
H(186) C(126) H(187) 107.9 no
C(126) C(127) H(188) 107.5 no
C(126) C(127) H(189) 103.0 no
C(128) C(127) H(188) 112.7 no
C(128) C(127) H(189) 98.4 no
H(188) C(127) H(189) 106.2 no
C(127) C(128) H(190) 118.0 no
C(127) C(128) H(191) 105.9 no
C(127) C(128) H(192) 104.2 no
H(190) C(128) H(191) 109.5 no
H(190) C(128) H(192) 109.5 no
H(191) C(128) H(192) 109.5 no
N(5) C(129) H(193) 108.4 no
N(5) C(129) H(194) 110.0 no
C(130) C(129) H(193) 108.9 no
C(130) C(129) H(194) 108.2 no
H(193) C(129) H(194) 107.9 no
C(129) C(130) H(195) 109.4 no
C(129) C(130) H(196) 108.6 no
C(131) C(130) H(195) 110.3 no
C(131) C(130) H(196) 108.3 no
H(195) C(130) H(196) 108.2 no
C(130) C(131) H(197) 107.2 no
C(130) C(131) H(198) 109.1 no
C(132) C(131) H(197) 108.5 no
C(132) C(131) H(198) 109.7 no
H(197) C(131) H(198) 107.6 no
C(131) C(132) H(199) 110.2 no
C(131) C(132) H(200) 108.2 no
C(131) C(132) H(201) 110.0 no
H(199) C(132) H(200) 109.5 no
H(199) C(132) H(201) 109.5 no
H(200) C(132) H(201) 109.5 no
N(5) C(133) H(202) 108.8 no
N(5) C(133) H(203) 109.2 no
C(134) C(133) H(202) 108.1 no
C(134) C(133) H(203) 109.8 no
H(202) C(133) H(203) 107.6 no
C(133) C(134) H(204) 110.7 no
C(133) C(134) H(205) 108.9 no
C(135) C(134) H(204) 109.3 no
C(135) C(134) H(205) 107.5 no
H(204) C(134) H(205) 108.0 no
C(134) C(135) H(206) 106.0 no
C(134) C(135) H(207) 107.9 no
C(136) C(135) H(206) 107.7 no
C(136) C(135) H(207) 107.7 no
H(206) C(135) H(207) 107.3 no
C(135) C(136) H(208) 109.5 no
C(135) C(136) H(209) 110.2 no
C(135) C(136) H(210) 108.8 no
H(208) C(136) H(209) 109.5 no
H(208) C(136) H(210) 109.5 no
H(209) C(136) H(210) 109.5 no
N(5) C(137) H(211) 111.5 no
N(5) C(137) H(212) 107.0 no
C(138) C(137) H(211) 111.1 no
C(138) C(137) H(212) 107.9 no
H(211) C(137) H(212) 108.0 no
C(137) C(138) H(213) 108.3 no
C(137) C(138) H(214) 105.2 no
C(139) C(138) H(213) 107.1 no
C(139) C(138) H(214) 106.2 no
H(213) C(138) H(214) 106.7 no
C(138) C(139) H(215) 104.6 no
C(138) C(139) H(216) 105.4 no
C(140) C(139) H(215) 105.3 no
C(140) C(139) H(216) 106.6 no
H(215) C(139) H(216) 106.0 no
C(139) C(140) H(217) 110.3 no
C(139) C(140) H(218) 108.1 no
C(139) C(140) H(219) 110.0 no
H(217) C(140) H(218) 109.5 no
H(217) C(140) H(219) 109.5 no
H(218) C(140) H(219) 109.5 no
N(5) C(141) H(220) 109.2 no
N(5) C(141) H(221) 108.2 no
C(142) C(141) H(220) 109.0 no
C(142) C(141) H(221) 108.2 no
H(220) C(141) H(221) 107.4 no
C(141) C(142) H(222) 108.5 no
C(141) C(142) H(223) 109.2 no
C(143) C(142) H(222) 110.0 no
C(143) C(142) H(223) 108.6 no
H(222) C(142) H(223) 107.6 no
C(142) C(143) H(224) 108.8 no
C(142) C(143) H(225) 110.2 no
C(144) C(143) H(224) 109.9 no
C(144) C(143) H(225) 111.2 no
H(224) C(143) H(225) 107.7 no
C(143) C(144) H(226) 110.3 no
C(143) C(144) H(227) 106.2 no
C(143) C(144) H(228) 111.9 no
H(226) C(144) H(227) 109.5 no
H(226) C(144) H(228) 109.4 no
H(227) C(144) H(228) 109.5 no
N(6) C(145) H(229) 108.5 no
N(6) C(145) H(230) 108.8 no
C(146) C(145) H(229) 109.3 no
C(146) C(145) H(230) 108.9 no
H(229) C(145) H(230) 107.7 no
C(145) C(146) H(231) 109.5 no
C(145) C(146) H(232) 108.9 no
C(147) C(146) H(231) 112.2 no
C(147) C(146) H(232) 107.3 no
H(231) C(146) H(232) 107.7 no
C(146) C(147) H(233) 107.4 no
C(146) C(147) H(234) 112.3 no
C(148) C(147) H(233) 106.7 no
C(148) C(147) H(234) 110.6 no
H(233) C(147) H(234) 107.7 no
C(147) C(148) H(235) 111.8 no
C(147) C(148) H(236) 108.7 no
C(147) C(148) H(237) 107.9 no
H(235) C(148) H(236) 109.5 no
H(235) C(148) H(237) 109.5 no
H(236) C(148) H(237) 109.5 no
N(6) C(149) H(238) 107.5 no
N(6) C(149) H(239) 108.7 no
C(150) C(149) H(238) 107.8 no
C(150) C(149) H(239) 108.8 no
H(238) C(149) H(239) 107.1 no
C(149) C(150) H(240) 107.9 no
C(149) C(150) H(241) 106.2 no
C(151) C(150) H(240) 109.2 no
C(151) C(150) H(241) 107.5 no
H(240) C(150) H(241) 106.9 no
C(150) C(151) H(242) 108.4 no
C(150) C(151) H(243) 110.8 no
C(152) C(151) H(242) 110.0 no
C(152) C(151) H(243) 110.0 no
H(242) C(151) H(243) 107.7 no
C(151) C(152) H(244) 109.5 no
C(151) C(152) H(245) 107.4 no
C(151) C(152) H(246) 111.5 no
H(244) C(152) H(245) 109.5 no
H(244) C(152) H(246) 109.4 no
H(245) C(152) H(246) 109.5 no
N(6) C(153) H(247) 108.3 no
N(6) C(153) H(248) 108.1 no
C(154) C(153) H(247) 107.3 no
C(154) C(153) H(248) 110.0 no
H(247) C(153) H(248) 107.6 no
C(153) C(154) H(249) 111.0 no
C(153) C(154) H(250) 108.2 no
C(155) C(154) H(249) 112.3 no
C(155) C(154) H(250) 108.0 no
H(249) C(154) H(250) 108.1 no
C(154) C(155) H(251) 107.1 no
C(154) C(155) H(252) 103.5 no
C(156) C(155) H(251) 108.7 no
C(156) C(155) H(252) 105.6 no
H(251) C(155) H(252) 106.4 no
C(155) C(156) H(253) 111.3 no
C(155) C(156) H(254) 107.2 no
C(155) C(156) H(255) 109.9 no
H(253) C(156) H(254) 109.4 no
H(253) C(156) H(255) 109.5 no
H(254) C(156) H(255) 109.5 no
N(6) C(157) H(256) 108.5 no
N(6) C(157) H(257) 108.8 no
C(158) C(157) H(256) 107.7 no
C(158) C(157) H(257) 108.7 no
H(256) C(157) H(257) 107.4 no
C(157) C(158) H(258) 109.5 no
C(157) C(158) H(259) 108.6 no
C(159) C(158) H(258) 108.7 no
C(159) C(158) H(259) 108.8 no
H(258) C(158) H(259) 107.9 no
C(158) C(159) H(260) 108.2 no
C(158) C(159) H(261) 108.3 no
C(160) C(159) H(260) 107.5 no
C(160) C(159) H(261) 109.1 no
H(260) C(159) H(261) 107.6 no
C(159) C(160) H(262) 110.3 no
C(159) C(160) H(263) 109.7 no
C(159) C(160) H(264) 108.4 no
H(262) C(160) H(263) 109.5 no
H(262) C(160) H(264) 109.5 no
H(263) C(160) H(264) 109.5 no

loop_
_geom_bond_atom_site_label_1
_geom_bond_atom_site_label_2
_geom_bond_distance
_geom_bond_publ_flag
Se(1) C(4) 1.916(7) yes
Se(1) C(5) 1.836(10) yes
Se(2) C(4) 1.881(7) yes
Se(2) C(6) 1.923(9) yes
Se(3) C(12) 1.885(6) yes
Se(3) C(13) 1.903(7) yes
Se(4) C(12) 1.880(6) yes
Se(4) C(14) 1.915(7) yes
Se(5) C(20) 1.897(6) yes
Se(5) C(21) 1.905(7) yes
Se(6) C(20) 1.888(6) yes
Se(6) C(22) 1.920(8) yes
Se(7) C(28) 1.894(6) yes
Se(7) C(29) 1.911(7) yes
Se(8) C(28) 1.899(6) yes
Se(8) C(30) 1.910(7) yes
Se(9) C(36) 1.897(6) yes
Se(9) C(37) 1.889(7) yes
Se(10) C(36) 1.908(6) yes
Se(10) C(38) 1.926(7) yes
Se(11) C(44) 1.899(6) yes
Se(11) C(45) 1.897(7) yes
Se(12) C(44) 1.889(6) yes
Se(12) C(46) 1.908(7) yes
Se(13) C(52) 1.879(6) yes
Se(13) C(53) 1.893(7) yes
Se(14) C(52) 1.908(6) yes
Se(14) C(54) 1.904(6) yes
Se(15) C(60) 1.905(6) yes
Se(15) C(61) 1.929(7) yes
Se(16) C(60) 1.905(6) yes
Se(16) C(62) 1.910(7) yes
Ni(1) S(1) 2.170(2) yes
Ni(1) S(2) 2.170(2) yes
Ni(1) S(5) 2.174(2) yes
Ni(1) S(6) 2.176(2) yes
Ni(2) S(9) 2.1660(19) yes
Ni(2) S(10) 2.1714(19) yes
Ni(2) S(13) 2.173(2) yes
Ni(2) S(14) 2.171(2) yes
Ni(3) S(17) 2.2121(19) yes
Ni(3) S(18) 2.196(2) yes
Ni(3) S(21) 2.1913(19) yes
Ni(3) S(22) 2.200(2) yes
Ni(4) S(25) 2.197(2) yes
Ni(4) S(26) 2.200(2) yes
Ni(4) S(29) 2.2165(19) yes
Ni(4) S(30) 2.203(2) yes
S(1) C(1) 1.712(7) yes
S(2) C(2) 1.723(6) yes
S(3) C(1) 1.768(7) yes
S(3) C(3) 1.767(6) yes
S(4) C(2) 1.755(6) yes
S(4) C(3) 1.774(6) yes
S(5) C(9) 1.721(6) yes
S(6) C(10) 1.708(6) yes
S(7) C(9) 1.753(6) yes
S(7) C(11) 1.773(6) yes
S(8) C(10) 1.749(6) yes
S(8) C(11) 1.766(6) yes
S(9) C(17) 1.708(6) yes
S(10) C(18) 1.732(6) yes
S(11) C(17) 1.755(6) yes
S(11) C(19) 1.768(6) yes
S(12) C(18) 1.758(6) yes
S(12) C(19) 1.767(6) yes
S(13) C(25) 1.709(6) yes
S(14) C(26) 1.706(6) yes
S(15) C(25) 1.760(6) yes
S(15) C(27) 1.770(6) yes
S(16) C(26) 1.750(6) yes
S(16) C(27) 1.782(6) yes
S(17) C(33) 1.736(6) yes
S(18) C(34) 1.740(6) yes
S(19) C(33) 1.792(6) yes
S(19) C(35) 1.744(6) yes
S(20) C(34) 1.750(6) yes
S(20) C(35) 1.763(6) yes
S(21) C(41) 1.737(6) yes
S(22) C(42) 1.754(6) yes
S(23) C(41) 1.780(6) yes
S(23) C(43) 1.774(6) yes
S(24) C(42) 1.786(6) yes
S(24) C(43) 1.761(6) yes
S(25) C(49) 1.736(6) yes
S(26) C(50) 1.732(6) yes
S(27) C(49) 1.761(6) yes
S(27) C(51) 1.762(6) yes
S(28) C(50) 1.772(6) yes
S(28) C(51) 1.762(6) yes
S(29) C(57) 1.736(6) yes
S(30) C(58) 1.727(6) yes
S(31) C(57) 1.786(6) yes
S(31) C(59) 1.754(6) yes
S(32) C(58) 1.776(6) yes
S(32) C(59) 1.761(6) yes
N(1) C(65) 1.504(10) yes
N(1) C(69) 1.580(15) yes
N(1) C(73) 1.518(10) yes
N(1) C(77) 1.447(17) yes
N(2) C(81) 1.528(11) yes
N(2) C(85) 1.510(11) yes
N(2) C(89) 1.513(11) yes
N(2) C(93) 1.522(11) yes
N(3) C(97) 1.516(10) yes
N(3) C(101) 1.525(11) yes
N(3) C(105) 1.497(9) yes
N(3) C(109) 1.516(10) yes
N(4) C(113) 1.532(9) yes
N(4) C(117) 1.520(9) yes
N(4) C(121) 1.498(9) yes
N(4) C(125) 1.522(10) yes
N(5) C(129) 1.525(10) yes
N(5) C(133) 1.527(13) yes
N(5) C(137) 1.536(10) yes
N(5) C(141) 1.522(13) yes
N(6) C(145) 1.502(10) yes
N(6) C(149) 1.531(11) yes
N(6) C(153) 1.515(10) yes
N(6) C(157) 1.524(10) yes
C(1) C(2) 1.359(9) yes
C(3) C(4) 1.331(9) yes
C(5) C(6) 1.334(16) yes
C(5) C(7) 1.561(13) yes
C(6) C(8) 1.515(13) yes
C(9) C(10) 1.382(9) yes
C(11) C(12) 1.355(9) yes
C(13) C(14) 1.330(11) yes
C(13) C(15) 1.508(10) yes
C(14) C(16) 1.512(10) yes
C(17) C(18) 1.377(9) yes
C(19) C(20) 1.352(9) yes
C(21) C(22) 1.322(13) yes
C(21) C(23) 1.522(11) yes
C(22) C(24) 1.501(11) yes
C(25) C(26) 1.374(8) yes
C(27) C(28) 1.334(10) yes
C(29) C(30) 1.322(10) yes
C(29) C(31) 1.511(9) yes
C(30) C(32) 1.533(9) yes
C(33) C(34) 1.350(9) yes
C(35) C(36) 1.352(9) yes
C(37) C(38) 1.318(12) yes
C(37) C(39) 1.533(10) yes
C(38) C(40) 1.508(11) yes
C(41) C(42) 1.309(9) yes
C(43) C(44) 1.337(9) yes
C(45) C(46) 1.345(12) yes
C(45) C(47) 1.519(10) yes
C(46) C(48) 1.502(10) yes
C(49) C(50) 1.377(9) yes
C(51) C(52) 1.359(9) yes
C(53) C(54) 1.336(10) yes
C(53) C(55) 1.516(10) yes
C(54) C(56) 1.493(9) yes
C(57) C(58) 1.348(9) yes
C(59) C(60) 1.336(9) yes
C(61) C(62) 1.315(10) yes
C(61) C(63) 1.524(10) yes
C(62) C(64) 1.510(9) yes
C(65) C(66) 1.508(11) yes
C(66) C(67) 1.475(11) yes
C(67) C(68) 1.487(12) yes
C(69) C(70) 1.505(18) yes
C(70) C(71) 1.60(2) yes
C(71) C(72) 1.32(2) yes
C(73) C(74) 1.533(12) yes
C(74) C(75) 1.492(14) yes
C(75) C(76) 1.381(16) yes
C(77) C(78) 1.57(2) yes
C(78) C(79) 1.35(2) yes
C(79) C(80) 1.48(2) yes
C(81) C(82) 1.503(14) yes
C(82) C(83) 1.435(15) yes
C(83) C(84) 1.457(15) yes
C(85) C(86) 1.553(18) yes
C(86) C(87) 1.13(2) yes
C(87) C(88) 1.34(2) yes
C(89) C(90) 1.520(14) yes
C(90) C(91) 1.445(16) yes
C(91) C(92) 1.482(18) yes
C(93) C(94) 1.541(14) yes
C(94) C(95) 1.316(18) yes
C(95) C(96) 1.466(16) yes
C(97) C(98) 1.522(12) yes
C(98) C(99) 1.510(16) yes
C(99) C(100) 1.411(19) yes
C(101) C(102) 1.514(14) yes
C(102) C(103) 1.513(18) yes
C(103) C(104) 1.43(2) yes
C(105) C(106) 1.510(12) yes
C(106) C(107) 1.485(12) yes
C(107) C(108) 1.487(14) yes
C(109) C(110) 1.554(13) yes
C(110) C(111) 1.484(14) yes
C(111) C(112) 1.549(14) yes
C(113) C(114) 1.518(11) yes
C(114) C(115) 1.480(13) yes
C(115) C(116) 1.396(14) yes
C(117) C(118) 1.501(11) yes
C(118) C(119) 1.503(11) yes
C(119) C(120) 1.502(12) yes
C(121) C(122) 1.532(10) yes
C(122) C(123) 1.522(11) yes
C(123) C(124) 1.466(13) yes
C(125) C(126) 1.500(13) yes
C(126) C(127) 1.475(18) yes
C(127) C(128) 1.16(2) yes
C(129) C(130) 1.544(12) yes
C(130) C(131) 1.448(13) yes
C(131) C(132) 1.503(12) yes
C(133) C(134) 1.566(17) yes
C(134) C(135) 1.40(2) yes
C(135) C(136) 1.41(2) yes
C(137) C(138) 1.532(14) yes
C(138) C(139) 1.221(18) yes
C(139) C(140) 1.487(16) yes
C(141) C(142) 1.538(14) yes
C(142) C(143) 1.495(15) yes
C(143) C(144) 1.536(16) yes
C(145) C(146) 1.538(11) yes
C(146) C(147) 1.461(13) yes
C(147) C(148) 1.548(13) yes
C(149) C(150) 1.547(15) yes
C(150) C(151) 1.45(2) yes
C(151) C(152) 1.51(2) yes
C(153) C(154) 1.517(13) yes
C(154) C(155) 1.560(15) yes
C(155) C(156) 1.13(2) yes
C(157) C(158) 1.506(11) yes
C(158) C(159) 1.510(12) yes
C(159) C(160) 1.490(13) yes
C(7) H(1) 0.960 no
C(7) H(2) 0.960 no
C(7) H(3) 0.960 no
C(8) H(4) 0.960 no
C(8) H(5) 0.960 no
C(8) H(6) 0.960 no
C(15) H(7) 0.960 no
C(15) H(8) 0.960 no
C(15) H(9) 0.960 no
C(16) H(10) 0.960 no
C(16) H(11) 0.960 no
C(16) H(12) 0.960 no
C(23) H(13) 0.960 no
C(23) H(14) 0.960 no
C(23) H(15) 0.960 no
C(24) H(16) 0.960 no
C(24) H(17) 0.960 no
C(24) H(18) 0.960 no
C(31) H(19) 0.960 no
C(31) H(20) 0.960 no
C(31) H(21) 0.960 no
C(32) H(22) 0.960 no
C(32) H(23) 0.960 no
C(32) H(24) 0.960 no
C(39) H(25) 0.960 no
C(39) H(26) 0.960 no
C(39) H(27) 0.960 no
C(40) H(28) 0.960 no
C(40) H(29) 0.960 no
C(40) H(30) 0.960 no
C(47) H(31) 0.960 no
C(47) H(32) 0.960 no
C(47) H(33) 0.960 no
C(48) H(34) 0.960 no
C(48) H(35) 0.960 no
C(48) H(36) 0.960 no
C(55) H(37) 0.960 no
C(55) H(38) 0.960 no
C(55) H(39) 0.960 no
C(56) H(40) 0.960 no
C(56) H(41) 0.960 no
C(56) H(42) 0.960 no
C(63) H(43) 0.960 no
C(63) H(44) 0.960 no
C(63) H(45) 0.960 no
C(64) H(46) 0.960 no
C(64) H(47) 0.960 no
C(64) H(48) 0.960 no
C(65) H(49) 0.970 no
C(65) H(50) 0.970 no
C(66) H(51) 0.970 no
C(66) H(52) 0.970 no
C(67) H(53) 0.970 no
C(67) H(54) 0.970 no
C(68) H(55) 0.960 no
C(68) H(56) 0.960 no
C(68) H(57) 0.960 no
C(69) H(58) 0.970 no
C(69) H(59) 0.970 no
C(70) H(60) 0.970 no
C(70) H(61) 0.970 no
C(71) H(62) 0.970 no
C(71) H(63) 0.970 no
C(72) H(64) 0.960 no
C(72) H(65) 0.960 no
C(72) H(66) 0.960 no
C(73) H(67) 0.970 no
C(73) H(68) 0.970 no
C(74) H(69) 0.970 no
C(74) H(70) 0.970 no
C(75) H(71) 0.970 no
C(75) H(72) 0.970 no
C(76) H(73) 0.960 no
C(76) H(74) 0.960 no
C(76) H(75) 0.960 no
C(77) H(76) 0.970 no
C(77) H(77) 0.970 no
C(78) H(78) 0.970 no
C(78) H(79) 0.970 no
C(79) H(80) 0.970 no
C(79) H(81) 0.970 no
C(80) H(82) 0.960 no
C(80) H(83) 0.960 no
C(80) H(84) 0.960 no
C(81) H(85) 0.970 no
C(81) H(86) 0.970 no
C(82) H(87) 0.970 no
C(82) H(88) 0.970 no
C(83) H(89) 0.970 no
C(83) H(90) 0.970 no
C(84) H(91) 0.960 no
C(84) H(92) 0.960 no
C(84) H(93) 0.960 no
C(85) H(94) 0.970 no
C(85) H(95) 0.970 no
C(86) H(96) 0.970 no
C(86) H(97) 0.970 no
C(87) H(98) 0.970 no
C(87) H(99) 0.970 no
C(88) H(100) 0.960 no
C(88) H(101) 0.960 no
C(88) H(102) 0.960 no
C(89) H(103) 0.970 no
C(89) H(104) 0.970 no
C(90) H(105) 0.970 no
C(90) H(106) 0.970 no
C(91) H(107) 0.970 no
C(91) H(108) 0.970 no
C(92) H(109) 0.960 no
C(92) H(110) 0.960 no
C(92) H(111) 0.960 no
C(93) H(112) 0.970 no
C(93) H(113) 0.970 no
C(94) H(114) 0.970 no
C(94) H(115) 0.970 no
C(95) H(116) 0.970 no
C(95) H(117) 0.970 no
C(96) H(118) 0.960 no
C(96) H(119) 0.960 no
C(96) H(120) 0.960 no
C(97) H(121) 0.970 no
C(97) H(122) 0.970 no
C(98) H(123) 0.970 no
C(98) H(124) 0.970 no
C(99) H(125) 0.970 no
C(99) H(126) 0.970 no
C(100) H(127) 0.960 no
C(100) H(128) 0.960 no
C(100) H(129) 0.960 no
C(101) H(130) 0.970 no
C(101) H(131) 0.970 no
C(102) H(132) 0.970 no
C(102) H(133) 0.970 no
C(103) H(134) 0.970 no
C(103) H(135) 0.970 no
C(104) H(136) 0.960 no
C(104) H(137) 0.960 no
C(104) H(138) 0.960 no
C(105) H(139) 0.970 no
C(105) H(140) 0.970 no
C(106) H(141) 0.970 no
C(106) H(142) 0.970 no
C(107) H(143) 0.970 no
C(107) H(144) 0.970 no
C(108) H(145) 0.960 no
C(108) H(146) 0.960 no
C(108) H(147) 0.960 no
C(109) H(148) 0.970 no
C(109) H(149) 0.970 no
C(110) H(150) 0.970 no
C(110) H(151) 0.970 no
C(111) H(152) 0.970 no
C(111) H(153) 0.970 no
C(112) H(154) 0.960 no
C(112) H(155) 0.960 no
C(112) H(156) 0.960 no
C(113) H(157) 0.970 no
C(113) H(158) 0.970 no
C(114) H(159) 0.970 no
C(114) H(160) 0.970 no
C(115) H(161) 0.970 no
C(115) H(162) 0.970 no
C(116) H(163) 0.960 no
C(116) H(164) 0.960 no
C(116) H(165) 0.960 no
C(117) H(166) 0.970 no
C(117) H(167) 0.970 no
C(118) H(168) 0.970 no
C(118) H(169) 0.970 no
C(119) H(170) 0.970 no
C(119) H(171) 0.970 no
C(120) H(172) 0.960 no
C(120) H(173) 0.960 no
C(120) H(174) 0.960 no
C(121) H(175) 0.970 no
C(121) H(176) 0.970 no
C(122) H(177) 0.970 no
C(122) H(178) 0.970 no
C(123) H(179) 0.970 no
C(123) H(180) 0.970 no
C(124) H(181) 0.960 no
C(124) H(182) 0.960 no
C(124) H(183) 0.960 no
C(125) H(184) 0.970 no
C(125) H(185) 0.970 no
C(126) H(186) 0.970 no
C(126) H(187) 0.970 no
C(127) H(188) 0.970 no
C(127) H(189) 0.970 no
C(128) H(190) 0.960 no
C(128) H(191) 0.960 no
C(128) H(192) 0.960 no
C(129) H(193) 0.970 no
C(129) H(194) 0.970 no
C(130) H(195) 0.970 no
C(130) H(196) 0.970 no
C(131) H(197) 0.970 no
C(131) H(198) 0.970 no
C(132) H(199) 0.960 no
C(132) H(200) 0.960 no
C(132) H(201) 0.960 no
C(133) H(202) 0.970 no
C(133) H(203) 0.970 no
C(134) H(204) 0.970 no
C(134) H(205) 0.970 no
C(135) H(206) 0.970 no
C(135) H(207) 0.970 no
C(136) H(208) 0.960 no
C(136) H(209) 0.960 no
C(136) H(210) 0.960 no
C(137) H(211) 0.970 no
C(137) H(212) 0.970 no
C(138) H(213) 0.970 no
C(138) H(214) 0.970 no
C(139) H(215) 0.970 no
C(139) H(216) 0.970 no
C(140) H(217) 0.960 no
C(140) H(218) 0.960 no
C(140) H(219) 0.960 no
C(141) H(220) 0.970 no
C(141) H(221) 0.970 no
C(142) H(222) 0.970 no
C(142) H(223) 0.970 no
C(143) H(224) 0.970 no
C(143) H(225) 0.970 no
C(144) H(226) 0.960 no
C(144) H(227) 0.960 no
C(144) H(228) 0.960 no
C(145) H(229) 0.970 no
C(145) H(230) 0.970 no
C(146) H(231) 0.970 no
C(146) H(232) 0.970 no
C(147) H(233) 0.970 no
C(147) H(234) 0.970 no
C(148) H(235) 0.960 no
C(148) H(236) 0.960 no
C(148) H(237) 0.960 no
C(149) H(238) 0.970 no
C(149) H(239) 0.970 no
C(150) H(240) 0.970 no
C(150) H(241) 0.970 no
C(151) H(242) 0.970 no
C(151) H(243) 0.970 no
C(152) H(244) 0.960 no
C(152) H(245) 0.960 no
C(152) H(246) 0.960 no
C(153) H(247) 0.970 no
C(153) H(248) 0.970 no
C(154) H(249) 0.970 no
C(154) H(250) 0.970 no
C(155) H(251) 0.970 no
C(155) H(252) 0.970 no
C(156) H(253) 0.960 no
C(156) H(254) 0.960 no
C(156) H(255) 0.960 no
C(157) H(256) 0.970 no
C(157) H(257) 0.970 no
C(158) H(258) 0.970 no
C(158) H(259) 0.970 no
C(159) H(260) 0.970 no
C(159) H(261) 0.970 no
C(160) H(262) 0.960 no
C(160) H(263) 0.960 no
C(160) H(264) 0.960 no

loop_
_geom_contact_atom_site_label_1
_geom_contact_atom_site_label_2
_geom_contact_distance
_geom_contact_site_symmetry_2
Se(15) S(14) 3.584(2) 6_456
Ni(3) C(149) 3.540(8) 5_556
S(14) Se(15) 3.584(2) 6_556
S(23) C(135) 3.582(15) 4_555
S(24) C(105) 3.586(7) 3_555
C(7) C(61) 3.597(10) 3_554
C(21) C(39) 3.578(10) 8_555
C(27) C(91) 3.488(13) .
C(39) C(21) 3.578(10) 8_455
C(42) C(105) 3.442(9) 3_555
C(49) C(121) 3.496(9) 2_555
C(58) C(73) 3.579(10) .
C(61) C(7) 3.597(10) 3_555
C(73) C(58) 3.579(10) .
C(91) C(27) 3.488(13) .
C(105) S(24) 3.586(7) 3_554
C(105) C(42) 3.442(9) 3_554
C(121) C(49) 3.496(9) 2_545
C(135) S(23) 3.582(15) 4_554
C(149) Ni(3) 3.540(8) 5_556
Se(1) H(44) 3.341 3_554
Se(1) H(254) 3.219 .
Se(2) H(46) 3.143 3_554
Se(2) H(85) 3.297 .
Se(3) H(80) 3.426 .
Se(3) H(81) 3.261 .
Se(3) H(232) 3.404 5_556
Se(3) H(237) 3.569 5_556
Se(3) H(256) 3.457 5_556
Se(4) H(80) 3.327 .
Se(4) H(203) 3.106 5_656
Se(5) H(25) 3.134 8_555
Se(5) H(218) 3.398 8_455
Se(5) H(264) 3.514 8_555
Se(6) H(165) 3.437 8_555
Se(7) H(104) 3.400 .
Se(7) H(108) 3.598 .
Se(7) H(166) 3.573 .
Se(8) H(54) 3.227 6_556
Se(8) H(193) 3.303 .
Se(8) H(198) 3.463 .
Se(9) H(14) 3.486 8_455
Se(9) H(113) 3.468 6_456
Se(9) H(116) 3.502 6_456
Se(9) H(117) 3.161 6_456
Se(9) H(162) 3.221 5_556
Se(10) H(57) 3.529 .
Se(11) H(221) 3.268 4_555
Se(12) H(179) 3.588 4_555
Se(12) H(201) 3.526 4_555
Se(13) H(93) 3.438 .
Se(13) H(143) 3.279 .
Se(14) H(95) 3.122 .
Se(14) H(158) 3.544 2_555
Se(15) H(1) 3.059 3_555
Se(15) H(211) 3.227 6_456
Se(16) H(5) 3.295 3_555
Se(16) H(234) 3.230 6_556
Ni(1) H(63) 3.242 .
Ni(1) H(64) 3.351 .
Ni(1) H(189) 3.090 .
Ni(2) H(131) 3.318 8_555
Ni(2) H(134) 3.118 8_555
Ni(2) H(244) 3.524 8_555
Ni(3) H(238) 3.313 5_556
Ni(3) H(239) 2.984 5_556
Ni(3) H(241) 3.397 5_556
Ni(4) H(49) 3.089 .
Ni(4) H(61) 3.552 .
Ni(4) H(67) 3.184 .
S(1) H(64) 3.307 .
S(2) H(21) 2.940 .
S(2) H(63) 3.427 .
S(2) H(184) 3.389 .
S(2) H(185) 3.512 .
S(3) H(89) 3.438 .
S(4) H(85) 3.366 .
S(4) H(86) 2.975 .
S(4) H(89) 3.540 .
S(4) H(166) 3.319 .
S(4) H(167) 3.193 .
S(4) H(170) 3.199 .
S(4) H(171) 3.416 .
S(5) H(30) 3.168 .
S(5) H(59) 3.420 .
S(5) H(64) 3.567 .
S(5) H(189) 3.515 .
S(6) H(21) 3.324 .
S(6) H(33) 3.315 8_556
S(6) H(58) 3.228 .
S(6) H(188) 3.442 .
S(6) H(189) 3.545 .
S(7) H(77) 3.323 .
S(7) H(261) 3.002 5_556
S(7) H(263) 3.492 5_556
S(8) H(33) 3.226 8_556
S(8) H(76) 3.260 .
S(8) H(220) 3.354 5_656
S(9) H(48) 3.395 3_554
S(9) H(131) 3.371 8_555
S(9) H(230) 3.321 8_555
S(9) H(233) 3.402 8_555
S(10) H(45) 3.096 6_556
S(10) H(130) 3.429 8_555
S(10) H(131) 3.382 8_555
S(10) H(248) 3.095 8_555
S(11) H(124) 3.554 8_555
S(11) H(149) 3.448 8_555
S(11) H(229) 3.227 8_555
S(12) H(148) 3.334 8_555
S(12) H(149) 3.124 8_555
S(12) H(152) 3.306 8_555
S(12) H(153) 3.179 8_555
S(12) H(247) 3.034 8_555
S(12) H(248) 3.294 8_555
S(12) H(251) 3.096 8_555
S(13) H(6) 3.248 .
S(13) H(134) 3.238 8_555
S(14) H(45) 2.845 6_556
S(14) H(134) 3.328 8_555
S(14) H(137) 3.140 8_555
S(14) H(244) 3.088 8_555
S(15) H(103) 3.322 .
S(15) H(107) 3.358 .
S(15) H(171) 3.178 .
S(16) H(107) 3.245 .
S(16) H(108) 3.584 .
S(16) H(193) 3.483 .
S(16) H(194) 3.294 .
S(16) H(197) 3.081 .
S(16) H(198) 3.349 .
S(17) H(42) 2.951 6_456
S(17) H(94) 3.220 6_456
S(17) H(98) 2.900 6_456
S(17) H(239) 2.792 5_556
S(17) H(250) 3.457 5_556
S(18) H(7) 3.332 .
S(18) H(9) 3.132 .
S(18) H(238) 3.293 5_556
S(18) H(239) 3.503 5_556
S(19) H(94) 2.986 6_456
S(19) H(95) 3.551 6_456
S(19) H(113) 3.243 6_456
S(19) H(161) 3.220 5_556
S(19) H(249) 3.530 5_556
S(19) H(257) 3.117 5_556
S(19) H(260) 3.505 5_556
S(20) H(111) 3.446 6_456
S(20) H(256) 3.419 5_556
S(20) H(257) 3.452 5_556
S(20) H(260) 3.277 5_556
S(20) H(261) 3.380 5_556
S(21) H(10) 3.498 8_456
S(21) H(12) 3.462 8_456
S(21) H(98) 3.516 6_456
S(21) H(100) 2.803 6_456
S(21) H(121) 3.306 3_555
S(21) H(206) 3.374 4_555
S(22) H(7) 3.495 .
S(22) H(9) 3.182 .
S(22) H(37) 3.596 3_555
S(22) H(140) 2.951 3_555
S(22) H(144) 3.029 3_555
S(22) H(238) 3.416 5_556
S(22) H(241) 3.531 5_556
S(22) H(243) 3.155 5_556
S(23) H(12) 3.349 8_456
S(23) H(121) 3.250 3_555
S(23) H(122) 3.123 3_555
S(23) H(125) 3.560 3_555
S(23) H(202) 2.888 4_555
S(23) H(206) 2.754 4_555
S(23) H(207) 3.592 4_555
S(24) H(39) 3.229 3_555
S(24) H(139) 2.972 3_555
S(24) H(140) 3.282 3_555
S(24) H(143) 3.461 3_555
S(24) H(144) 3.535 3_555
S(25) H(24) 3.194 6_456
S(25) H(34) 3.558 3_554
S(25) H(49) 3.235 .
S(25) H(53) 3.334 .
S(25) H(61) 3.292 .
S(25) H(176) 3.087 2_555
S(25) H(180) 3.061 2_555
S(26) H(15) 3.433 3_555
S(26) H(27) 3.228 6_556
S(26) H(157) 3.115 2_555
S(26) H(186) 3.352 2_555
S(27) H(36) 2.968 3_554
S(27) H(93) 3.565 .
S(27) H(175) 3.113 2_555
S(27) H(176) 3.419 2_555
S(27) H(179) 3.487 2_555
S(28) H(87) 3.495 .
S(28) H(112) 2.914 .
S(28) H(157) 3.165 2_555
S(28) H(158) 3.148 2_555
S(29) H(24) 2.891 6_456
S(29) H(49) 3.058 .
S(29) H(50) 3.290 .
S(29) H(53) 3.539 .
S(29) H(222) 3.506 6_456
S(30) H(15) 3.127 3_555
S(30) H(67) 3.069 .
S(30) H(68) 3.410 .
S(30) H(71) 3.230 .
S(30) H(192) 3.364 2_555
S(30) H(215) 3.589 6_456
S(31) H(50) 3.318 .
S(31) H(211) 3.341 6_456
S(31) H(212) 2.990 6_456
S(32) H(68) 3.195 .
S(32) H(72) 3.037 .
S(32) H(216) 2.908 6_456
C(1) H(89) 3.311 .
C(1) H(167) 3.487 .
C(1) H(185) 3.593 .
C(2) H(86) 3.348 .
C(2) H(89) 3.339 .
C(2) H(167) 3.257 .
C(2) H(185) 3.499 .
C(3) H(89) 3.175 .
C(3) H(90) 3.217 .
C(3) H(170) 3.167 .
C(4) H(85) 3.583 .
C(4) H(90) 3.078 .
C(4) H(170) 3.378 .
C(4) H(254) 3.438 .
C(5) H(44) 3.220 3_554
C(5) H(46) 3.386 3_554
C(5) H(147) 3.558 .
C(6) H(46) 2.782 3_554
C(7) H(44) 3.516 3_554
C(7) H(45) 3.310 3_554
C(7) H(138) 3.162 .
C(7) H(142) 3.253 .
C(7) H(147) 3.247 .
C(8) H(46) 2.891 3_554
C(8) H(102) 2.855 .
C(8) H(127) 3.234 8_555
C(9) H(58) 3.510 .
C(9) H(59) 3.428 .
C(9) H(77) 3.548 .
C(9) H(191) 3.403 .
C(10) H(58) 3.164 .
C(10) H(76) 3.502 .
C(10) H(191) 3.433 .
C(11) H(76) 3.180 .
C(11) H(77) 3.586 .
C(11) H(80) 3.453 .
C(12) H(80) 2.971 .
C(12) H(81) 3.481 .
C(13) H(237) 3.308 5_556
C(14) H(80) 3.582 .
C(14) H(207) 3.448 5_656
C(14) H(237) 3.596 5_556
C(15) H(37) 3.239 3_555
C(15) H(146) 3.569 3_555
C(16) H(41) 3.442 3_555
C(16) H(100) 3.539 3_555
C(16) H(101) 3.431 3_555
C(16) H(126) 3.347 6_556
C(16) H(207) 3.272 5_656
C(17) H(131) 3.409 8_555
C(17) H(149) 3.146 8_555
C(17) H(229) 3.207 8_555
C(17) H(230) 3.110 8_555
C(18) H(131) 3.412 8_555
C(18) H(148) 3.507 8_555
C(18) H(149) 3.008 8_555
C(18) H(229) 3.529 8_555
C(18) H(230) 3.311 8_555
C(18) H(247) 3.403 8_555
C(18) H(248) 2.977 8_555
C(19) H(149) 3.506 8_555
C(19) H(153) 3.024 8_555
C(19) H(229) 3.391 8_555
C(19) H(247) 3.294 8_555
C(20) H(153) 3.260 8_555
C(21) H(25) 2.649 8_555
C(21) H(264) 3.100 8_555
C(22) H(25) 3.216 8_555
C(23) H(25) 2.835 8_555
C(23) H(190) 3.548 4_554
C(23) H(264) 3.232 8_555
C(24) H(163) 3.437 8_555
C(25) H(134) 3.313 8_555
C(25) H(197) 3.549 .
C(26) H(134) 3.336 8_555
C(26) H(137) 3.235 8_555
C(26) H(197) 3.193 .
C(26) H(244) 3.518 8_555
C(27) H(107) 3.072 .
C(27) H(108) 2.970 .
C(27) H(197) 3.297 .
C(27) H(198) 3.017 .
C(28) H(108) 2.940 .
C(28) H(198) 3.071 .
C(29) H(56) 3.257 6_556
C(29) H(183) 3.591 .
C(29) H(227) 3.532 5_656
C(30) H(54) 3.453 6_556
C(30) H(56) 3.236 6_556
C(30) H(183) 3.388 .
C(31) H(32) 3.177 8_556
C(31) H(120) 3.377 .
C(31) H(225) 3.564 5_656
C(31) H(227) 2.941 5_656
C(32) H(34) 3.219 8_556
C(32) H(53) 3.244 6_556
C(32) H(180) 3.516 5_656
C(32) H(182) 3.313 5_656
C(32) H(228) 3.298 .
C(33) H(94) 2.750 6_456
C(33) H(239) 3.100 5_556
C(33) H(257) 2.932 5_556
C(34) H(94) 3.358 6_456
C(34) H(105) 3.382 6_456
C(34) H(239) 3.405 5_556
C(34) H(256) 3.291 5_556
C(34) H(257) 3.092 5_556
C(35) H(106) 3.540 6_456
C(35) H(113) 3.173 6_456
C(35) H(257) 3.458 5_556
C(35) H(260) 2.853 5_556
C(36) H(113) 3.266 6_456
C(36) H(117) 3.571 6_456
C(36) H(260) 3.038 5_556
C(37) H(14) 3.445 8_455
C(37) H(16) 3.478 8_455
C(37) H(117) 3.003 6_456
C(38) H(16) 3.185 8_455
C(38) H(57) 3.526 .
C(38) H(117) 3.460 6_456
C(39) H(14) 3.481 8_455
C(39) H(15) 3.361 8_455
C(39) H(71) 3.066 6_456
C(39) H(74) 3.464 6_456
C(39) H(116) 3.574 6_456
C(39) H(117) 3.409 6_456
C(39) H(119) 3.267 6_456
C(40) H(16) 3.410 8_455
C(40) H(155) 3.007 .
C(41) H(121) 2.944 3_555
C(41) H(122) 3.512 3_555
C(41) H(140) 3.228 3_555
C(41) H(206) 2.983 4_555
C(42) H(121) 3.421 3_555
C(42) H(139) 3.265 3_555
C(42) H(140) 2.719 3_555
C(42) H(144) 3.566 3_555
C(42) H(246) 3.599 5_556
C(43) H(122) 3.140 3_555
C(43) H(139) 3.208 3_555
C(43) H(195) 3.431 4_555
C(43) H(202) 3.264 4_555
C(44) H(122) 3.464 3_555
C(44) H(202) 3.573 4_555
C(44) H(221) 3.593 4_555
C(45) H(156) 3.449 3_555
C(46) H(156) 3.216 3_555
C(47) H(19) 3.311 8_456
C(47) H(75) 3.143 8_456
C(47) H(119) 3.369 8_456
C(47) H(120) 3.546 8_456
C(48) H(23) 3.237 8_456
C(48) H(55) 3.423 3_555
C(48) H(156) 3.496 3_555
C(49) H(61) 3.490 .
C(49) H(62) 3.584 .
C(49) H(157) 3.462 2_555
C(49) H(175) 3.299 2_555
C(49) H(176) 2.783 2_555
C(50) H(62) 3.556 .
C(50) H(157) 2.827 2_555
C(50) H(158) 3.527 2_555
C(50) H(176) 3.163 2_555
C(51) H(87) 3.553 .
C(51) H(93) 3.447 .
C(51) H(158) 3.171 2_555
C(51) H(175) 3.143 2_555
C(52) H(88) 3.548 .
C(52) H(93) 3.410 .
C(52) H(158) 3.288 2_555
C(52) H(175) 3.388 2_555
C(53) H(146) 3.587 .
C(53) H(174) 3.089 2_555
C(54) H(174) 3.118 2_555
C(55) H(8) 3.212 3_554
C(55) H(144) 3.495 .
C(55) H(146) 3.562 .
C(55) H(172) 3.523 2_555
C(55) H(174) 3.338 2_555
C(56) H(10) 3.521 3_554
C(56) H(174) 3.356 2_555
C(56) H(209) 2.728 7_655
C(57) H(49) 3.482 .
C(57) H(50) 3.099 .
C(57) H(68) 3.220 .
C(57) H(212) 3.057 6_456
C(57) H(215) 3.484 6_456
C(58) H(67) 3.342 .
C(58) H(68) 2.892 .
C(58) H(72) 3.597 .
C(58) H(215) 3.158 6_456
C(58) H(216) 3.189 6_456
C(59) H(211) 3.079 6_456
C(59) H(212) 3.318 6_456
C(59) H(216) 3.092 6_456
C(60) H(211) 2.979 6_456
C(60) H(216) 3.444 6_456
C(61) H(1) 2.734 3_555
C(61) H(205) 3.497 6_456
C(61) H(210) 3.289 6_456
C(62) H(1) 3.347 3_555
C(62) H(5) 3.203 3_555
C(62) H(236) 3.288 6_556
C(63) H(1) 2.870 3_555
C(63) H(210) 2.833 6_456
C(63) H(255) 3.238 3_555
C(64) H(5) 3.519 3_555
C(64) H(6) 3.300 3_555
C(64) H(173) 3.107 3_555
C(64) H(233) 3.327 6_556
C(64) H(236) 3.380 6_556
C(67) H(24) 3.304 6_456
C(68) H(28) 3.319 .
C(68) H(35) 3.460 3_554
C(70) H(118) 3.272 .
C(71) H(87) 3.484 .
C(71) H(114) 3.454 .
C(71) H(116) 3.547 .
C(71) H(118) 3.419 .
C(72) H(91) 3.297 .
C(72) H(154) 3.569 .
C(75) H(26) 3.432 6_556
C(76) H(26) 3.232 6_556
C(76) H(31) 3.251 8_556
C(76) H(151) 3.500 6_556
C(76) H(153) 3.469 6_556
C(76) H(156) 3.411 6_556
C(78) H(110) 3.563 6_456
C(79) H(109) 3.548 6_456
C(79) H(128) 3.312 6_556
C(80) H(109) 3.191 6_456
C(80) H(128) 3.127 6_556
C(80) H(136) 3.589 3_555
C(83) H(65) 3.557 .
C(84) H(65) 3.227 .
C(84) H(141) 3.525 .
C(84) H(143) 3.513 .
C(84) H(145) 3.476 .
C(84) H(150) 3.453 .
C(84) H(152) 3.514 .
C(84) H(154) 3.130 .
C(87) H(4) 3.521 .
C(87) H(145) 3.496 .
C(88) H(4) 2.740 .
C(88) H(11) 3.460 3_554
C(88) H(126) 3.558 8_555
C(88) H(145) 3.595 .
C(88) H(146) 3.564 .
C(92) H(52) 3.465 6_556
C(92) H(54) 3.488 6_556
C(92) H(79) 3.129 6_556
C(92) H(81) 3.457 6_556
C(92) H(84) 3.356 6_556
C(92) H(136) 3.402 8_555
C(95) H(27) 3.366 6_556
C(96) H(19) 3.400 .
C(96) H(27) 3.536 6_556
C(96) H(31) 3.324 8_556
C(96) H(32) 3.525 8_556
C(96) H(60) 3.437 .
C(96) H(69) 3.542 .
C(99) H(12) 3.212 6_456
C(100) H(82) 3.007 6_456
C(103) H(107) 3.498 8_455
C(104) H(3) 3.396 .
C(104) H(107) 3.491 8_455
C(104) H(109) 3.118 8_455
C(106) H(3) 3.227 .
C(106) H(92) 3.448 .
C(107) H(37) 3.198 .
C(107) H(92) 3.592 .
C(108) H(37) 3.428 .
C(108) H(99) 3.250 .
C(108) H(101) 2.985 .
C(110) H(92) 3.342 .
C(111) H(74) 3.402 6_456
C(111) H(92) 3.340 .
C(112) H(29) 3.275 .
C(112) H(74) 3.332 6_456
C(112) H(91) 3.352 .
C(112) H(92) 3.590 .
C(114) H(252) 3.369 .
C(116) H(18) 3.400 8_455
C(116) H(249) 3.505 .
C(116) H(259) 3.249 .
C(116) H(260) 3.382 .
C(116) H(262) 3.140 .
C(118) H(200) 3.256 .
C(118) H(253) 3.509 .
C(119) H(200) 3.278 .
C(119) H(253) 3.286 .
C(120) H(38) 3.456 2_545
C(120) H(47) 3.463 3_554
C(120) H(200) 3.500 .
C(120) H(253) 3.204 .
C(122) H(200) 3.500 .
C(123) H(201) 3.529 .
C(124) H(22) 3.447 5_656
C(124) H(196) 3.585 .
C(124) H(223) 3.268 .
C(124) H(225) 3.473 .
C(124) H(228) 3.347 .
C(126) H(226) 3.087 5_656
C(127) H(224) 3.424 5_656
C(127) H(226) 3.235 5_656
C(128) H(215) 3.336 5_656
C(128) H(217) 3.056 5_656
C(130) H(181) 3.337 .
C(131) H(181) 3.264 .
C(131) H(245) 3.315 8_555
C(132) H(168) 3.308 .
C(132) H(172) 3.296 .
C(132) H(177) 3.386 .
C(132) H(179) 3.493 .
C(132) H(181) 3.486 .
C(132) H(245) 3.069 8_555
C(134) H(43) 3.521 6_556
C(134) H(236) 3.400 1_655
C(135) H(10) 3.264 5_656
C(135) H(43) 3.574 6_556
C(135) H(236) 3.499 1_655
C(136) H(10) 3.585 5_656
C(136) H(40) 3.202 7_645
C(136) H(41) 3.500 7_645
C(136) H(43) 2.724 6_556
C(136) H(241) 3.509 8_555
C(139) H(191) 3.555 5_656
C(140) H(191) 3.348 5_656
C(140) H(232) 3.352 1_655
C(140) H(234) 3.491 1_655
C(140) H(258) 3.203 1_655
C(140) H(264) 3.439 1_655
C(142) H(181) 3.457 .
C(143) H(20) 3.074 5_656
C(143) H(182) 3.330 .
C(143) H(188) 3.228 5_656
C(144) H(20) 2.974 5_656
C(144) H(22) 3.384 .
C(144) H(178) 3.313 5_656
C(144) H(182) 3.248 .
C(144) H(183) 3.525 5_656
C(144) H(187) 3.247 5_656
C(144) H(188) 3.269 5_656
C(146) H(219) 3.312 1_455
C(147) H(48) 3.101 6_456
C(147) H(219) 3.402 1_455
C(148) H(48) 3.284 6_456
C(148) H(205) 3.405 1_455
C(148) H(207) 3.439 1_455
C(148) H(214) 3.231 1_455
C(150) H(208) 3.300 8_455
C(152) H(195) 3.442 8_455
C(152) H(197) 3.204 8_455
C(152) H(199) 3.114 8_455
C(155) H(160) 3.456 .
C(156) H(44) 3.221 3_554
C(156) H(170) 3.368 .
C(158) H(164) 3.230 .
C(159) H(164) 3.031 .
C(160) H(13) 3.107 8_455
C(160) H(164) 3.266 .
C(160) H(217) 3.520 1_455
H(1) Se(15) 3.059 3_554
H(1) C(61) 2.734 3_554
H(1) C(62) 3.347 3_554
H(1) C(63) 2.870 3_554
H(1) H(44) 2.928 3_554
H(1) H(45) 2.527 3_554
H(1) H(138) 3.285 .
H(2) H(138) 3.208 .
H(2) H(142) 3.248 .
H(2) H(147) 2.755 .
H(3) C(104) 3.396 .
H(3) C(106) 3.227 .
H(3) H(45) 3.519 3_554
H(3) H(130) 2.723 .
H(3) H(137) 3.503 .
H(3) H(138) 2.525 .
H(3) H(141) 3.103 .
H(3) H(142) 2.489 .
H(3) H(147) 3.121 .
H(4) C(87) 3.521 .
H(4) C(88) 2.740 .
H(4) H(97) 3.533 .
H(4) H(100) 3.379 .
H(4) H(101) 2.787 .
H(4) H(102) 1.935 .
H(4) H(127) 2.988 8_555
H(5) Se(16) 3.295 3_554
H(5) C(62) 3.203 3_554
H(5) C(64) 3.519 3_554
H(5) H(46) 2.941 3_554
H(5) H(102) 3.442 .
H(5) H(127) 2.715 8_555
H(6) S(13) 3.248 .
H(6) C(64) 3.300 3_554
H(6) H(46) 2.529 3_554
H(6) H(48) 3.490 3_554
H(6) H(102) 3.127 .
H(6) H(127) 3.543 8_555
H(7) S(18) 3.332 .
H(7) S(22) 3.495 .
H(7) H(37) 3.476 3_555
H(7) H(83) 3.125 .
H(7) H(144) 3.102 3_555
H(7) H(146) 3.237 3_555
H(8) C(55) 3.212 3_555
H(8) H(37) 2.496 3_555
H(8) H(38) 3.088 3_555
H(8) H(41) 3.303 3_555
H(8) H(144) 3.358 3_555
H(8) H(146) 3.003 3_555
H(9) S(18) 3.132 .
H(9) S(22) 3.182 .
H(9) H(37) 3.322 3_555
H(9) H(231) 2.924 5_556
H(9) H(237) 3.578 5_556
H(9) H(238) 3.158 5_556
H(10) S(21) 3.498 8_556
H(10) C(56) 3.521 3_555
H(10) C(135) 3.264 5_656
H(10) C(136) 3.585 5_656
H(10) H(41) 2.746 3_555
H(10) H(42) 3.480 3_555
H(10) H(206) 3.300 5_656
H(10) H(207) 2.533 5_656
H(10) H(209) 2.982 5_656
H(11) C(88) 3.460 3_555
H(11) H(41) 3.276 3_555
H(11) H(100) 3.278 3_555
H(11) H(101) 2.776 3_555
H(11) H(126) 3.532 6_556
H(11) H(146) 2.909 3_555
H(12) S(21) 3.462 8_556
H(12) S(23) 3.349 8_556
H(12) C(99) 3.212 6_556
H(12) H(100) 3.130 3_555
H(12) H(101) 3.334 3_555
H(12) H(125) 3.191 6_556
H(12) H(126) 2.452 6_556
H(12) H(207) 3.578 5_656
H(13) C(160) 3.107 8_555
H(13) H(163) 3.506 4_554
H(13) H(190) 2.831 4_554
H(13) H(262) 3.105 8_555
H(13) H(263) 3.170 8_555
H(13) H(264) 2.560 8_555
H(14) Se(9) 3.486 8_555
H(14) C(37) 3.445 8_555
H(14) C(39) 3.481 8_555
H(14) H(25) 2.821 8_555
H(14) H(162) 3.262 4_554
H(14) H(163) 2.933 4_554
H(15) S(26) 3.433 3_554
H(15) S(30) 3.127 3_554
H(15) C(39) 3.361 8_555
H(15) H(25) 2.587 8_555
H(15) H(27) 3.418 8_555
H(15) H(190) 3.412 4_554
H(15) H(192) 3.548 4_554
H(16) C(37) 3.478 8_555
H(16) C(38) 3.185 8_555
H(16) C(40) 3.410 8_555
H(16) H(29) 3.255 8_555
H(16) H(30) 3.238 8_555
H(16) H(262) 3.435 4_554
H(16) H(263) 3.329 4_554
H(17) H(17) 3.178 5_655
H(17) H(163) 3.394 8_555
H(17) H(262) 2.992 4_554
H(17) H(262) 3.506 8_555
H(17) H(263) 3.456 4_554
H(18) C(116) 3.400 8_555
H(18) H(163) 2.773 8_555
H(18) H(165) 3.147 8_555
H(19) C(47) 3.311 8_556
H(19) C(96) 3.400 .
H(19) H(32) 2.499 8_556
H(19) H(33) 3.348 8_556
H(19) H(56) 3.157 6_556
H(19) H(120) 2.485 .
H(20) C(143) 3.074 5_656
H(20) C(144) 2.974 5_656
H(20) H(32) 3.006 8_556
H(20) H(224) 3.124 5_656
H(20) H(225) 2.685 5_656
H(20) H(226) 3.411 5_656
H(20) H(227) 2.193 5_656
H(21) S(2) 2.940 .
H(21) S(6) 3.324 .
H(21) H(178) 3.479 .
H(21) H(184) 3.046 .
H(21) H(224) 3.581 5_656
H(21) H(227) 3.006 5_656
H(22) C(124) 3.447 5_656
H(22) C(144) 3.384 .
H(22) H(180) 3.123 5_656
H(22) H(182) 2.733 5_656
H(22) H(183) 3.076 .
H(22) H(183) 3.542 5_656
H(22) H(227) 3.223 5_656
H(22) H(228) 2.511 .
H(23) C(48) 3.237 8_556
H(23) H(32) 3.452 8_556
H(23) H(34) 2.407 8_556
H(23) H(35) 3.287 8_556
H(23) H(53) 3.188 6_556
H(23) H(56) 3.505 6_556
H(23) H(180) 3.409 5_656
H(23) H(182) 3.034 5_656
H(23) H(227) 3.522 5_656
H(24) S(25) 3.194 6_556
H(24) S(29) 2.891 6_556
H(24) C(67) 3.304 6_556
H(24) H(34) 3.282 8_556
H(24) H(53) 2.629 6_556
H(24) H(54) 3.157 6_556
H(24) H(180) 3.446 5_656
H(24) H(228) 3.334 .
H(25) Se(5) 3.134 8_455
H(25) C(21) 2.649 8_455
H(25) C(22) 3.216 8_455
H(25) C(23) 2.835 8_455
H(25) H(14) 2.821 8_455
H(25) H(15) 2.587 8_455
H(25) H(71) 2.981 6_456
H(25) H(74) 3.357 6_456
H(26) C(75) 3.432 6_456
H(26) C(76) 3.232 6_456
H(26) H(71) 2.826 6_456
H(26) H(74) 2.793 6_456
H(26) H(75) 3.050 6_456
H(26) H(117) 3.473 6_456
H(26) H(119) 2.809 6_456
H(26) H(155) 3.544 .
H(27) S(26) 3.228 6_456
H(27) C(95) 3.366 6_456
H(27) C(96) 3.536 6_456
H(27) H(15) 3.418 8_455
H(27) H(71) 2.868 6_456
H(27) H(116) 2.898 6_456
H(27) H(117) 3.126 6_456
H(27) H(119) 3.045 6_456
H(28) C(68) 3.319 .
H(28) H(51) 3.247 .
H(28) H(55) 2.782 .
H(28) H(57) 3.014 .
H(28) H(64) 3.515 .
H(28) H(66) 3.559 .
H(28) H(155) 2.944 .
H(29) C(112) 3.275 .
H(29) H(16) 3.255 8_455
H(29) H(155) 2.335 .
H(30) S(5) 3.168 .
H(30) H(16) 3.238 8_455
H(30) H(51) 3.513 .
H(30) H(64) 2.922 .
H(30) H(155) 3.344 .
H(31) C(76) 3.251 8_456
H(31) C(96) 3.324 8_456
H(31) H(69) 3.194 8_456
H(31) H(75) 2.296 8_456
H(31) H(118) 3.384 8_456
H(31) H(119) 2.751 8_456
H(31) H(120) 3.327 8_456
H(31) H(156) 3.500 3_555
H(32) C(31) 3.177 8_456
H(32) C(96) 3.525 8_456
H(32) H(19) 2.499 8_456
H(32) H(20) 3.006 8_456
H(32) H(23) 3.452 8_456
H(32) H(55) 3.483 3_555
H(32) H(119) 3.213 8_456
H(32) H(120) 3.089 8_456
H(33) S(6) 3.315 8_456
H(33) S(8) 3.226 8_456
H(33) H(19) 3.348 8_456
H(33) H(75) 3.438 8_456
H(33) H(225) 3.571 4_555
H(34) S(25) 3.558 3_555
H(34) C(32) 3.219 8_456
H(34) H(23) 2.407 8_456
H(34) H(24) 3.282 8_456
H(34) H(53) 3.514 3_555
H(34) H(55) 3.546 3_555
H(34) H(179) 3.407 4_555
H(34) H(180) 3.205 4_555
H(34) H(182) 3.416 4_555
H(35) C(68) 3.460 3_555
H(35) H(23) 3.287 8_456
H(35) H(53) 3.360 3_555
H(35) H(55) 2.571 3_555
H(35) H(156) 3.276 3_555
H(36) S(27) 2.968 3_555
H(36) H(66) 3.497 3_555
H(36) H(154) 3.418 3_555
H(36) H(156) 3.397 3_555
H(37) S(22) 3.596 3_554
H(37) C(15) 3.239 3_554
H(37) C(107) 3.198 .
H(37) C(108) 3.428 .
H(37) H(7) 3.476 3_554
H(37) H(8) 2.496 3_554
H(37) H(9) 3.322 3_554
H(37) H(143) 3.107 .
H(37) H(144) 2.650 .
H(37) H(146) 2.814 .
H(38) C(120) 3.456 2_555
H(38) H(8) 3.088 3_554
H(38) H(172) 3.191 2_555
H(38) H(174) 2.931 2_555
H(38) H(235) 3.251 7_555
H(39) S(24) 3.229 3_554
H(39) H(172) 3.199 2_555
H(39) H(174) 3.420 2_555
H(39) H(199) 2.952 2_555
H(39) H(243) 3.285 7_555
H(39) H(245) 3.122 7_555
H(40) C(136) 3.202 7_655
H(40) H(174) 2.779 2_555
H(40) H(208) 3.443 7_655
H(40) H(209) 2.386 7_655
H(40) H(210) 3.395 7_655
H(40) H(253) 3.001 2_555
H(40) H(255) 3.330 2_555
H(41) C(16) 3.442 3_554
H(41) C(136) 3.500 7_655
H(41) H(8) 3.303 3_554
H(41) H(10) 2.746 3_554
H(41) H(11) 3.276 3_554
H(41) H(209) 2.543 7_655
H(42) S(17) 2.951 6_556
H(42) H(10) 3.480 3_554
H(42) H(98) 3.136 .
H(42) H(209) 2.805 7_655
H(43) C(134) 3.521 6_456
H(43) C(135) 3.574 6_456
H(43) C(136) 2.724 6_456
H(43) H(204) 3.156 6_456
H(43) H(205) 3.278 6_456
H(43) H(208) 2.684 6_456
H(43) H(209) 3.395 6_456
H(43) H(210) 1.983 6_456
H(43) H(255) 2.921 3_555
H(44) Se(1) 3.341 3_555
H(44) C(5) 3.220 3_555
H(44) C(7) 3.516 3_555
H(44) C(156) 3.221 3_555
H(44) H(1) 2.928 3_555
H(44) H(210) 3.165 6_456
H(44) H(254) 2.822 3_555
H(44) H(255) 2.761 3_555
H(45) S(10) 3.096 6_456
H(45) S(14) 2.845 6_456
H(45) C(7) 3.310 3_555
H(45) H(1) 2.527 3_555
H(45) H(3) 3.519 3_555
H(45) H(210) 3.544 6_456
H(45) H(255) 3.589 3_555
H(46) Se(2) 3.143 3_555
H(46) C(5) 3.386 3_555
H(46) C(6) 2.782 3_555
H(46) C(8) 2.891 3_555
H(46) H(5) 2.941 3_555
H(46) H(6) 2.529 3_555
H(46) H(173) 3.019 3_555
H(47) C(120) 3.463 3_555
H(47) H(173) 2.568 3_555
H(47) H(210) 3.114 6_456
H(47) H(235) 3.341 6_556
H(47) H(236) 3.290 6_556
H(48) S(9) 3.395 3_555
H(48) C(147) 3.101 6_556
H(48) C(148) 3.284 6_556
H(48) H(6) 3.490 3_555
H(48) H(173) 3.254 3_555
H(48) H(233) 2.442 6_556
H(48) H(234) 3.205 6_556
H(48) H(235) 3.176 6_556
H(48) H(236) 3.065 6_556
H(49) Ni(4) 3.089 .
H(49) S(25) 3.235 .
H(49) S(29) 3.058 .
H(49) C(57) 3.482 .
H(50) S(29) 3.290 .
H(50) S(31) 3.318 .
H(50) C(57) 3.099 .
H(50) H(110) 3.318 6_456
H(51) H(28) 3.247 .
H(51) H(30) 3.513 .
H(52) C(92) 3.465 6_456
H(52) H(110) 3.189 6_456
H(52) H(111) 2.857 6_456
H(53) S(25) 3.334 .
H(53) S(29) 3.539 .
H(53) C(32) 3.244 6_456
H(53) H(23) 3.188 6_456
H(53) H(24) 2.629 6_456
H(53) H(34) 3.514 3_554
H(53) H(35) 3.360 3_554
H(54) Se(8) 3.227 6_456
H(54) C(30) 3.453 6_456
H(54) C(92) 3.488 6_456
H(54) H(24) 3.157 6_456
H(54) H(108) 3.308 6_456
H(54) H(110) 2.863 6_456
H(54) H(111) 3.413 6_456
H(55) C(48) 3.423 3_554
H(55) H(28) 2.782 .
H(55) H(32) 3.483 3_554
H(55) H(34) 3.546 3_554
H(55) H(35) 2.571 3_554
H(55) H(119) 3.403 6_456
H(55) H(120) 3.483 6_456
H(56) C(29) 3.257 6_456
H(56) C(30) 3.236 6_456
H(56) H(19) 3.157 6_456
H(56) H(23) 3.505 6_456
H(56) H(108) 3.282 6_456
H(56) H(115) 3.228 6_456
H(56) H(117) 3.539 6_456
H(56) H(120) 3.086 6_456
H(57) Se(10) 3.529 .
H(57) C(38) 3.526 .
H(57) H(28) 3.014 .
H(57) H(106) 3.379 6_456
H(57) H(111) 3.463 6_456
H(57) H(115) 3.579 6_456
H(57) H(117) 3.119 6_456
H(58) S(6) 3.228 .
H(58) C(9) 3.510 .
H(58) C(10) 3.164 .
H(58) H(118) 3.117 .
H(59) S(5) 3.420 .
H(59) C(9) 3.428 .
H(60) C(96) 3.437 .
H(60) H(116) 2.987 .
H(60) H(118) 2.643 .
H(61) Ni(4) 3.552 .
H(61) S(25) 3.292 .
H(61) C(49) 3.490 .
H(62) C(49) 3.584 .
H(62) C(50) 3.556 .
H(62) H(87) 2.720 .
H(62) H(91) 3.458 .
H(62) H(114) 3.064 .
H(62) H(116) 3.081 .
H(62) H(118) 3.547 .
H(63) Ni(1) 3.242 .
H(63) S(2) 3.427 .
H(63) H(87) 3.511 .
H(63) H(114) 2.945 .
H(63) H(116) 3.425 .
H(63) H(118) 2.939 .
H(64) Ni(1) 3.351 .
H(64) S(1) 3.307 .
H(64) S(5) 3.567 .
H(64) H(28) 3.515 .
H(64) H(30) 2.922 .
H(65) C(83) 3.557 .
H(65) C(84) 3.227 .
H(65) H(87) 3.407 .
H(65) H(89) 3.110 .
H(65) H(91) 2.343 .
H(65) H(154) 2.850 .
H(66) H(28) 3.559 .
H(66) H(36) 3.497 3_554
H(67) Ni(4) 3.184 .
H(67) S(30) 3.069 .
H(67) C(58) 3.342 .
H(68) S(30) 3.410 .
H(68) S(32) 3.195 .
H(68) C(57) 3.220 .
H(68) C(58) 2.892 .
H(69) C(96) 3.542 .
H(69) H(31) 3.194 8_556
H(69) H(118) 2.910 .
H(69) H(119) 3.285 .
H(71) S(30) 3.230 .
H(71) C(39) 3.066 6_556
H(71) H(25) 2.981 6_556
H(71) H(26) 2.826 6_556
H(71) H(27) 2.868 6_556
H(72) S(32) 3.037 .
H(72) C(58) 3.597 .
H(72) H(129) 3.354 6_556
H(73) H(124) 3.058 6_556
H(73) H(125) 3.189 6_556
H(73) H(129) 3.391 6_556
H(73) H(151) 2.887 6_556
H(73) H(153) 3.327 6_556
H(73) H(156) 3.441 6_556
H(74) C(39) 3.464 6_556
H(74) C(111) 3.402 6_556
H(74) C(112) 3.332 6_556
H(74) H(25) 3.357 6_556
H(74) H(26) 2.793 6_556
H(74) H(151) 3.421 6_556
H(74) H(153) 2.790 6_556
H(74) H(155) 3.058 6_556
H(74) H(156) 3.095 6_556
H(75) C(47) 3.143 8_556
H(75) H(26) 3.050 6_556
H(75) H(31) 2.296 8_556
H(75) H(33) 3.438 8_556
H(75) H(119) 3.531 .
H(75) H(156) 3.143 6_556
H(76) S(8) 3.260 .
H(76) C(10) 3.502 .
H(76) C(11) 3.180 .
H(77) S(7) 3.323 .
H(77) C(9) 3.548 .
H(77) C(11) 3.586 .
H(78) H(128) 3.034 6_556
H(79) C(92) 3.129 6_456
H(79) H(109) 3.222 6_456
H(79) H(110) 2.650 6_456
H(79) H(111) 3.017 6_456
H(80) Se(3) 3.426 .
H(80) Se(4) 3.327 .
H(80) C(11) 3.453 .
H(80) C(12) 2.971 .
H(80) C(14) 3.582 .
H(80) H(128) 2.876 6_556
H(81) Se(3) 3.261 .
H(81) C(12) 3.481 .
H(81) C(92) 3.457 6_456
H(81) H(109) 3.181 6_456
H(81) H(110) 3.576 6_456
H(81) H(111) 3.071 6_456
H(82) C(100) 3.007 6_556
H(82) H(127) 2.869 6_556
H(82) H(128) 2.318 6_556
H(82) H(129) 3.567 6_556
H(83) H(7) 3.125 .
H(83) H(109) 2.965 6_456
H(83) H(136) 2.938 3_555
H(84) C(92) 3.356 6_456
H(84) H(109) 2.771 6_456
H(84) H(110) 3.167 6_456
H(84) H(128) 3.533 6_556
H(84) H(136) 3.353 3_555
H(85) Se(2) 3.297 .
H(85) S(4) 3.366 .
H(85) C(4) 3.583 .
H(86) S(4) 2.975 .
H(86) C(2) 3.348 .
H(87) S(28) 3.495 .
H(87) C(51) 3.553 .
H(87) C(71) 3.484 .
H(87) H(62) 2.720 .
H(87) H(63) 3.511 .
H(87) H(65) 3.407 .
H(88) C(52) 3.548 .
H(88) H(145) 3.281 .
H(89) S(3) 3.438 .
H(89) S(4) 3.540 .
H(89) C(1) 3.311 .
H(89) C(2) 3.339 .
H(89) C(3) 3.175 .
H(89) H(65) 3.110 .
H(90) C(3) 3.217 .
H(90) C(4) 3.078 .
H(90) H(145) 3.105 .
H(91) C(72) 3.297 .
H(91) C(112) 3.352 .
H(91) H(62) 3.458 .
H(91) H(65) 2.343 .
H(91) H(150) 3.493 .
H(91) H(152) 3.393 .
H(91) H(154) 2.452 .
H(92) C(106) 3.448 .
H(92) C(107) 3.592 .
H(92) C(110) 3.342 .
H(92) C(111) 3.340 .
H(92) C(112) 3.590 .
H(92) H(141) 2.676 .
H(92) H(143) 3.113 .
H(92) H(145) 3.296 .
H(92) H(148) 3.458 .
H(92) H(150) 2.702 .
H(92) H(152) 2.824 .
H(92) H(154) 2.960 .
H(93) Se(13) 3.438 .
H(93) S(27) 3.565 .
H(93) C(51) 3.447 .
H(93) C(52) 3.410 .
H(93) H(143) 3.016 .
H(93) H(145) 3.074 .
H(94) S(17) 3.220 6_556
H(94) S(19) 2.986 6_556
H(94) C(33) 2.750 6_556
H(94) C(34) 3.358 6_556
H(95) Se(14) 3.122 .
H(95) S(19) 3.551 6_556
H(96) H(132) 3.563 8_555
H(96) H(135) 2.734 8_555
H(97) H(4) 3.533 .
H(98) S(17) 2.900 6_556
H(98) S(21) 3.516 6_556
H(98) H(42) 3.136 .
H(99) C(108) 3.250 .
H(99) H(145) 2.603 .
H(99) H(146) 3.193 .
H(99) H(147) 3.497 .
H(100) S(21) 2.803 6_556
H(100) C(16) 3.539 3_554
H(100) H(4) 3.379 .
H(100) H(11) 3.278 3_554
H(100) H(12) 3.130 3_554
H(100) H(121) 3.581 8_555
H(100) H(126) 3.086 8_555
H(100) H(132) 3.182 8_555
H(101) C(16) 3.431 3_554
H(101) C(108) 2.985 .
H(101) H(4) 2.787 .
H(101) H(11) 2.776 3_554
H(101) H(12) 3.334 3_554
H(101) H(145) 2.890 .
H(101) H(146) 2.654 .
H(101) H(147) 2.905 .
H(102) C(8) 2.855 .
H(102) H(4) 1.935 .
H(102) H(5) 3.442 .
H(102) H(6) 3.127 .
H(102) H(126) 3.389 8_555
H(102) H(132) 3.277 8_555
H(103) S(15) 3.322 .
H(103) H(135) 3.551 8_555
H(104) Se(7) 3.400 .
H(105) C(34) 3.382 6_556
H(105) H(135) 3.148 8_555
H(106) C(35) 3.540 6_556
H(106) H(57) 3.379 6_556
H(107) S(15) 3.358 .
H(107) S(16) 3.245 .
H(107) C(27) 3.072 .
H(107) C(103) 3.498 8_555
H(107) C(104) 3.491 8_555
H(107) H(134) 3.578 8_555
H(107) H(135) 2.946 8_555
H(107) H(136) 3.330 8_555
H(107) H(137) 3.128 8_555
H(108) Se(7) 3.598 .
H(108) S(16) 3.584 .
H(108) C(27) 2.970 .
H(108) C(28) 2.940 .
H(108) H(54) 3.308 6_556
H(108) H(56) 3.282 6_556
H(109) C(79) 3.548 6_556
H(109) C(80) 3.191 6_556
H(109) C(104) 3.118 8_555
H(109) H(79) 3.222 6_556
H(109) H(81) 3.181 6_556
H(109) H(83) 2.965 6_556
H(109) H(84) 2.771 6_556
H(109) H(135) 3.489 8_555
H(109) H(136) 2.492 8_555
H(109) H(137) 2.929 8_555
H(110) C(78) 3.563 6_556
H(110) H(50) 3.318 6_556
H(110) H(52) 3.189 6_556
H(110) H(54) 2.863 6_556
H(110) H(79) 2.650 6_556
H(110) H(81) 3.576 6_556
H(110) H(84) 3.167 6_556
H(111) S(20) 3.446 6_556
H(111) H(52) 2.857 6_556
H(111) H(54) 3.413 6_556
H(111) H(57) 3.463 6_556
H(111) H(79) 3.017 6_556
H(111) H(81) 3.071 6_556
H(112) S(28) 2.914 .
H(113) Se(9) 3.468 6_556
H(113) S(19) 3.243 6_556
H(113) C(35) 3.173 6_556
H(113) C(36) 3.266 6_556
H(114) C(71) 3.454 .
H(114) H(62) 3.064 .
H(114) H(63) 2.945 .
H(115) H(56) 3.228 6_556
H(115) H(57) 3.579 6_556
H(116) Se(9) 3.502 6_556
H(116) C(39) 3.574 6_556
H(116) C(71) 3.547 .
H(116) H(27) 2.898 6_556
H(116) H(60) 2.987 .
H(116) H(62) 3.081 .
H(116) H(63) 3.425 .
H(117) Se(9) 3.161 6_556
H(117) C(36) 3.571 6_556
H(117) C(37) 3.003 6_556
H(117) C(38) 3.460 6_556
H(117) C(39) 3.409 6_556
H(117) H(26) 3.473 6_556
H(117) H(27) 3.126 6_556
H(117) H(56) 3.539 6_556
H(117) H(57) 3.119 6_556
H(118) C(70) 3.272 .
H(118) C(71) 3.419 .
H(118) H(31) 3.384 8_556
H(118) H(58) 3.117 .
H(118) H(60) 2.643 .
H(118) H(62) 3.547 .
H(118) H(63) 2.939 .
H(118) H(69) 2.910 .
H(119) C(39) 3.267 6_556
H(119) C(47) 3.369 8_556
H(119) H(26) 2.809 6_556
H(119) H(27) 3.045 6_556
H(119) H(31) 2.751 8_556
H(119) H(32) 3.213 8_556
H(119) H(55) 3.403 6_556
H(119) H(69) 3.285 .
H(119) H(75) 3.531 .
H(120) C(31) 3.377 .
H(120) C(47) 3.546 8_556
H(120) H(19) 2.485 .
H(120) H(31) 3.327 8_556
H(120) H(32) 3.089 8_556
H(120) H(55) 3.483 6_556
H(120) H(56) 3.086 6_556
H(121) S(21) 3.306 3_554
H(121) S(23) 3.249 3_554
H(121) C(41) 2.944 3_554
H(121) C(42) 3.421 3_554
H(121) H(100) 3.581 8_455
H(122) S(23) 3.123 3_554
H(122) C(41) 3.512 3_554
H(122) C(43) 3.140 3_554
H(122) C(44) 3.464 3_554
H(124) S(11) 3.554 8_455
H(124) H(73) 3.058 6_456
H(125) S(23) 3.560 3_554
H(125) H(12) 3.191 6_456
H(125) H(73) 3.189 6_456
H(126) C(16) 3.347 6_456
H(126) C(88) 3.558 8_455
H(126) H(11) 3.532 6_456
H(126) H(12) 2.452 6_456
H(126) H(100) 3.086 8_455
H(126) H(102) 3.389 8_455
H(127) C(8) 3.234 8_455
H(127) H(4) 2.988 8_455
H(127) H(5) 2.715 8_455
H(127) H(6) 3.543 8_455
H(127) H(82) 2.869 6_456
H(128) C(79) 3.312 6_456
H(128) C(80) 3.127 6_456
H(128) H(78) 3.034 6_456
H(128) H(80) 2.876 6_456
H(128) H(82) 2.318 6_456
H(128) H(84) 3.533 6_456
H(129) H(72) 3.354 6_456
H(129) H(73) 3.391 6_456
H(129) H(82) 3.567 6_456
H(130) S(10) 3.429 8_455
H(130) H(3) 2.723 .
H(131) Ni(2) 3.318 8_455
H(131) S(9) 3.371 8_455
H(131) S(10) 3.382 8_455
H(131) C(17) 3.409 8_455
H(131) C(18) 3.412 8_455
H(132) H(96) 3.563 8_455
H(132) H(100) 3.182 8_455
H(132) H(102) 3.277 8_455
H(134) Ni(2) 3.118 8_455
H(134) S(13) 3.238 8_455
H(134) S(14) 3.328 8_455
H(134) C(25) 3.313 8_455
H(134) C(26) 3.336 8_455
H(134) H(107) 3.578 8_455
H(135) H(96) 2.734 8_455
H(135) H(103) 3.551 8_455
H(135) H(105) 3.148 8_455
H(135) H(107) 2.946 8_455
H(135) H(109) 3.489 8_455
H(136) C(80) 3.589 3_554
H(136) C(92) 3.402 8_455
H(136) H(83) 2.938 3_554
H(136) H(84) 3.353 3_554
H(136) H(107) 3.330 8_455
H(136) H(109) 2.492 8_455
H(137) S(14) 3.140 8_455
H(137) C(26) 3.235 8_455
H(137) H(3) 3.503 .
H(137) H(107) 3.128 8_455
H(137) H(109) 2.929 8_455
H(138) C(7) 3.162 .
H(138) H(1) 3.285 .
H(138) H(2) 3.208 .
H(138) H(3) 2.525 .
H(139) S(24) 2.972 3_554
H(139) C(42) 3.265 3_554
H(139) C(43) 3.208 3_554
H(140) S(22) 2.951 3_554
H(140) S(24) 3.282 3_554
H(140) C(41) 3.228 3_554
H(140) C(42) 2.719 3_554
H(141) C(84) 3.525 .
H(141) H(3) 3.103 .
H(141) H(92) 2.676 .
H(142) C(7) 3.253 .
H(142) H(2) 3.248 .
H(142) H(3) 2.489 .
H(143) Se(13) 3.279 .
H(143) S(24) 3.461 3_554
H(143) C(84) 3.513 .
H(143) H(37) 3.107 .
H(143) H(92) 3.113 .
H(143) H(93) 3.016 .
H(144) S(22) 3.029 3_554
H(144) S(24) 3.535 3_554
H(144) C(42) 3.566 3_554
H(144) C(55) 3.495 .
H(144) H(7) 3.102 3_554
H(144) H(8) 3.358 3_554
H(144) H(37) 2.650 .
H(145) C(84) 3.476 .
H(145) C(87) 3.496 .
H(145) C(88) 3.595 .
H(145) H(88) 3.281 .
H(145) H(90) 3.105 .
H(145) H(92) 3.296 .
H(145) H(93) 3.074 .
H(145) H(99) 2.603 .
H(145) H(101) 2.890 .
H(146) C(15) 3.569 3_554
H(146) C(53) 3.587 .
H(146) C(55) 3.562 .
H(146) C(88) 3.564 .
H(146) H(7) 3.237 3_554
H(146) H(8) 3.003 3_554
H(146) H(11) 2.909 3_554
H(146) H(37) 2.814 .
H(146) H(99) 3.193 .
H(146) H(101) 2.654 .
H(147) C(5) 3.558 .
H(147) C(7) 3.247 .
H(147) H(2) 2.755 .
H(147) H(3) 3.121 .
H(147) H(99) 3.497 .
H(147) H(101) 2.905 .
H(148) S(12) 3.334 8_455
H(148) C(18) 3.507 8_455
H(148) H(92) 3.458 .
H(149) S(11) 3.448 8_455
H(149) S(12) 3.124 8_455
H(149) C(17) 3.146 8_455
H(149) C(18) 3.008 8_455
H(149) C(19) 3.506 8_455
H(150) C(84) 3.453 .
H(150) H(91) 3.493 .
H(150) H(92) 2.702 .
H(151) C(76) 3.500 6_456
H(151) H(73) 2.887 6_456
H(151) H(74) 3.421 6_456
H(152) S(12) 3.306 8_455
H(152) C(84) 3.514 .
H(152) H(91) 3.393 .
H(152) H(92) 2.824 .
H(153) S(12) 3.179 8_455
H(153) C(19) 3.024 8_455
H(153) C(20) 3.260 8_455
H(153) C(76) 3.469 6_456
H(153) H(73) 3.327 6_456
H(153) H(74) 2.790 6_456
H(154) C(72) 3.569 .
H(154) C(84) 3.130 .
H(154) H(36) 3.418 3_554
H(154) H(65) 2.850 .
H(154) H(91) 2.452 .
H(154) H(92) 2.960 .
H(155) C(40) 3.007 .
H(155) H(26) 3.544 .
H(155) H(28) 2.944 .
H(155) H(29) 2.335 .
H(155) H(30) 3.344 .
H(155) H(74) 3.058 6_456
H(156) C(45) 3.449 3_554
H(156) C(46) 3.216 3_554
H(156) C(48) 3.496 3_554
H(156) C(76) 3.411 6_456
H(156) H(31) 3.500 3_554
H(156) H(35) 3.276 3_554
H(156) H(36) 3.397 3_554
H(156) H(73) 3.441 6_456
H(156) H(74) 3.095 6_456
H(156) H(75) 3.143 6_456
H(157) S(26) 3.115 2_545
H(157) S(28) 3.165 2_545
H(157) C(49) 3.462 2_545
H(157) C(50) 2.827 2_545
H(158) Se(14) 3.544 2_545
H(158) S(28) 3.148 2_545
H(158) C(50) 3.527 2_545
H(158) C(51) 3.171 2_545
H(158) C(52) 3.288 2_545
H(160) C(155) 3.456 .
H(160) H(252) 2.487 .
H(160) H(253) 3.585 .
H(161) S(19) 3.220 5_556
H(161) H(249) 3.112 .
H(161) H(252) 3.363 .
H(162) Se(9) 3.221 5_556
H(162) H(14) 3.262 4_555
H(163) C(24) 3.437 8_455
H(163) H(13) 3.506 4_555
H(163) H(14) 2.933 4_555
H(163) H(17) 3.394 8_455
H(163) H(18) 2.773 8_455
H(163) H(262) 2.868 .
H(164) C(158) 3.230 .
H(164) C(159) 3.031 .
H(164) C(160) 3.266 .
H(164) H(249) 3.132 .
H(164) H(257) 3.396 .
H(164) H(259) 2.665 .
H(164) H(260) 2.456 .
H(164) H(262) 2.654 .
H(165) Se(6) 3.437 8_455
H(165) H(18) 3.147 8_455
H(165) H(249) 3.246 .
H(165) H(252) 3.167 .
H(165) H(259) 2.984 .
H(165) H(262) 3.452 .
H(166) Se(7) 3.573 .
H(166) S(4) 3.319 .
H(166) H(200) 3.577 .
H(167) S(4) 3.193 .
H(167) C(1) 3.487 .
H(167) C(2) 3.257 .
H(168) C(132) 3.308 .
H(168) H(199) 3.530 .
H(168) H(200) 2.544 .
H(168) H(201) 3.425 .
H(169) H(252) 3.361 .
H(169) H(253) 2.862 .
H(170) S(4) 3.199 .
H(170) C(3) 3.167 .
H(170) C(4) 3.378 .
H(170) C(156) 3.368 .
H(170) H(253) 2.842 .
H(170) H(254) 3.013 .
H(171) S(4) 3.416 .
H(171) S(15) 3.178 .
H(171) H(200) 2.827 .
H(172) C(55) 3.523 2_545
H(172) C(132) 3.296 .
H(172) H(38) 3.191 2_545
H(172) H(39) 3.199 2_545
H(172) H(199) 2.828 .
H(172) H(200) 2.876 .
H(173) C(64) 3.107 3_554
H(173) H(46) 3.019 3_554
H(173) H(47) 2.568 3_554
H(173) H(48) 3.254 3_554
H(173) H(253) 3.146 .
H(173) H(254) 3.524 .
H(174) C(53) 3.089 2_545
H(174) C(54) 3.118 2_545
H(174) C(55) 3.338 2_545
H(174) C(56) 3.356 2_545
H(174) H(38) 2.931 2_545
H(174) H(39) 3.420 2_545
H(174) H(40) 2.779 2_545
H(174) H(253) 2.779 .
H(175) S(27) 3.113 2_545
H(175) C(49) 3.299 2_545
H(175) C(51) 3.143 2_545
H(175) C(52) 3.388 2_545
H(176) S(25) 3.087 2_545
H(176) S(27) 3.419 2_545
H(176) C(49) 2.783 2_545
H(176) C(50) 3.163 2_545
H(177) C(132) 3.386 .
H(177) H(198) 3.422 .
H(177) H(200) 2.695 .
H(177) H(201) 3.331 .
H(178) C(144) 3.313 5_656
H(178) H(21) 3.479 .
H(178) H(226) 2.836 5_656
H(178) H(227) 2.965 5_656
H(179) Se(12) 3.588 4_554
H(179) S(27) 3.487 2_545
H(179) C(132) 3.493 .
H(179) H(34) 3.407 4_554
H(179) H(200) 3.374 .
H(179) H(201) 2.814 .
H(180) S(25) 3.061 2_545
H(180) C(32) 3.516 5_656
H(180) H(22) 3.123 5_656
H(180) H(23) 3.409 5_656
H(180) H(24) 3.446 5_656
H(180) H(34) 3.205 4_554
H(180) H(226) 3.489 5_656
H(181) C(130) 3.337 .
H(181) C(131) 3.264 .
H(181) C(132) 3.486 .
H(181) C(142) 3.457 .
H(181) H(193) 3.590 .
H(181) H(196) 2.664 .
H(181) H(198) 2.764 .
H(181) H(200) 3.518 .
H(181) H(201) 3.107 .
H(181) H(223) 2.656 .
H(181) H(225) 3.295 .
H(181) H(228) 3.389 .
H(182) C(32) 3.313 5_656
H(182) C(143) 3.330 .
H(182) C(144) 3.248 .
H(182) H(22) 2.733 5_656
H(182) H(23) 3.034 5_656
H(182) H(34) 3.416 4_554
H(182) H(223) 3.205 .
H(182) H(225) 2.795 .
H(182) H(227) 3.026 .
H(182) H(228) 2.952 .
H(183) C(29) 3.591 .
H(183) C(30) 3.388 .
H(183) C(144) 3.525 5_656
H(183) H(22) 3.076 .
H(183) H(22) 3.542 5_656
H(183) H(223) 3.465 .
H(183) H(227) 2.917 5_656
H(183) H(228) 3.158 .
H(183) H(228) 3.494 5_656
H(184) S(2) 3.389 .
H(184) H(21) 3.046 .
H(184) H(226) 3.378 5_656
H(185) S(2) 3.512 .
H(185) C(1) 3.593 .
H(185) C(2) 3.499 .
H(186) S(26) 3.352 2_545
H(187) C(144) 3.247 5_656
H(187) H(226) 2.295 5_656
H(187) H(227) 3.600 5_656
H(188) S(6) 3.442 .
H(188) C(143) 3.228 5_656
H(188) C(144) 3.269 5_656
H(188) H(224) 2.488 5_656
H(188) H(226) 2.602 5_656
H(189) Ni(1) 3.090 .
H(189) S(5) 3.515 .
H(189) S(6) 3.545 .
H(190) C(23) 3.548 4_555
H(190) H(13) 2.831 4_555
H(190) H(15) 3.412 4_555
H(190) H(217) 3.110 5_656
H(190) H(263) 3.309 5_556
H(190) H(264) 3.578 5_556
H(191) C(9) 3.403 .
H(191) C(10) 3.433 .
H(191) C(139) 3.555 5_656
H(191) C(140) 3.348 5_656
H(191) H(213) 3.455 5_656
H(191) H(215) 2.977 5_656
H(191) H(217) 2.513 5_656
H(191) H(224) 3.423 5_656
H(192) S(30) 3.364 2_545
H(192) H(15) 3.548 4_555
H(192) H(215) 2.823 5_656
H(192) H(217) 3.063 5_656
H(193) Se(8) 3.303 .
H(193) S(16) 3.483 .
H(193) H(181) 3.590 .
H(194) S(16) 3.294 .
H(195) C(43) 3.431 4_554
H(195) C(152) 3.442 8_555
H(195) H(245) 3.172 8_555
H(195) H(246) 3.005 8_555
H(196) C(124) 3.585 .
H(196) H(181) 2.664 .
H(197) S(16) 3.081 .
H(197) C(25) 3.549 .
H(197) C(26) 3.193 .
H(197) C(27) 3.297 .
H(197) C(152) 3.204 8_555
H(197) H(244) 2.897 8_555
H(197) H(245) 2.845 8_555
H(197) H(246) 3.366 8_555
H(198) Se(8) 3.463 .
H(198) S(16) 3.349 .
H(198) C(27) 3.017 .
H(198) C(28) 3.071 .
H(198) H(177) 3.422 .
H(198) H(181) 2.764 .
H(199) C(152) 3.114 8_555
H(199) H(39) 2.952 2_545
H(199) H(168) 3.530 .
H(199) H(172) 2.828 .
H(199) H(244) 3.364 8_555
H(199) H(245) 2.232 8_555
H(199) H(246) 3.436 8_555
H(200) C(118) 3.256 .
H(200) C(119) 3.278 .
H(200) C(120) 3.500 .
H(200) C(122) 3.500 .
H(200) H(166) 3.577 .
H(200) H(168) 2.544 .
H(200) H(171) 2.827 .
H(200) H(172) 2.876 .
H(200) H(177) 2.695 .
H(200) H(179) 3.374 .
H(200) H(181) 3.518 .
H(201) Se(12) 3.526 4_554
H(201) C(123) 3.529 .
H(201) H(168) 3.425 .
H(201) H(177) 3.331 .
H(201) H(179) 2.814 .
H(201) H(181) 3.107 .
H(202) S(23) 2.888 4_554
H(202) C(43) 3.264 4_554
H(202) C(44) 3.573 4_554
H(203) Se(4) 3.106 5_656
H(204) H(43) 3.156 6_556
H(204) H(244) 3.552 8_555
H(204) H(246) 2.951 8_555
H(205) C(61) 3.497 6_556
H(205) C(148) 3.405 1_655
H(205) H(43) 3.278 6_556
H(205) H(236) 2.586 1_655
H(205) H(237) 3.488 1_655
H(206) S(21) 3.374 4_554
H(206) S(23) 2.754 4_554
H(206) C(41) 2.983 4_554
H(206) H(10) 3.300 5_656
H(206) H(246) 3.097 8_555
H(207) S(23) 3.592 4_554
H(207) C(14) 3.448 5_656
H(207) C(16) 3.272 5_656
H(207) C(148) 3.439 1_655
H(207) H(10) 2.533 5_656
H(207) H(12) 3.578 5_656
H(207) H(235) 3.416 1_655
H(207) H(236) 3.120 1_655
H(207) H(237) 3.218 1_655
H(208) C(150) 3.300 8_555
H(208) H(40) 3.443 7_645
H(208) H(43) 2.684 6_556
H(208) H(240) 3.142 8_555
H(208) H(241) 2.567 8_555
H(208) H(246) 2.968 8_555
H(208) H(255) 3.290 8_555
H(209) C(56) 2.728 7_645
H(209) H(10) 2.982 5_656
H(209) H(40) 2.386 7_645
H(209) H(41) 2.543 7_645
H(209) H(42) 2.805 7_645
H(209) H(43) 3.395 6_556
H(209) H(235) 3.544 1_655
H(210) C(61) 3.289 6_556
H(210) C(63) 2.833 6_556
H(210) H(40) 3.395 7_645
H(210) H(43) 1.983 6_556
H(210) H(44) 3.165 6_556
H(210) H(45) 3.544 6_556
H(210) H(47) 3.114 6_556
H(210) H(235) 3.470 1_655
H(210) H(236) 3.119 1_655
H(210) H(255) 3.379 8_555
H(211) Se(15) 3.227 6_556
H(211) S(31) 3.341 6_556
H(211) C(59) 3.079 6_556
H(211) C(60) 2.979 6_556
H(212) S(31) 2.990 6_556
H(212) C(57) 3.057 6_556
H(212) C(59) 3.318 6_556
H(213) H(191) 3.455 5_656
H(214) C(148) 3.231 1_655
H(214) H(234) 3.524 1_655
H(214) H(236) 2.798 1_655
H(214) H(237) 2.865 1_655
H(215) S(30) 3.589 6_556
H(215) C(57) 3.484 6_556
H(215) C(58) 3.158 6_556
H(215) C(128) 3.336 5_656
H(215) H(191) 2.977 5_656
H(215) H(192) 2.823 5_656
H(216) S(32) 2.908 6_556
H(216) C(58) 3.189 6_556
H(216) C(59) 3.092 6_556
H(216) C(60) 3.444 6_556
H(216) H(234) 3.278 1_655
H(217) C(128) 3.056 5_656
H(217) C(160) 3.520 1_655
H(217) H(190) 3.110 5_656
H(217) H(191) 2.513 5_656
H(217) H(192) 3.063 5_656
H(217) H(258) 3.413 1_655
H(217) H(261) 3.364 1_655
H(217) H(263) 3.354 1_655
H(217) H(264) 3.032 1_655
H(218) Se(5) 3.398 8_555
H(218) H(229) 3.562 1_655
H(218) H(232) 3.402 1_655
H(218) H(234) 3.297 1_655
H(218) H(258) 2.772 1_655
H(218) H(264) 3.076 1_655
H(219) C(146) 3.312 1_655
H(219) C(147) 3.402 1_655
H(219) H(232) 2.512 1_655
H(219) H(234) 3.035 1_655
H(219) H(237) 3.124 1_655
H(219) H(258) 2.934 1_655
H(219) H(261) 3.342 1_655
H(220) S(8) 3.354 5_656
H(221) Se(11) 3.268 4_554
H(221) C(44) 3.593 4_554
H(222) S(29) 3.506 6_556
H(223) C(124) 3.268 .
H(223) H(181) 2.656 .
H(223) H(182) 3.205 .
H(223) H(183) 3.465 .
H(224) C(127) 3.424 5_656
H(224) H(20) 3.124 5_656
H(224) H(21) 3.581 5_656
H(224) H(188) 2.488 5_656
H(224) H(191) 3.423 5_656
H(225) C(31) 3.564 5_656
H(225) C(124) 3.473 .
H(225) H(20) 2.685 5_656
H(225) H(33) 3.571 4_554
H(225) H(181) 3.295 .
H(225) H(182) 2.795 .
H(226) C(126) 3.087 5_656
H(226) C(127) 3.235 5_656
H(226) H(20) 3.411 5_656
H(226) H(178) 2.836 5_656
H(226) H(180) 3.489 5_656
H(226) H(184) 3.378 5_656
H(226) H(187) 2.295 5_656
H(226) H(188) 2.602 5_656
H(227) C(29) 3.532 5_656
H(227) C(31) 2.941 5_656
H(227) H(20) 2.193 5_656
H(227) H(21) 3.006 5_656
H(227) H(22) 3.223 5_656
H(227) H(23) 3.522 5_656
H(227) H(178) 2.965 5_656
H(227) H(182) 3.026 .
H(227) H(183) 2.917 5_656
H(227) H(187) 3.600 5_656
H(228) C(32) 3.298 .
H(228) C(124) 3.347 .
H(228) H(22) 2.511 .
H(228) H(24) 3.334 .
H(228) H(181) 3.389 .
H(228) H(182) 2.952 .
H(228) H(183) 3.158 .
H(228) H(183) 3.494 5_656
H(229) S(11) 3.227 8_455
H(229) C(17) 3.207 8_455
H(229) C(18) 3.529 8_455
H(229) C(19) 3.391 8_455
H(229) H(218) 3.562 1_455
H(230) S(9) 3.321 8_455
H(230) C(17) 3.110 8_455
H(230) C(18) 3.311 8_455
H(231) H(9) 2.924 5_556
H(232) Se(3) 3.404 5_556
H(232) C(140) 3.352 1_455
H(232) H(218) 3.402 1_455
H(232) H(219) 2.512 1_455
H(233) S(9) 3.402 8_455
H(233) C(64) 3.327 6_456
H(233) H(48) 2.442 6_456
H(234) Se(16) 3.230 6_456
H(234) C(140) 3.491 1_455
H(234) H(48) 3.205 6_456
H(234) H(214) 3.524 1_455
H(234) H(216) 3.278 1_455
H(234) H(218) 3.297 1_455
H(234) H(219) 3.035 1_455
H(235) H(38) 3.251 7_545
H(235) H(47) 3.341 6_456
H(235) H(48) 3.176 6_456
H(235) H(207) 3.416 1_455
H(235) H(209) 3.544 1_455
H(235) H(210) 3.470 1_455
H(236) C(62) 3.288 6_456
H(236) C(64) 3.380 6_456
H(236) C(134) 3.400 1_455
H(236) C(135) 3.499 1_455
H(236) H(47) 3.290 6_456
H(236) H(48) 3.065 6_456
H(236) H(205) 2.586 1_455
H(236) H(207) 3.120 1_455
H(236) H(210) 3.119 1_455
H(236) H(214) 2.798 1_455
H(237) Se(3) 3.569 5_556
H(237) C(13) 3.308 5_556
H(237) C(14) 3.596 5_556
H(237) H(9) 3.578 5_556
H(237) H(205) 3.488 1_455
H(237) H(207) 3.218 1_455
H(237) H(214) 2.865 1_455
H(237) H(219) 3.124 1_455
H(238) Ni(3) 3.313 5_556
H(238) S(18) 3.293 5_556
H(238) S(22) 3.416 5_556
H(238) H(9) 3.158 5_556
H(239) Ni(3) 2.984 5_556
H(239) S(17) 2.792 5_556
H(239) S(18) 3.503 5_556
H(239) C(33) 3.100 5_556
H(239) C(34) 3.405 5_556
H(240) H(208) 3.142 8_455
H(241) Ni(3) 3.397 5_556
H(241) S(22) 3.531 5_556
H(241) C(136) 3.509 8_455
H(241) H(208) 2.567 8_455
H(243) S(22) 3.155 5_556
H(243) H(39) 3.285 7_545
H(244) Ni(2) 3.524 8_455
H(244) S(14) 3.088 8_455
H(244) C(26) 3.518 8_455
H(244) H(197) 2.897 8_455
H(244) H(199) 3.364 8_455
H(244) H(204) 3.552 8_455
H(245) C(131) 3.315 8_455
H(245) C(132) 3.069 8_455
H(245) H(39) 3.122 7_545
H(245) H(195) 3.172 8_455
H(245) H(197) 2.845 8_455
H(245) H(199) 2.232 8_455
H(246) C(42) 3.599 5_556
H(246) H(195) 3.005 8_455
H(246) H(197) 3.366 8_455
H(246) H(199) 3.436 8_455
H(246) H(204) 2.951 8_455
H(246) H(206) 3.097 8_455
H(246) H(208) 2.968 8_455
H(247) S(12) 3.034 8_455
H(247) C(18) 3.403 8_455
H(247) C(19) 3.294 8_455
H(248) S(10) 3.095 8_455
H(248) S(12) 3.294 8_455
H(248) C(18) 2.977 8_455
H(249) S(19) 3.530 5_556
H(249) C(116) 3.505 .
H(249) H(161) 3.112 .
H(249) H(164) 3.132 .
H(249) H(165) 3.246 .
H(250) S(17) 3.457 5_556
H(251) S(12) 3.096 8_455
H(252) C(114) 3.369 .
H(252) H(160) 2.487 .
H(252) H(161) 3.363 .
H(252) H(165) 3.167 .
H(252) H(169) 3.361 .
H(253) C(118) 3.509 .
H(253) C(119) 3.286 .
H(253) C(120) 3.204 .
H(253) H(40) 3.001 2_545
H(253) H(160) 3.585 .
H(253) H(169) 2.862 .
H(253) H(170) 2.842 .
H(253) H(173) 3.146 .
H(253) H(174) 2.779 .
H(254) Se(1) 3.219 .
H(254) C(4) 3.438 .
H(254) H(44) 2.822 3_554
H(254) H(170) 3.013 .
H(254) H(173) 3.524 .
H(255) C(63) 3.238 3_554
H(255) H(40) 3.330 2_545
H(255) H(43) 2.921 3_554
H(255) H(44) 2.761 3_554
H(255) H(45) 3.589 3_554
H(255) H(208) 3.290 8_455
H(255) H(210) 3.379 8_455
H(256) Se(3) 3.457 5_556
H(256) S(20) 3.419 5_556
H(256) C(34) 3.291 5_556
H(257) S(19) 3.117 5_556
H(257) S(20) 3.452 5_556
H(257) C(33) 2.932 5_556
H(257) C(34) 3.092 5_556
H(257) C(35) 3.458 5_556
H(257) H(164) 3.396 .
H(258) C(140) 3.203 1_455
H(258) H(217) 3.413 1_455
H(258) H(218) 2.772 1_455
H(258) H(219) 2.934 1_455
H(259) C(116) 3.249 .
H(259) H(164) 2.665 .
H(259) H(165) 2.984 .
H(260) S(19) 3.505 5_556
H(260) S(20) 3.277 5_556
H(260) C(35) 2.853 5_556
H(260) C(36) 3.038 5_556
H(260) C(116) 3.382 .
H(260) H(164) 2.456 .
H(261) S(7) 3.002 5_556
H(261) S(20) 3.380 5_556
H(261) H(217) 3.364 1_455
H(261) H(219) 3.342 1_455
H(262) C(116) 3.140 .
H(262) H(13) 3.105 8_455
H(262) H(16) 3.435 4_555
H(262) H(17) 2.992 4_555
H(262) H(17) 3.506 8_455
H(262) H(163) 2.868 .
H(262) H(164) 2.654 .
H(262) H(165) 3.452 .
H(263) S(7) 3.492 5_556
H(263) H(13) 3.170 8_455
H(263) H(16) 3.329 4_555
H(263) H(17) 3.456 4_555
H(263) H(190) 3.309 5_556
H(263) H(217) 3.354 1_455
H(264) Se(5) 3.514 8_455
H(264) C(21) 3.100 8_455
H(264) C(23) 3.232 8_455
H(264) C(140) 3.439 1_455
H(264) H(13) 2.560 8_455
H(264) H(190) 3.578 5_556
H(264) H(217) 3.032 1_455
H(264) H(218) 3.076 1_455

loop_
_geom_torsion_atom_site_label_1
_geom_torsion_atom_site_label_2
_geom_torsion_atom_site_label_3
_geom_torsion_atom_site_label_4
_geom_torsion
C(4) Se(1) C(5) C(6) 6.1(8)
C(4) Se(1) C(5) C(7) -175.2(6)
C(5) Se(1) C(4) Se(2) -10.8(4)
C(5) Se(1) C(4) C(3) 171.2(5)
C(4) Se(2) C(6) C(5) -7.4(7)
C(4) Se(2) C(6) C(8) 175.9(5)
C(6) Se(2) C(4) Se(1) 10.9(3)
C(6) Se(2) C(4) C(3) -171.1(5)
C(12) Se(3) C(13) C(14) -2.2(6)
C(12) Se(3) C(13) C(15) 177.4(6)
C(13) Se(3) C(12) Se(4) 4.2(3)
C(13) Se(3) C(12) C(11) -175.4(5)
C(12) Se(4) C(14) C(13) 3.1(6)
C(12) Se(4) C(14) C(16) -176.1(5)
C(14) Se(4) C(12) Se(3) -4.5(3)
C(14) Se(4) C(12) C(11) 175.2(5)
C(20) Se(5) C(21) C(22) -7.3(6)
C(20) Se(5) C(21) C(23) 172.6(5)
C(21) Se(5) C(20) Se(6) 10.3(3)
C(21) Se(5) C(20) C(19) -171.5(5)
C(20) Se(6) C(22) C(21) 5.1(6)
C(20) Se(6) C(22) C(24) -176.6(5)
C(22) Se(6) C(20) Se(5) -9.9(3)
C(22) Se(6) C(20) C(19) 171.9(5)
C(28) Se(7) C(29) C(30) -1.7(5)
C(28) Se(7) C(29) C(31) 177.9(4)
C(29) Se(7) C(28) Se(8) -0.18(19)
C(29) Se(7) C(28) C(27) -176.4(5)
C(28) Se(8) C(30) C(29) -2.7(5)
C(28) Se(8) C(30) C(32) 177.6(4)
C(30) Se(8) C(28) Se(7) 1.3(3)
C(30) Se(8) C(28) C(27) 177.4(5)
C(36) Se(9) C(37) C(38) 8.5(6)
C(36) Se(9) C(37) C(39) -169.4(5)
C(37) Se(9) C(36) Se(10) -14.3(3)
C(37) Se(9) C(36) C(35) 170.1(5)
C(36) Se(10) C(38) C(37) -9.5(6)
C(36) Se(10) C(38) C(40) 173.0(5)
C(38) Se(10) C(36) Se(9) 14.5(3)
C(38) Se(10) C(36) C(35) -169.9(5)
C(44) Se(11) C(45) C(46) -0.5(6)
C(44) Se(11) C(45) C(47) 177.7(5)
C(45) Se(11) C(44) Se(12) 3.2(3)
C(45) Se(11) C(44) C(43) -176.2(5)
C(44) Se(12) C(46) C(45) 4.0(6)
C(44) Se(12) C(46) C(48) -177.1(5)
C(46) Se(12) C(44) Se(11) -4.2(3)
C(46) Se(12) C(44) C(43) 175.3(5)
C(52) Se(13) C(53) C(54) 5.0(5)
C(52) Se(13) C(53) C(55) -178.4(5)
C(53) Se(13) C(52) Se(14) -5.8(3)
C(53) Se(13) C(52) C(51) 177.6(5)
C(52) Se(14) C(54) C(53) -1.7(5)
C(52) Se(14) C(54) C(56) 177.8(5)
C(54) Se(14) C(52) Se(13) 5.0(3)
C(54) Se(14) C(52) C(51) -178.4(4)
C(60) Se(15) C(61) C(62) -9.7(6)
C(60) Se(15) C(61) C(63) 174.0(5)
C(61) Se(15) C(60) Se(16) 13.9(3)
C(61) Se(15) C(60) C(59) -168.4(5)
C(60) Se(16) C(62) C(61) 7.3(6)
C(60) Se(16) C(62) C(64) -172.7(5)
C(62) Se(16) C(60) Se(15) -13.3(3)
C(62) Se(16) C(60) C(59) 168.9(5)
S(1) Ni(1) S(2) C(2) -1.1(2)
S(2) Ni(1) S(1) C(1) 0.4(2)
S(1) Ni(1) S(5) C(9) 175.2(2)
S(5) Ni(1) S(1) C(1) -179.0(2)
S(1) Ni(1) S(6) C(10) -62(2)
S(6) Ni(1) S(1) C(1) -113(2)
S(2) Ni(1) S(5) C(9) 131(4)
S(5) Ni(1) S(2) C(2) 43(4)
S(2) Ni(1) S(6) C(10) -175.9(2)
S(6) Ni(1) S(2) C(2) 177.2(2)
S(5) Ni(1) S(6) C(10) 3.4(2)
S(6) Ni(1) S(5) C(9) -3.1(2)
S(9) Ni(2) S(10) C(18) 0.4(2)
S(10) Ni(2) S(9) C(17) -0.3(2)
S(9) Ni(2) S(13) C(25) -176.9(2)
S(13) Ni(2) S(9) C(17) 176.6(2)
S(9) Ni(2) S(14) C(26) -79(8)
S(14) Ni(2) S(9) C(17) -108(8)
S(10) Ni(2) S(13) C(25) -82.1(15)
S(13) Ni(2) S(10) C(18) -94.2(15)
S(10) Ni(2) S(14) C(26) 172.6(2)
S(14) Ni(2) S(10) C(18) 179.88(10)
S(13) Ni(2) S(14) C(26) -4.3(2)
S(14) Ni(2) S(13) C(25) 3.7(2)
S(17) Ni(3) S(18) C(34) -2.3(2)
S(18) Ni(3) S(17) C(33) 2.1(2)
S(17) Ni(3) S(21) C(41) 157.4(2)
S(21) Ni(3) S(17) C(33) 165.5(2)
S(17) Ni(3) S(22) C(42) -96.1(3)
S(22) Ni(3) S(17) C(33) -94.2(3)
S(18) Ni(3) S(21) C(41) -101.4(3)
S(21) Ni(3) S(18) C(34) -103.0(3)
S(18) Ni(3) S(22) C(42) 166.8(2)
S(22) Ni(3) S(18) C(34) 158.2(2)
S(21) Ni(3) S(22) C(42) 3.6(2)
S(22) Ni(3) S(21) C(41) -3.2(2)
S(25) Ni(4) S(26) C(50) 1.2(2)
S(26) Ni(4) S(25) C(49) -1.1(2)
S(25) Ni(4) S(29) C(57) 158.3(2)
S(29) Ni(4) S(25) C(49) 177.3(2)
S(25) Ni(4) S(30) C(58) -68.3(9)
S(30) Ni(4) S(25) C(49) -98.5(9)
S(26) Ni(4) S(29) C(57) -99(2)
S(29) Ni(4) S(26) C(50) -101(2)
S(26) Ni(4) S(30) C(58) -165.9(2)
S(30) Ni(4) S(26) C(50) 175.9(2)
S(29) Ni(4) S(30) C(58) 15.7(2)
S(30) Ni(4) S(29) C(57) -16.5(2)
Ni(1) S(1) C(1) S(3) 178.9(3)
Ni(1) S(1) C(1) C(2) 0.8(5)
Ni(1) S(2) C(2) S(4) -176.6(3)
Ni(1) S(2) C(2) C(1) 2.0(5)
C(1) S(3) C(3) S(4) 16.3(3)
C(1) S(3) C(3) C(4) -164.3(5)
C(3) S(3) C(1) S(1) 172.7(4)
C(3) S(3) C(1) C(2) -9.1(5)
C(2) S(4) C(3) S(3) -16.9(3)
C(2) S(4) C(3) C(4) 163.7(5)
C(3) S(4) C(2) S(2) -170.2(3)
C(3) S(4) C(2) C(1) 11.2(5)
Ni(1) S(5) C(9) S(7) -176.3(3)
Ni(1) S(5) C(9) C(10) 2.2(5)
Ni(1) S(6) C(10) S(8) 177.5(3)
Ni(1) S(6) C(10) C(9) -3.0(5)
C(9) S(7) C(11) S(8) -4.8(3)
C(9) S(7) C(11) C(12) 174.8(5)
C(11) S(7) C(9) S(5) -177.8(4)
C(11) S(7) C(9) C(10) 3.7(5)
C(10) S(8) C(11) S(7) 4.2(3)
C(10) S(8) C(11) C(12) -175.3(5)
C(11) S(8) C(10) S(6) 177.7(4)
C(11) S(8) C(10) C(9) -1.8(5)
Ni(2) S(9) C(17) S(11) 179.6(3)
Ni(2) S(9) C(17) C(18) 0.1(4)
Ni(2) S(10) C(18) S(12) 177.2(3)
Ni(2) S(10) C(18) C(17) -0.5(5)
C(17) S(11) C(19) S(12) -14.3(3)
C(17) S(11) C(19) C(20) 167.9(5)
C(19) S(11) C(17) S(9) -172.7(3)
C(19) S(11) C(17) C(18) 6.8(5)
C(18) S(12) C(19) S(11) 15.3(3)
C(18) S(12) C(19) C(20) -166.9(5)
C(19) S(12) C(18) S(10) 171.2(3)
C(19) S(12) C(18) C(17) -11.0(5)
Ni(2) S(13) C(25) S(15) 176.1(3)
Ni(2) S(13) C(25) C(26) -2.0(5)
Ni(2) S(14) C(26) S(16) -175.7(3)
Ni(2) S(14) C(26) C(25) 4.5(5)
C(25) S(15) C(27) S(16) 7.7(3)
C(25) S(15) C(27) C(28) -173.2(5)
C(27) S(15) C(25) S(13) 177.0(4)
C(27) S(15) C(25) C(26) -4.8(5)
C(26) S(16) C(27) S(15) -7.7(3)
C(26) S(16) C(27) C(28) 173.2(5)
C(27) S(16) C(26) S(14) -175.3(4)
C(27) S(16) C(26) C(25) 4.6(5)
Ni(3) S(17) C(33) S(19) 174.8(3)
Ni(3) S(17) C(33) C(34) -1.6(5)
Ni(3) S(18) C(34) S(20) -175.1(3)
Ni(3) S(18) C(34) C(33) 2.0(5)
C(33) S(19) C(35) S(20) 9.7(3)
C(33) S(19) C(35) C(36) -172.9(5)
C(35) S(19) C(33) S(17) 177.3(3)
C(35) S(19) C(33) C(34) -6.1(5)
C(34) S(20) C(35) S(19) -9.6(3)
C(34) S(20) C(35) C(36) 173.0(5)
C(35) S(20) C(34) S(18) -177.3(3)
C(35) S(20) C(34) C(33) 5.5(5)
Ni(3) S(21) C(41) S(23) -179.6(3)
Ni(3) S(21) C(41) C(42) 1.9(5)
Ni(3) S(22) C(42) S(24) 175.4(2)
Ni(3) S(22) C(42) C(41) -3.5(5)
C(41) S(23) C(43) S(24) -14.2(3)
C(41) S(23) C(43) C(44) 167.2(5)
C(43) S(23) C(41) S(21) -172.1(3)
C(43) S(23) C(41) C(42) 6.4(5)
C(42) S(24) C(43) S(23) 15.6(3)
C(42) S(24) C(43) C(44) -165.8(5)
C(43) S(24) C(42) S(22) 169.1(3)
C(43) S(24) C(42) C(41) -12.0(5)
Ni(4) S(25) C(49) S(27) -179.2(3)
Ni(4) S(25) C(49) C(50) 0.8(5)
Ni(4) S(26) C(50) S(28) -179.8(3)
Ni(4) S(26) C(50) C(49) -1.0(5)
C(49) S(27) C(51) S(28) 21.8(3)
C(49) S(27) C(51) C(52) -154.7(4)
C(51) S(27) C(49) S(25) 167.5(3)
C(51) S(27) C(49) C(50) -12.5(5)
C(50) S(28) C(51) S(27) -22.2(3)
C(50) S(28) C(51) C(52) 154.3(5)
C(51) S(28) C(50) S(26) -167.2(3)
C(51) S(28) C(50) C(49) 14.0(5)
Ni(4) S(29) C(57) S(31) -162.2(3)
Ni(4) S(29) C(57) C(58) 14.8(5)
Ni(4) S(30) C(58) S(32) 163.7(3)
Ni(4) S(30) C(58) C(57) -11.3(5)
C(57) S(31) C(59) S(32) -18.8(3)
C(57) S(31) C(59) C(60) 160.2(5)
C(59) S(31) C(57) S(29) -171.0(3)
C(59) S(31) C(57) C(58) 11.8(5)
C(58) S(32) C(59) S(31) 18.6(3)
C(58) S(32) C(59) C(60) -160.4(5)
C(59) S(32) C(58) S(30) 174.0(4)
C(59) S(32) C(58) C(57) -10.7(5)
C(65) N(1) C(69) C(70) 58.2(10)
C(69) N(1) C(65) C(66) 61.1(9)
C(65) N(1) C(73) C(74) 178.6(7)
C(73) N(1) C(65) C(66) 178.1(7)
C(65) N(1) C(77) C(78) -59.2(11)
C(77) N(1) C(65) C(66) -60.0(11)
C(69) N(1) C(73) C(74) -63.5(10)
C(73) N(1) C(69) C(70) -58.3(10)
C(69) N(1) C(77) C(78) 179.5(8)
C(77) N(1) C(69) C(70) -178.8(9)
C(73) N(1) C(77) C(78) 60.8(11)
C(77) N(1) C(73) C(74) 55.8(11)
C(81) N(2) C(85) C(86) -58.9(13)
C(85) N(2) C(81) C(82) -56.5(9)
C(81) N(2) C(89) C(90) -179.3(7)
C(89) N(2) C(81) C(82) -177.7(7)
C(81) N(2) C(93) C(94) 62.5(9)
C(93) N(2) C(81) C(82) 61.1(9)
C(85) N(2) C(89) C(90) 58.8(10)
C(89) N(2) C(85) C(86) 61.5(13)
C(85) N(2) C(93) C(94) -177.4(8)
C(93) N(2) C(85) C(86) -177.3(11)
C(89) N(2) C(93) C(94) -57.0(9)
C(93) N(2) C(89) C(90) -60.0(9)
C(97) N(3) C(101) C(102) 56.2(8)
C(101) N(3) C(97) C(98) 62.1(9)
C(97) N(3) C(105) C(106) -178.0(6)
C(105) N(3) C(97) C(98) -177.7(7)
C(97) N(3) C(109) C(110) -61.2(8)
C(109) N(3) C(97) C(98) -56.2(9)
C(101) N(3) C(105) C(106) -57.7(8)
C(105) N(3) C(101) C(102) -62.4(8)
C(101) N(3) C(109) C(110) 178.6(6)
C(109) N(3) C(101) C(102) 176.4(7)
C(105) N(3) C(109) C(110) 58.0(8)
C(109) N(3) C(105) C(106) 61.1(8)
C(113) N(4) C(117) C(118) -60.4(8)
C(117) N(4) C(113) C(114) -62.1(8)
C(113) N(4) C(121) C(122) 179.2(6)
C(121) N(4) C(113) C(114) 176.6(6)
C(113) N(4) C(125) C(126) 60.3(8)
C(125) N(4) C(113) C(114) 56.2(8)
C(117) N(4) C(121) C(122) 59.4(7)
C(121) N(4) C(117) C(118) 57.4(8)
C(117) N(4) C(125) C(126) 179.7(5)
C(125) N(4) C(117) C(118) -179.5(6)
C(121) N(4) C(125) C(126) -56.9(8)
C(125) N(4) C(121) C(122) -61.8(7)
C(129) N(5) C(133) C(134) 57.9(9)
C(133) N(5) C(129) C(130) 59.5(8)
C(129) N(5) C(137) C(138) 179.3(8)
C(137) N(5) C(129) C(130) 178.3(6)
C(129) N(5) C(141) C(142) -57.8(8)
C(141) N(5) C(129) C(130) -59.8(8)
C(133) N(5) C(137) C(138) -61.4(10)
C(137) N(5) C(133) C(134) -59.1(9)
C(133) N(5) C(141) C(142) -178.8(6)
C(141) N(5) C(133) C(134) 179.3(7)
C(137) N(5) C(141) C(142) 61.1(8)
C(141) N(5) C(137) C(138) 57.7(10)
C(145) N(6) C(149) C(150) 62.0(9)
C(149) N(6) C(145) C(146) 58.4(8)
C(145) N(6) C(153) C(154) -175.6(7)
C(153) N(6) C(145) C(146) -179.5(6)
C(145) N(6) C(157) C(158) -57.3(7)
C(157) N(6) C(145) C(146) -58.9(8)
C(149) N(6) C(153) C(154) -52.8(9)
C(153) N(6) C(149) C(150) -58.6(9)
C(149) N(6) C(157) C(158) -178.6(6)
C(157) N(6) C(149) C(150) -177.3(7)
C(153) N(6) C(157) C(158) 62.1(7)
C(157) N(6) C(153) C(154) 63.0(8)
S(1) C(1) C(2) S(2) -2.0(7)
S(1) C(1) C(2) S(4) 176.7(3)
S(3) C(1) C(2) S(2) 179.85(15)
S(3) C(1) C(2) S(4) -1.5(6)
S(3) C(3) C(4) Se(1) 3.0(7)
S(3) C(3) C(4) Se(2) -174.9(3)
S(4) C(3) C(4) Se(1) -177.7(3)
S(4) C(3) C(4) Se(2) 4.5(7)
Se(1) C(5) C(6) Se(2) 0.8(10)
Se(1) C(5) C(6) C(8) 176.8(6)
C(7) C(5) C(6) Se(2) -177.8(6)
C(7) C(5) C(6) C(8) -1.8(14)
S(5) C(9) C(10) S(6) 0.6(8)
S(5) C(9) C(10) S(8) -179.9(3)
S(7) C(9) C(10) S(6) 179.2(3)
S(7) C(9) C(10) S(8) -1.3(7)
S(7) C(11) C(12) Se(3) 1.5(7)
S(7) C(11) C(12) Se(4) -178.1(3)
S(8) C(11) C(12) Se(3) -178.9(3)
S(8) C(11) C(12) Se(4) 1.4(7)
Se(3) C(13) C(14) Se(4) -0.7(9)
Se(3) C(13) C(14) C(16) 178.4(6)
C(15) C(13) C(14) Se(4) 179.8(4)
C(15) C(13) C(14) C(16) -1.1(13)
S(9) C(17) C(18) S(10) 0.2(5)
S(9) C(17) C(18) S(12) -177.5(3)
S(11) C(17) C(18) S(10) -179.3(3)
S(11) C(17) C(18) S(12) 3.0(6)
S(11) C(19) C(20) Se(5) -3.8(7)
S(11) C(19) C(20) Se(6) 174.2(3)
S(12) C(19) C(20) Se(5) 178.6(3)
S(12) C(19) C(20) Se(6) -3.4(7)
Se(5) C(21) C(22) Se(6) 1.6(8)
Se(5) C(21) C(22) C(24) -176.4(6)
C(23) C(21) C(22) Se(6) -178.3(5)
C(23) C(21) C(22) C(24) 3.7(12)
S(13) C(25) C(26) S(14) -1.8(7)
S(13) C(25) C(26) S(16) 178.4(3)
S(15) C(25) C(26) S(14) -180.0(3)
S(15) C(25) C(26) S(16) 0.2(5)
S(15) C(27) C(28) Se(7) -5.8(7)
S(15) C(27) C(28) Se(8) 178.3(3)
S(16) C(27) C(28) Se(7) 173.2(3)
S(16) C(27) C(28) Se(8) -2.7(7)
Se(7) C(29) C(30) Se(8) 3.1(7)
Se(7) C(29) C(30) C(32) -177.2(5)
C(31) C(29) C(30) Se(8) -176.4(5)
C(31) C(29) C(30) C(32) 3.3(11)
S(17) C(33) C(34) S(18) -0.3(6)
S(17) C(33) C(34) S(20) 176.9(3)
S(19) C(33) C(34) S(18) -176.8(3)
S(19) C(33) C(34) S(20) 0.3(5)
S(19) C(35) C(36) Se(9) 2.4(8)
S(19) C(35) C(36) Se(10) -172.8(3)
S(20) C(35) C(36) Se(9) 179.6(3)
S(20) C(35) C(36) Se(10) 4.4(7)
Se(9) C(37) C(38) Se(10) 0.7(8)
Se(9) C(37) C(38) C(40) 177.8(6)
C(39) C(37) C(38) Se(10) 178.5(5)
C(39) C(37) C(38) C(40) -4.5(12)
S(21) C(41) C(42) S(22) 1.2(7)
S(21) C(41) C(42) S(24) -177.7(3)
S(23) C(41) C(42) S(22) -177.3(3)
S(23) C(41) C(42) S(24) 3.8(6)
S(23) C(43) C(44) Se(11) -1.2(7)
S(23) C(43) C(44) Se(12) 179.4(3)
S(24) C(43) C(44) Se(11) -179.7(3)
S(24) C(43) C(44) Se(12) 0.9(7)
Se(11) C(45) C(46) Se(12) -2.5(8)
Se(11) C(45) C(46) C(48) 178.8(6)
C(47) C(45) C(46) Se(12) 179.6(5)
C(47) C(45) C(46) C(48) 0.9(12)
S(25) C(49) C(50) S(26) 0.2(5)
S(25) C(49) C(50) S(28) 179.0(3)
S(27) C(49) C(50) S(26) -179.8(3)
S(27) C(49) C(50) S(28) -1.0(6)
S(27) C(51) C(52) Se(13) -3.5(7)
S(27) C(51) C(52) Se(14) -179.8(2)
S(28) C(51) C(52) Se(13) -179.7(2)
S(28) C(51) C(52) Se(14) 4.0(6)
Se(13) C(53) C(54) Se(14) -2.3(7)
Se(13) C(53) C(54) C(56) 178.2(5)
C(55) C(53) C(54) Se(14) -178.5(5)
C(55) C(53) C(54) C(56) 2.0(11)
S(29) C(57) C(58) S(30) -2.6(7)
S(29) C(57) C(58) S(32) -177.9(3)
S(31) C(57) C(58) S(30) 174.5(3)
S(31) C(57) C(58) S(32) -0.7(6)
S(31) C(59) C(60) Se(15) 2.6(8)
S(31) C(59) C(60) Se(16) -179.88(10)
S(32) C(59) C(60) Se(15) -178.4(3)
S(32) C(59) C(60) Se(16) -0.9(7)
Se(15) C(61) C(62) Se(16) 1.7(8)
Se(15) C(61) C(62) C(64) -178.3(5)
C(63) C(61) C(62) Se(16) 177.5(5)
C(63) C(61) C(62) C(64) -2.5(11)
N(1) C(65) C(66) C(67) -176.6(7)
C(65) C(66) C(67) C(68) -179.5(8)
N(1) C(69) C(70) C(71) -160.6(10)
C(69) C(70) C(71) C(72) 67.1(15)
N(1) C(73) C(74) C(75) -170.1(8)
C(73) C(74) C(75) C(76) 176.5(10)
N(1) C(77) C(78) C(79) 179.3(10)
C(77) C(78) C(79) C(80) -179.4(12)
N(2) C(81) C(82) C(83) 171.1(8)
C(81) C(82) C(83) C(84) -177.4(9)
N(2) C(85) C(86) C(87) 142(2)
C(85) C(86) C(87) C(88) 170(2)
N(2) C(89) C(90) C(91) 176.9(8)
C(89) C(90) C(91) C(92) -178.3(9)
N(2) C(93) C(94) C(95) 174.8(10)
C(93) C(94) C(95) C(96) 179.9(8)
N(3) C(97) C(98) C(99) 178.7(8)
C(97) C(98) C(99) C(100) -179.7(8)
N(3) C(101) C(102) C(103) 173.3(8)
C(101) C(102) C(103) C(104) -74.7(13)
N(3) C(105) C(106) C(107) -175.9(7)
C(105) C(106) C(107) C(108) -176.1(8)
N(3) C(109) C(110) C(111) -178.3(7)
C(109) C(110) C(111) C(112) 176.7(8)
N(4) C(113) C(114) C(115) -169.2(8)
C(113) C(114) C(115) C(116) 171.3(10)
N(4) C(117) C(118) C(119) -175.5(6)
C(117) C(118) C(119) C(120) -179.1(7)
N(4) C(121) C(122) C(123) 176.1(6)
C(121) C(122) C(123) C(124) -178.0(7)
N(4) C(125) C(126) C(127) -169.7(9)
C(125) C(126) C(127) C(128) 141.5(18)
N(5) C(129) C(130) C(131) 174.4(7)
C(129) C(130) C(131) C(132) -178.9(7)
N(5) C(133) C(134) C(135) -178.1(10)
C(133) C(134) C(135) C(136) 179.3(13)
N(5) C(137) C(138) C(139) -158.3(14)
C(137) C(138) C(139) C(140) -173.0(12)
N(5) C(141) C(142) C(143) -177.1(7)
C(141) C(142) C(143) C(144) -179.5(8)
N(6) C(145) C(146) C(147) -173.3(7)
C(145) C(146) C(147) C(148) 176.3(8)
N(6) C(149) C(150) C(151) -92.3(11)
C(149) C(150) C(151) C(152) -165.8(9)
N(6) C(153) C(154) C(155) 174.3(8)
C(153) C(154) C(155) C(156) -116.8(16)
N(6) C(157) C(158) C(159) 176.9(6)
C(157) C(158) C(159) C(160) 177.0(6)
